data_4126677
loop_
_publ_author_name
'Qin, Lei'
'Zhou, Guojun'
'Yu, You-Zhu'
'Nojiri, Hiroyuki'
'Schr\"oder, Christian'
'Winpenny, Richard E. P.'
'Zheng, Yan-Zhen'

_publ_section_title
;
 Topological Self-Assembly of Highly-Symmetric Lanthanide Clusters: A
 Magnetic Study of Exchange-Coupling &quot;Fingerprints&quot; in Giant
 Gadolinium(III) Cages.
;
_journal_name_full 'Journal of the American Chemical Society'
_journal_paper_doi 10.1021/jacs.7b09996
_journal_year 2017
_chemical_formula_sum 'C312 H704 Cl76 Gd100 O616'
_chemical_formula_weight 32731.91
_chemical_name_systematic
;
 ?
;
_space_group_crystal_system triclinic
_space_group_IT_number 2
_space_group_name_Hall '-P 1'
_space_group_name_H-M_alt 'P -1'
_symmetry_space_group_name_Hall '-P 1'
_symmetry_space_group_name_H-M 'P -1'
_atom_sites_solution_hydrogens mixed
_audit_creation_method SHELXL-2014
_cell_angle_alpha 90.5710(10)
_cell_angle_beta 103.5600(10)
_cell_angle_gamma 108.2290(10)
_cell_formula_units_Z 1
_cell_length_a 24.503(2)
_cell_length_b 25.028(2)
_cell_length_c 42.535(3)
_cell_measurement_reflns_used 9208
_cell_measurement_temperature 100(2)
_cell_measurement_theta_max 27.51
_cell_measurement_theta_min 2.50
_cell_volume 23987(3)
_computing_cell_refinement 'Bruker SMART'
_computing_data_collection 'Bruker SMART'
_computing_data_reduction 'Bruker SAINT'
_computing_structure_refinement 'SHELXL-2014 (Sheldrick, 2014)'
_computing_structure_solution 'SHELXL-2014 (Sheldrick, 2014)'
_diffrn_ambient_temperature 100(2)
_diffrn_measured_fraction_theta_full 0.999
_diffrn_measured_fraction_theta_max 0.993
_diffrn_measurement_device_type 'CCD area detector'
_diffrn_measurement_method 'phi and omega scans'
_diffrn_radiation_type MoK\a
_diffrn_radiation_wavelength 0.71073
_diffrn_reflns_av_R_equivalents 0.0436
_diffrn_reflns_av_unetI/netI 0.0530
_diffrn_reflns_Laue_measured_fraction_full 0.999
_diffrn_reflns_Laue_measured_fraction_max 0.993
_diffrn_reflns_limit_h_max 31
_diffrn_reflns_limit_h_min -31
_diffrn_reflns_limit_k_max 32
_diffrn_reflns_limit_k_min -32
_diffrn_reflns_limit_l_max 55
_diffrn_reflns_limit_l_min -55
_diffrn_reflns_number 359328
_diffrn_reflns_point_group_measured_fraction_full 0.999
_diffrn_reflns_point_group_measured_fraction_max 0.993
_diffrn_reflns_theta_full 25.242
_diffrn_reflns_theta_max 27.555
_diffrn_reflns_theta_min 1.483
_exptl_absorpt_coefficient_mu 7.111
_exptl_absorpt_correction_T_max 0.491
_exptl_absorpt_correction_T_min 0.197
_exptl_absorpt_correction_type multi-scan
_exptl_crystal_colour colourless
_exptl_crystal_density_diffrn 2.266
_exptl_crystal_description block
_exptl_crystal_F_000 15196
_exptl_crystal_size_max 0.25
_exptl_crystal_size_mid 0.20
_exptl_crystal_size_min 0.10
_platon_squeeze_details
;
;
_refine_diff_density_max 6.032
_refine_diff_density_min -12.675
_refine_diff_density_rms 0.285
_refine_ls_extinction_method none
_refine_ls_goodness_of_fit_ref 1.053
_refine_ls_hydrogen_treatment constr
_refine_ls_matrix_type fullcycle
_refine_ls_number_parameters 4680
_refine_ls_number_reflns 110060
_refine_ls_number_restraints 9372
_refine_ls_restrained_S_all 10.188
_refine_ls_R_factor_all 0.0998
_refine_ls_R_factor_gt 0.0663
_refine_ls_shift/su_max 0.196
_refine_ls_shift/su_mean 0.000
_refine_ls_structure_factor_coef Fsqd
_refine_ls_weighting_details 'w=1/[\s^2^(Fo^2^)+(0.0861P)^2^+550.6740P] where P=(Fo^2^+2Fc^2^)/3'
_refine_ls_weighting_scheme calc
_refine_ls_wR_factor_gt 0.1715
_refine_ls_wR_factor_ref 0.1958
_reflns_Friedel_coverage 0.000
_reflns_number_gt 79722
_reflns_number_total 110060
_reflns_threshold_expression 'I > 2\s(I)'
_cod_data_source_file ja7b09996_si_002.cif
_cod_data_source_block Gd50
_cod_database_code 4126677
_shelx_space_group_comment
;
The symmetry employed for this shelxl refinement is uniquely defined
by the following loop, which should always be used as a source of
symmetry information in preference to the above space-group names.
They are only intended as comments.
;
_shelxl_version_number 2014-3

loop_
_space_group_symop_operation_xyz
'x, y, z'
'-x, -y, -z'

loop_
_atom_site_label
_atom_site_type_symbol
_atom_site_fract_x
_atom_site_fract_y
_atom_site_fract_z
_atom_site_U_iso_or_equiv
_atom_site_adp_type
_atom_site_occupancy
_atom_site_site_symmetry_order
_atom_site_calc_flag
_atom_site_refinement_flags_posn
_atom_site_refinement_flags_adp
Gd1 Gd 0.12036(3) 0.74829(3) 0.48916(2) 0.015 Uani 1 1 d . U
Gd2 Gd 0.10035(3) 0.56960(3) 0.38487(2) 0.016 Uani 1 1 d . U
Gd3 Gd 0.16052(3) 0.72142(3) 0.57883(2) 0.016 Uani 1 1 d . U
Gd4 Gd 0.01434(3) 0.67926(3) 0.60384(2) 0.015 Uani 1 1 d . U
Gd5 Gd -0.18065(3) -0.03951(3) 0.15780(2) 0.017 Uani 1 1 d . U
Gd6 Gd -0.04952(3) -0.05264(3) 0.13490(2) 0.017 Uani 1 1 d . U
Gd7 Gd 0.16657(3) 0.76687(3) 0.66065(2) 0.016 Uani 1 1 d . U
Gd8 Gd 0.14968(3) 0.17100(3) 0.11578(2) 0.017 Uani 1 1 d . U
Gd9 Gd 0.12560(3) 0.60789(3) 0.63596(2) 0.015 Uani 1 1 d . U
Gd10 Gd 0.11650(3) 0.02216(3) 0.14512(2) 0.017 Uani 1 1 d . U
Gd11 Gd -0.19354(3) 0.61064(3) 0.44277(2) 0.017 Uani 1 1 d . U
Gd12 Gd -0.04286(3) 0.72864(3) 0.46182(2) 0.016 Uani 1 1 d . U
Gd13 Gd 0.26219(3) 0.12124(3) 0.02075(2) 0.019 Uani 1 1 d . U
Gd14 Gd 0.23932(3) 0.68114(3) 0.52332(2) 0.018 Uani 1 1 d . U
Gd15 Gd 0.12917(3) -0.16059(3) 0.05912(2) 0.017 Uani 1 1 d . U
Gd16 Gd 0.22669(3) 0.57841(3) 0.45605(2) 0.016 Uani 1 1 d . U
Gd17 Gd 0.05093(3) 0.64597(3) 0.31810(2) 0.017 Uani 1 1 d . U
Gd18 Gd 0.26088(3) 0.83840(3) 0.54063(2) 0.018 Uani 1 1 d . U
Gd19 Gd 0.05462(3) 0.83062(3) 0.42039(2) 0.016 Uani 1 1 d . U
Gd20 Gd -0.11268(3) 0.67558(3) 0.52931(2) 0.016 Uani 1 1 d . U
Gd21 Gd 0.24285(3) -0.03142(3) 0.03774(2) 0.018 Uani 1 1 d . U
Gd22 Gd 0.20559(3) 0.50895(3) 0.61769(2) 0.017 Uani 1 1 d . U
Gd23 Gd 0.15123(3) -0.19593(3) -0.10624(2) 0.016 Uani 1 1 d . U
Gd24 Gd 0.13119(3) 0.43561(3) 0.41008(2) 0.016 Uani 1 1 d . U
Gd25 Gd -0.06665(3) 0.55126(3) 0.35566(2) 0.017 Uani 1 1 d . U
Gd26 Gd 0.25967(3) -0.17995(3) 0.04195(2) 0.020 Uani 1 1 d . U
Gd27 Gd -0.26406(3) 0.46066(3) 0.45800(2) 0.019 Uani 1 1 d . U
Gd28 Gd 0.07200(3) -0.07424(3) 0.20465(2) 0.015 Uani 1 1 d . U
Gd29 Gd 0.19363(3) 0.54274(3) 0.70511(2) 0.019 Uani 1 1 d . U
Gd30 Gd 0.14635(3) -0.14356(3) -0.02748(2) 0.017 Uani 1 1 d . U
Gd31 Gd -0.11398(3) 0.72086(3) 0.61152(2) 0.016 Uani 1 1 d . U
Gd32 Gd -0.19230(3) -0.10374(3) 0.07158(2) 0.018 Uani 1 1 d . U
Gd33 Gd -0.12462(3) 0.05334(3) 0.09811(2) 0.016 Uani 1 1 d . U
Gd34 Gd 0.03704(3) 0.68273(3) 0.40377(2) 0.017 Uani 1 1 d . U
Gd35 Gd 0.23488(3) 0.07365(3) 0.10109(2) 0.017 Uani 1 1 d . U
Gd36 Gd -0.00262(3) 0.18578(3) 0.09557(2) 0.017 Uani 1 1 d . U
Gd37 Gd 0.10778(3) 0.25165(3) 0.04456(2) 0.019 Uani 1 1 d . U
Gd38 Gd 0.24454(3) 0.53812(3) 0.37766(2) 0.018 Uani 1 1 d . U
Gd39 Gd 0.04253(3) -0.13471(3) 0.11683(2) 0.017 Uani 1 1 d . U
Gd40 Gd -0.03288(3) -0.24194(3) 0.04244(2) 0.020 Uani 1 1 d . U
Gd41 Gd -0.19090(3) 0.75460(3) 0.46332(2) 0.020 Uani 1 1 d . U
Gd42 Gd 0.37654(3) 0.65806(3) 0.51729(2) 0.020 Uani 1 1 d . U
Gd43 Gd 0.06307(3) -0.27283(3) 0.11522(2) 0.020 Uani 1 1 d . U
Gd44 Gd -0.34088(3) 0.51944(3) 0.38286(2) 0.023 Uani 1 1 d . U
Gd45 Gd 0.12331(3) 0.31607(3) 0.12512(2) 0.020 Uani 1 1 d . U
Gd46 Gd 0.37667(3) 0.07751(3) 0.08638(2) 0.021 Uani 1 1 d . U
Gd47 Gd 0.25649(3) 0.14820(3) 0.18472(2) 0.020 Uani 1 1 d . U
Gd48 Gd 0.17820(4) 0.36287(3) -0.00945(2) 0.024 Uani 1 1 d . U
Gd49 Gd 0.18474(3) 0.22115(3) -0.01795(2) 0.021 Uani 1 1 d . U
Gd50 Gd 0.33241(3) 0.21585(3) -0.03396(2) 0.024 Uani 1 1 d . U
Cl1 Cl -0.10031(15) 0.61377(14) 0.40191(8) 0.022 Uani 1 1 d . U
Cl2 Cl -0.18640(15) 0.54897(14) 0.50999(8) 0.020 Uani 1 1 d . U
Cl3 Cl 0.19264(15) -0.00592(14) -0.02769(8) 0.020 Uani 1 1 d . U
Cl4 Cl 0.97954(17) 0.58871(16) 0.70785(8) 0.026 Uani 1 1 d . U
Cl5 Cl 0.14469(15) 0.65125(14) 0.45124(8) 0.020 Uani 1 1 d . U
Cl6 Cl 0.01911(15) 0.08181(14) 0.11901(9) 0.024 Uani 1 1 d . U
Cl7 Cl 0.02667(16) -0.20035(16) -0.01015(8) 0.025 Uani 1 1 d . U
Cl8 Cl 0.18885(16) 0.16903(15) 0.05302(8) 0.024 Uani 1 1 d . U
Cl9 Cl 0.15076(15) -0.04586(13) 0.09400(8) 0.019 Uani 1 1 d . U
Cl10 Cl 0.00785(14) 0.44710(13) 0.38283(8) 0.018 Uani 1 1 d . U
Cl11 Cl 0.27356(17) 0.91845(17) 0.16708(9) 0.029 Uani 1 1 d . U
Cl12 Cl 0.94720(17) 0.12293(14) 0.44433(9) 0.025 Uani 1 1 d . U
Cl13 Cl 0.33173(16) 0.41622(15) 0.47693(9) 0.027 Uani 1 1 d . U
Cl14 Cl 0.19651(15) 0.61427(14) 0.58013(8) 0.020 Uani 1 1 d . U
Cl15 Cl 0.15223(19) 0.26039(16) 0.86007(10) 0.033 Uani 1 1 d . U
Cl16 Cl 0.02561(15) 0.71347(14) 0.52868(8) 0.020 Uani 1 1 d . U
Cl17 Cl 0.35651(17) 0.70898(17) 0.64147(10) 0.033 Uani 1 1 d . U
Cl18 Cl 0.9600(2) 0.5470(2) 0.46350(11) 0.042 Uani 1 1 d . U
Cl19 Cl 0.03511(16) 0.14213(15) 0.20885(8) 0.023 Uani 1 1 d . U
Cl20 Cl -0.08724(18) -0.14968(16) 0.08197(10) 0.030 Uani 1 1 d . U
Cl21 Cl 0.1902(2) 0.16619(19) 0.30542(11) 0.039 Uani 1 1 d . U
Cl22 Cl 0.0322(3) 0.0113(3) 0.35599(15) 0.061 Uani 1 1 d . U
Cl23 Cl 0.0517(2) 0.6495(2) 0.98272(12) 0.044 Uani 1 1 d . U
Cl24 Cl 0.34423(17) 0.99172(15) 0.95026(9) 0.027 Uani 1 1 d . U
Cl25 Cl 0.2271(3) 0.8437(3) 0.30526(16) 0.067 Uani 1 1 d . U
Cl26 Cl 0.8357(2) 0.69454(19) 0.33568(11) 0.041 Uani 1 1 d . U
Cl27 Cl 0.6176(2) 0.10260(18) 0.13179(11) 0.037 Uani 1 1 d . U
Cl28 Cl 0.3843(2) 0.2556(2) 0.47363(13) 0.048 Uani 1 1 d . U
Cl29 Cl 0.1214(3) 0.5593(2) 0.17428(14) 0.056 Uani 1 1 d . U
Cl30 Cl 0.3346(6) 0.2985(6) 0.0957(3) 0.147 Uani 1 1 d . U
Cl31 Cl 0.1434(5) 0.5792(4) 0.8571(3) 0.107 Uani 1 1 d . U
Cl32 Cl 0.7377(4) 0.9500(4) 0.3963(2) 0.096 Uani 1 1 d . U
Cl33 Cl 0.5049(2) 0.6990(2) 0.78019(13) 0.050 Uani 1 1 d . U
Cl34 Cl 0.2636(2) 0.7709(2) 0.41266(12) 0.044 Uani 1 1 d . U
Cl35 Cl 0.5405(2) 0.9378(2) 0.16406(13) 0.050 Uani 1 1 d D U
Cl36 Cl 0.9657(2) 0.9376(2) 0.03217(13) 0.050 Uiso 1 1 d D .
Cl37 Cl 0.3642(2) 0.5897(2) 0.93124(13) 0.050 Uani 1 1 d . U
Cl38 Cl 0.4212(2) 0.9894(2) 0.75200(13) 0.050 Uani 1 1 d D U
O1 O -0.0190(4) 0.7410(4) 0.4118(2) 0.015 Uani 1 1 d . U
H1A H -0.0538 0.7375 0.3932 0.018 Uiso 1 1 calc R U
O2 O 0.2116(4) 0.5820(4) 0.6547(2) 0.018 Uani 1 1 d . U
H2A H 0.2492 0.6145 0.6581 0.022 Uiso 1 1 calc R U
O3 O 0.1811(4) -0.1094(4) -0.0743(2) 0.017 Uani 1 1 d . U
H3A H 0.2248 -0.0893 -0.0692 0.020 Uiso 1 1 calc R U
O4 O 0.2317(4) -0.1112(4) 0.0673(2) 0.019 Uani 1 1 d . U
H4A H 0.2529 -0.1016 0.0908 0.023 Uiso 1 1 calc R U
O5 O 0.0497(4) 0.2688(4) 0.0778(2) 0.018 Uani 1 1 d . U
H5A H 0.0242 0.2915 0.0677 0.022 Uiso 1 1 calc R U
O6 O 0.0284(4) 0.6815(4) 0.4583(2) 0.014 Uani 1 1 d . U
H6A H 0.0191 0.6431 0.4663 0.016 Uiso 1 1 calc R U
O7 O 0.1122(4) -0.0719(4) 0.1595(2) 0.016 Uani 1 1 d . U
H7A H 0.1518 -0.0777 0.1647 0.020 Uiso 1 1 calc R U
O8 O -0.0901(4) 0.0148(4) 0.1461(2) 0.015 Uani 1 1 d . U
H8A H -0.0635 0.0440 0.1641 0.018 Uiso 1 1 calc R U
O9 O -0.0067(4) -0.1209(4) 0.1562(2) 0.017 Uani 1 1 d . U
H9A H -0.0362 -0.1563 0.1603 0.020 Uiso 1 1 calc R U
O10 O 0.1261(4) 0.5225(4) 0.4321(2) 0.016 Uani 1 1 d . U
H10A H 0.0990 0.5176 0.4469 0.019 Uiso 1 1 calc R U
O11 O -0.0630(4) 0.6171(4) 0.5610(2) 0.015 Uani 1 1 d . U
H11A H -0.0487 0.5933 0.5479 0.018 Uiso 1 1 calc R U
O12 O 0.1610(4) 0.3591(4) 0.4291(2) 0.017 Uani 1 1 d . U
H12A H 0.2051 0.3685 0.4363 0.021 Uiso 1 1 calc R U
O13 O -0.2391(4) 0.5703(4) 0.3886(2) 0.019 Uani 1 1 d . U
H13A H -0.2318 0.5979 0.3720 0.022 Uiso 1 1 calc R U
O14 O 0.1971(4) 0.4319(4) 0.3700(2) 0.023 Uani 1 1 d . U
O15 O 0.1517(4) 0.1182(4) 0.1632(2) 0.019 Uani 1 1 d . U
H15B H 0.1301 0.1283 0.1783 0.023 Uiso 1 1 calc R U
O16 O 0.3093(4) 0.5956(4) 0.4286(2) 0.023 Uani 1 1 d . U
O17 O 0.1615(4) 0.7932(4) 0.5442(2) 0.017 Uani 1 1 d . U
H17A H 0.1416 0.8200 0.5498 0.020 Uiso 1 1 calc R U
O18 O 0.0995(4) 0.6629(4) 0.3746(2) 0.018 Uani 1 1 d . U
H18A H 0.1400 0.6917 0.3796 0.022 Uiso 1 1 calc R U
O19 O 0.1360(4) 0.5004(4) 0.3697(2) 0.018 Uani 1 1 d . U
H19A H 0.1147 0.4819 0.3473 0.022 Uiso 1 1 calc R U
O20 O -0.1979(4) 0.6673(4) 0.4878(2) 0.015 Uani 1 1 d . U
H20A H -0.2354 0.6515 0.4949 0.019 Uiso 1 1 calc R U
O21 O 0.1584(4) -0.1991(4) 0.0159(2) 0.020 Uani 1 1 d . U
H21A H 0.1365 -0.2402 0.0098 0.024 Uiso 1 1 calc R U
O22 O -0.0476(4) 0.7274(4) 0.5778(2) 0.015 Uani 1 1 d . U
H22A H -0.0258 0.7672 0.5747 0.018 Uiso 1 1 calc R U
O23 O 0.0189(4) 0.5570(4) 0.3386(2) 0.017 Uani 1 1 d . U
H23A H 0.0132 0.5247 0.3229 0.021 Uiso 1 1 calc R U
O24 O 0.0184(6) 0.5831(6) 0.4013(4) 0.050 Uani 1 1 d . U
O25 O 0.1904(4) 0.6983(4) 0.6335(2) 0.017 Uani 1 1 d . U
H25A H 0.2333 0.7014 0.6404 0.020 Uiso 1 1 calc R U
O26 O -0.1001(4) 0.4616(4) 0.3288(2) 0.018 Uani 1 1 d . U
H26A H -0.0723 0.4551 0.3165 0.021 Uiso 1 1 calc R U
O27 O 0.2261(4) 0.4984(4) 0.4266(2) 0.017 Uani 1 1 d . U
H27A H 0.2561 0.4809 0.4378 0.020 Uiso 1 1 calc R U
O28 O 0.0725(4) 0.3551(4) 0.3758(2) 0.015 Uani 1 1 d . U
H28A H 0.0639 0.3616 0.3523 0.018 Uiso 1 1 calc R U
O29 O -0.0998(4) -0.0272(4) 0.0849(2) 0.017 Uani 1 1 d . U
H29A H -0.0775 -0.0220 0.0677 0.020 Uiso 1 1 calc R U
O30 O -0.1769(4) 0.0584(4) 0.1435(2) 0.018 Uani 1 1 d . U
O31 O 0.0528(4) 0.7973(4) 0.4747(2) 0.020 Uani 1 1 d . U
H31A H 0.0578 0.8278 0.4915 0.024 Uiso 1 1 calc R U
O32 O 0.1906(4) 0.2892(4) 0.0239(2) 0.022 Uani 1 1 d . U
H32A H 0.2290 0.3005 0.0409 0.027 Uiso 1 1 calc R U
O33 O 0.0693(4) 0.1686(4) 0.0703(2) 0.015 Uani 1 1 d . U
H33A H 0.0538 0.1329 0.0556 0.019 Uiso 1 1 calc R U
O34 O 0.3070(4) 0.1298(4) 0.0762(2) 0.023 Uani 1 1 d . U
H34A H 0.3247 0.1699 0.0860 0.028 Uiso 1 1 calc R U
O35 O -0.2924(4) 0.4524(4) 0.4009(2) 0.020 Uani 1 1 d . U
H35A H -0.3159 0.4130 0.3913 0.024 Uiso 1 1 calc R U
O36 O 0.2007(4) 0.5823(4) 0.5065(2) 0.017 Uani 1 1 d . U
H36A H 0.1575 0.5647 0.5051 0.020 Uiso 1 1 calc R U
O37 O -0.0769(4) 0.1473(4) 0.1226(2) 0.017 Uani 1 1 d . U
H37A H -0.0613 0.1494 0.1467 0.020 Uiso 1 1 calc R U
O38 O -0.2867(4) 0.5422(4) 0.4419(2) 0.022 Uani 1 1 d . U
H38A H -0.3094 0.5547 0.4556 0.026 Uiso 1 1 calc R U
O39 O -0.0972(4) 0.6434(4) 0.4798(2) 0.016 Uani 1 1 d . U
H39A H -0.0765 0.6145 0.4827 0.019 Uiso 1 1 calc R U
O40 O 0.1031(4) 0.7544(4) 0.6066(2) 0.016 Uani 1 1 d . U
H40A H 0.0963 0.7899 0.5989 0.019 Uiso 1 1 calc R U
O41 O -0.1443(4) 0.7060(4) 0.4345(2) 0.017 Uani 1 1 d . U
H41A H -0.1504 0.7130 0.4111 0.020 Uiso 1 1 calc R U
O42 O 0.0905(4) 0.2156(4) 0.1341(2) 0.018 Uani 1 1 d . U
H42A H 0.0878 0.2087 0.1569 0.022 Uiso 1 1 calc R U
O43 O -0.0922(4) 0.7550(4) 0.4976(2) 0.017 Uani 1 1 d . U
H43A H -0.0687 0.7916 0.5109 0.020 Uiso 1 1 calc R U
O44 O 0.3123(4) 0.0552(4) 0.0314(2) 0.020 Uani 1 1 d . U
H44A H 0.3339 0.0517 0.0146 0.024 Uiso 1 1 calc R U
O45 O 0.0847(4) 0.6749(4) 0.6518(2) 0.017 Uani 1 1 d . U
H45A H 0.0676 0.6653 0.6709 0.020 Uiso 1 1 calc R U
O46 O 0.0364(4) -0.1493(4) 0.0604(2) 0.018 Uani 1 1 d . U
H46C H 0.0270 -0.1190 0.0472 0.021 Uiso 1 1 calc R U
O47 O 0.1291(4) 0.6022(4) 0.3337(2) 0.020 Uani 1 1 d . U
O48 O 0.2037(4) 0.6013(4) 0.4020(2) 0.018 Uani 1 1 d . U
H48A H 0.2223 0.6421 0.3993 0.022 Uiso 1 1 calc R U
O49 O -0.1502(4) 0.7439(4) 0.5554(2) 0.020 Uani 1 1 d . U
O50 O 0.3077(4) 0.6376(4) 0.5494(2) 0.019 Uani 1 1 d . U
H50A H 0.3261 0.6522 0.5727 0.023 Uiso 1 1 calc R U
O51 O 0.1428(4) 0.6812(4) 0.5253(2) 0.017 Uani 1 1 d . U
H51A H 0.1120 0.6429 0.5204 0.020 Uiso 1 1 calc R U
O52 O -0.1827(4) 0.5187(4) 0.4390(2) 0.016 Uani 1 1 d . U
H52A H -0.1432 0.5172 0.4514 0.020 Uiso 1 1 calc R U
O53 O 0.0824(4) 0.6429(4) 0.5871(2) 0.015 Uani 1 1 d . U
H53A H 0.0639 0.6138 0.5681 0.018 Uiso 1 1 calc R U
O54 O -0.1707(4) 0.5308(4) 0.3381(2) 0.016 Uani 1 1 d . U
H54A H -0.1832 0.5641 0.3310 0.019 Uiso 1 1 calc R U
O55 O -0.1340(4) 0.0264(4) 0.2052(2) 0.022 Uani 1 1 d . U
H55A H -0.1060 0.0186 0.2183 0.026 Uiso 1 1 d R U
O56 O 0.3027(4) 0.5651(4) 0.4965(2) 0.018 Uani 1 1 d . U
H56A H 0.3202 0.5375 0.4893 0.021 Uiso 1 1 calc R U
O57 O 0.0543(4) 0.7669(4) 0.3728(2) 0.017 Uani 1 1 d . U
O58 O 0.0305(4) -0.0443(4) 0.1107(2) 0.016 Uani 1 1 d . U
H58A H 0.0225 -0.0350 0.0876 0.019 Uiso 1 1 calc R U
O59 O 0.2206(4) 0.0539(4) 0.1534(2) 0.021 Uani 1 1 d . U
H59C H 0.2401 0.0266 0.1637 0.026 Uiso 1 1 calc R U
O60 O 0.0861(4) -0.2121(4) -0.0706(2) 0.019 Uani 1 1 d . U
H60D H 0.0753 -0.2515 -0.0638 0.022 Uiso 1 1 calc R U
O61 O 0.1158(4) -0.1748(4) 0.1116(2) 0.018 Uani 1 1 d . U
H61C H 0.1535 -0.1595 0.1290 0.021 Uiso 1 1 calc R U
O62 O 0.1095(4) 0.7645(4) 0.4343(2) 0.017 Uani 1 1 d . U
H62A H 0.1477 0.7754 0.4277 0.021 Uiso 1 1 calc R U
O63 O -0.1521(4) -0.1043(4) 0.1271(2) 0.015 Uani 1 1 d . U
H63D H -0.1600 -0.1429 0.1349 0.018 Uiso 1 1 calc R U
O64 O 0.2526(4) 0.7486(4) 0.5660(2) 0.020 Uani 1 1 d . U
H64A H 0.2867 0.7510 0.5848 0.025 Uiso 1 1 calc R U
O65 O -0.2620(4) 0.6655(4) 0.4269(2) 0.021 Uani 1 1 d . U
O66 O 0.1775(4) 0.6365(4) 0.6972(2) 0.021 Uani 1 1 d . U
O67 O 0.0570(4) 0.7408(4) 0.3231(2) 0.023 Uani 1 1 d . U
O68 O 0.2446(4) -0.1056(4) 0.0045(2) 0.017 Uani 1 1 d . U
H68A H 0.2747 -0.0938 -0.0086 0.021 Uiso 1 1 calc R U
O69 O 0.1691(5) 0.2623(4) 0.0976(2) 0.024 Uani 1 1 d . U
H69A H 0.2121 0.2822 0.0992 0.028 Uiso 1 1 calc R U
O70 O 0.3390(4) 0.0953(4) 0.1344(2) 0.024 Uani 1 1 d . U
O71 O 0.1426(4) -0.0934(4) 0.0197(2) 0.019 Uani 1 1 d . U
H71A H 0.1124 -0.0734 0.0155 0.022 Uiso 1 1 calc R U
O72 O 0.2458(4) 0.1593(4) 0.1288(2) 0.020 Uani 1 1 d . U
H72A H 0.2777 0.1922 0.1242 0.024 Uiso 1 1 calc R U
O73 O 0.0160(5) 0.2714(4) 0.1344(2) 0.024 Uani 1 1 d . U
O74 O 0.0009(5) 0.7479(4) 0.6431(2) 0.024 Uani 1 1 d . U
O75 O 0.0625(4) -0.2505(4) 0.0591(2) 0.020 Uani 1 1 d . U
H75A H 0.0685 -0.2803 0.0457 0.024 Uiso 1 1 calc R U
O76 O 0.1867(4) 0.8494(4) 0.4934(2) 0.021 Uani 1 1 d . U
O77 O -0.1083(4) 0.5527(4) 0.2942(2) 0.021 Uani 1 1 d . U
O78 O 0.0919(4) 0.7933(4) 0.6724(2) 0.023 Uani 1 1 d . U
O79 O -0.0199(4) 0.6458(4) 0.3504(2) 0.018 Uani 1 1 d . U
H79A H -0.0481 0.6663 0.3409 0.022 Uiso 1 1 calc R U
O80 O -0.0109(4) -0.2297(4) 0.0986(2) 0.019 Uani 1 1 d . U
H80A H -0.0462 -0.2456 0.1077 0.023 Uiso 1 1 calc R U
O81 O -0.0104(5) 0.8414(4) 0.3707(2) 0.024 Uani 1 1 d . U
H81C H -0.0411 0.8480 0.3733 0.029 Uiso 1 1 d R U
O82 O 0.1527(4) 0.0144(4) 0.2056(2) 0.021 Uani 1 1 d . U
O83 O 0.2178(5) 0.2272(4) 0.1657(3) 0.025 Uani 1 1 d . U
O84 O 0.0907(4) 0.1976(4) -0.0056(2) 0.021 Uani 1 1 d . U
H84A H 0.0710 0.1561 -0.0052 0.025 Uiso 1 1 calc R U
O85 O 0.1986(5) -0.2027(4) -0.0490(2) 0.024 Uani 1 1 d . U
O86 O -0.2784(4) -0.1185(4) 0.0315(2) 0.023 Uani 1 1 d . U
H86A H -0.3006 -0.0924 0.0346 0.027 Uiso 1 1 calc R U
O87 O -0.0755(4) 0.1070(4) 0.0608(2) 0.016 Uani 1 1 d . U
H87A H -0.0583 0.0854 0.0482 0.019 Uiso 1 1 calc R U
O88 O 0.2255(4) 0.7619(4) 0.4998(2) 0.020 Uani 1 1 d . U
H88A H 0.2420 0.7705 0.4803 0.024 Uiso 1 1 calc R U
O89 O -0.1783(4) 0.1462(4) 0.1494(2) 0.021 Uani 1 1 d . U
O90 O 0.0599(4) -0.1706(4) 0.2068(2) 0.022 Uani 1 1 d . U
O91 O 0.1092(4) 0.5165(4) 0.6099(2) 0.017 Uani 1 1 d . U
H91A H 0.0858 0.5101 0.5868 0.020 Uiso 1 1 calc R U
O92 O 0.0408(4) -0.0064(4) 0.1733(2) 0.019 Uani 1 1 d . U
H92A H 0.0387 0.0254 0.1868 0.023 Uiso 1 1 calc R U
O93 O 0.2219(5) 0.8047(4) 0.6196(2) 0.024 Uani 1 1 d . U
O94 O 0.0573(4) -0.2043(4) 0.1580(2) 0.021 Uani 1 1 d . U
O95 O 0.1421(5) 0.5614(4) 0.7436(2) 0.025 Uani 1 1 d . U
H95D H 0.1196 0.5321 0.7495 0.030 Uiso 1 1 d R U
O96 O -0.0804(5) 0.8207(4) 0.6085(2) 0.023 Uani 1 1 d . U
H96A H -0.0472 0.8377 0.6217 0.028 Uiso 1 1 d R U
O97 O 0.2859(4) 0.6663(4) 0.4828(2) 0.021 Uani 1 1 d . U
H97A H 0.2926 0.6973 0.4681 0.025 Uiso 1 1 calc R U
O98 O -0.2576(5) -0.0135(4) 0.1725(2) 0.025 Uani 1 1 d . U
H98A H -0.2919 -0.0382 0.1668 0.030 Uiso 1 1 d R U
O99 O 0.2680(4) -0.2131(4) -0.0072(2) 0.023 Uani 1 1 d . U
O100 O 0.1380(4) 0.0748(4) 0.1006(2) 0.019 Uani 1 1 d . U
H10R H 0.1082 0.0590 0.0794 0.023 Uiso 1 1 calc R U
O101 O -0.2035(4) -0.0285(4) 0.0998(2) 0.022 Uani 1 1 d . U
H10B H -0.2433 -0.0237 0.0915 0.026 Uiso 1 1 calc R U
O102 O -0.1904(4) 0.7863(4) 0.5155(2) 0.023 Uani 1 1 d . U
O103 O 0.2846(4) 0.0126(4) 0.0896(2) 0.022 Uani 1 1 d . U
H10P H 0.2887 -0.0144 0.1065 0.026 Uiso 1 1 calc R U
O104 O 0.1044(5) -0.0232(4) 0.2571(3) 0.027 Uani 1 1 d . U
H10U H 0.0772 -0.0193 0.2653 0.032 Uiso 1 1 d R U
O105 O 0.0778(5) 0.3865(5) 0.1090(3) 0.030 Uani 1 1 d . U
H10T H 0.0467 0.3829 0.1155 0.037 Uiso 1 1 d R U
O106 O -0.0910(4) 0.7666(4) 0.6655(2) 0.023 Uani 1 1 d . U
H10S H -0.1087 0.7900 0.6678 0.028 Uiso 1 1 d R U
O107 O -0.0871(4) -0.0702(4) 0.1861(2) 0.023 Uani 1 1 d . U
O108 O 0.2028(4) 0.0446(4) 0.0437(2) 0.022 Uani 1 1 d . U
H10O H 0.1591 0.0346 0.0342 0.026 Uiso 1 1 calc R U
O109 O 0.2773(4) 0.2162(4) 0.0071(2) 0.023 Uani 1 1 d . U
H10Q H 0.2995 0.2453 0.0259 0.028 Uiso 1 1 calc R U
O110 O 0.0392(5) 0.9203(4) 0.4251(3) 0.029 Uani 1 1 d . U
H11K H 0.0485 0.9424 0.4108 0.034 Uiso 1 1 d R U
O111 O -0.0843(4) -0.3080(4) -0.0023(2) 0.021 Uani 1 1 d . U
H11M H -0.0610 -0.3319 -0.0074 0.025 Uiso 1 1 calc R U
O112 O -0.1763(4) -0.1237(4) 0.0195(2) 0.021 Uani 1 1 d . U
H11J H -0.1380 -0.0985 0.0159 0.026 Uiso 1 1 calc R U
O113 O 0.1187(5) -0.2805(4) 0.1683(3) 0.028 Uani 1 1 d . U
H15K H 0.1537 -0.2806 0.1693 0.033 Uiso 1 1 d R U
O114 O 0.1432(5) 0.3516(4) 0.0717(2) 0.025 Uani 1 1 d . U
O115 O 0.1805(5) 0.3395(4) 0.3625(3) 0.025 Uani 1 1 d . U
O116 O 0.3512(5) -0.0259(4) 0.0572(2) 0.024 Uani 1 1 d . U
O117 O 0.1321(4) 0.2792(4) -0.0459(2) 0.023 Uani 1 1 d . U
H11O H 0.1365 0.2846 -0.0686 0.028 Uiso 1 1 calc R U
O118 O 0.2283(5) 0.2040(4) -0.0586(3) 0.026 Uani 1 1 d . U
H11B H 0.2219 0.2261 -0.0778 0.031 Uiso 1 1 calc R U
O119 O 0.3464(5) 0.7405(4) 0.5328(2) 0.025 Uani 1 1 d . U
O120 O 0.1826(4) 0.7248(4) 0.7096(2) 0.022 Uani 1 1 d . U
O121 O 0.2903(5) 0.5422(5) 0.7058(3) 0.032 Uani 1 1 d . U
O122 O 0.3288(5) 0.5073(5) 0.3967(3) 0.028 Uani 1 1 d . U
H13S H 0.3214 0.4719 0.3935 0.033 Uiso 1 1 d R U
O123 O 0.1160(5) 0.8813(4) 0.3872(3) 0.025 Uani 1 1 d . U
H13T H 0.1497 0.9032 0.3978 0.030 Uiso 1 1 d R U
O124 O 0.1739(5) 0.4122(4) 0.0372(3) 0.028 Uani 1 1 d . U
O125 O -0.0737(5) 0.2661(4) 0.1404(3) 0.028 Uani 1 1 d . U
O126 O 0.1429(4) 0.8910(4) 0.4537(2) 0.021 Uani 1 1 d . U
O127 O 0.2672(5) 0.4992(4) 0.3321(3) 0.028 Uani 1 1 d . U
H12Z H 0.3016 0.5136 0.3289 0.033 Uiso 1 1 d R U
O128 O -0.0130(5) -0.0861(4) 0.2223(3) 0.026 Uani 1 1 d . U
O129 O -0.1972(5) 0.7539(4) 0.6075(3) 0.028 Uani 1 1 d . U
H13R H -0.2240 0.7340 0.6161 0.033 Uiso 1 1 d R U
O130 O 0.1643(5) -0.0862(4) 0.2335(3) 0.026 Uani 1 1 d . U
H13V H 0.1635 -0.1202 0.2352 0.031 Uiso 1 1 d R U
O131 O 0.2983(5) 0.5147(4) 0.6580(3) 0.026 Uani 1 1 d . U
O132 O 0.1741(5) -0.2812(5) -0.1023(3) 0.032 Uani 1 1 d . U
H13W H 0.1484 -0.3092 -0.1145 0.038 Uiso 1 1 d R U
O133 O 0.1966(5) -0.2179(4) 0.0790(3) 0.028 Uani 1 1 d . U
O134 O 0.4629(5) 0.0574(5) 0.0780(3) 0.030 Uani 1 1 d . U
H13X H 0.4951 0.0716 0.0925 0.036 Uiso 1 1 d R U
O135 O -0.0399(5) 0.6219(4) 0.2795(3) 0.028 Uani 1 1 d . U
O136 O -0.1936(5) -0.0881(4) 0.2053(3) 0.028 Uani 1 1 d . U
H13U H -0.2109 -0.0763 0.2176 0.034 Uiso 1 1 d R U
O137 O -0.0376(4) 0.8251(4) 0.4435(2) 0.022 Uani 1 1 d . U
O138 O 0.2364(5) 0.0865(4) 0.2237(2) 0.025 Uani 1 1 d . U
O139 O -0.0278(5) -0.3333(4) 0.0681(3) 0.028 Uani 1 1 d . U
O140 O 0.2848(5) 0.1591(5) -0.0904(3) 0.030 Uani 1 1 d . U
O141 O 0.2492(5) 0.3183(4) -0.0214(3) 0.027 Uani 1 1 d . U
O142 O 1.0027(5) 0.5437(5) 0.7019(3) 0.031 Uani 1 1 d . U
O143 O 0.3916(5) 0.6424(5) 0.4657(3) 0.030 Uani 1 1 d . U
O144 O 0.4082(5) 0.0268(5) 0.1303(3) 0.031 Uani 1 1 d . U
H14Z H 0.4106 -0.0048 0.1245 0.038 Uiso 1 1 d R U
O145 O -0.3457(5) 0.6082(4) 0.3947(3) 0.027 Uani 1 1 d . U
O146 O 0.3456(5) 0.1287(5) 0.1844(3) 0.029 Uani 1 1 d . U
O147 O -0.2932(5) 0.7314(4) 0.4681(3) 0.028 Uani 1 1 d . U
H14X H -0.2959 0.7359 0.4874 0.034 Uiso 1 1 d R U
O148 O 0.3315(5) 0.3107(5) -0.0312(3) 0.038 Uani 1 1 d . U
O149 O 0.1119(5) 0.3565(5) 0.1734(3) 0.028 Uani 1 1 d . U
H14Y H 0.1308 0.3914 0.1787 0.033 Uiso 1 1 d R U
O150 O 0.3812(5) 0.5750(5) 0.5522(3) 0.033 Uani 1 1 d . U
O151 O 0.2028(5) 0.3101(5) 0.1670(3) 0.032 Uani 1 1 d . U
O152 O 0.2570(5) -0.1742(5) -0.0998(3) 0.030 Uani 1 1 d . U
H15L H 0.2718 -0.1488 -0.1113 0.036 Uiso 1 1 d R U
O153 O 0.2700(5) 0.1140(5) -0.1386(3) 0.031 Uani 1 1 d . U
O154 O 0.2835(5) 0.8658(4) 0.5958(3) 0.026 Uani 1 1 d . U
O155 O 0.3523(5) -0.1138(5) 0.0510(3) 0.030 Uani 1 1 d . U
O156 O 0.0568(5) 0.5963(5) 0.2709(3) 0.036 Uani 1 1 d . U
H15F H 0.0243 0.5827 0.2565 0.043 Uiso 1 1 d R U
O157 O -0.1247(5) 0.8321(4) 0.4463(3) 0.025 Uani 1 1 d . U
O158 O -0.0058(5) -0.3199(5) 0.1448(3) 0.033 Uani 1 1 d . U
H15M H -0.0350 -0.3467 0.1336 0.040 Uiso 1 1 d R U
O159 O 0.3295(5) 0.6117(5) 0.3682(3) 0.030 Uani 1 1 d . U
H15C H 0.3217 0.6304 0.3522 0.036 Uiso 1 1 d R U
O160 O 0.3553(5) 0.8295(5) 0.5469(3) 0.030 Uani 1 1 d . U
O161 O 0.2689(5) 0.8041(5) 0.6868(3) 0.034 Uani 1 1 d . U
H16D H 0.2793 0.7900 0.7045 0.040 Uiso 1 1 d R U
O162 O 0.0093(5) 0.8720(5) 0.6608(3) 0.035 Uani 1 1 d . U
H16A H -0.0221 0.8478 0.6501 0.053 Uiso 1 1 calc R U
O163 O 0.2399(5) -0.2809(5) 0.0414(3) 0.034 Uani 1 1 d . U
H16F H 0.2339 -0.2978 0.0228 0.041 Uiso 1 1 d R U
O164 O 0.2393(5) 0.1962(5) 0.2293(3) 0.031 Uani 1 1 d . U
H16G H 0.2259 0.1742 0.2429 0.037 Uiso 1 1 d R U
O165 O 0.4393(5) 0.7449(5) 0.5049(3) 0.034 Uani 1 1 d . U
H16C H 0.4467 0.7437 0.4864 0.041 Uiso 1 1 d R U
O166 O 0.2117(5) 0.5830(5) 0.3329(3) 0.031 Uani 1 1 d . U
O167 O 0.4701(5) 0.6406(5) 0.5240(3) 0.036 Uani 1 1 d . U
H16B H 0.5019 0.6686 0.5269 0.043 Uiso 1 1 d R U
O168 O 0.3656(5) 0.1758(4) 0.0181(3) 0.027 Uani 1 1 d . U
O169 O 0.2635(5) 0.6142(5) 0.7461(3) 0.033 Uani 1 1 d . U
H16E H 0.2994 0.6155 0.7492 0.039 Uiso 1 1 d R U
O170 O 0.4407(6) 0.7076(5) 0.5677(3) 0.043 Uani 1 1 d . U
H17G H 0.4527 0.6865 0.5813 0.051 Uiso 1 1 d R U
O171 O -0.1109(6) -0.3993(5) 0.0418(3) 0.040 Uani 1 1 d . U
O172 O 0.1358(5) 0.7001(5) 0.3012(3) 0.035 Uani 1 1 d . U
H17H H 0.1432 0.7356 0.3041 0.042 Uiso 1 1 d R U
O173 O 0.1542(5) -0.2780(5) 0.1109(3) 0.032 Uani 1 1 d . U
O174 O 0.3188(6) -0.1996(5) 0.0913(3) 0.042 Uani 1 1 d . U
H17K H 0.3547 -0.1783 0.0968 0.051 Uiso 1 1 d R U
O175 O -0.0799(5) -0.0171(5) 0.2551(3) 0.036 Uani 1 1 d . U
H17B H -0.1041 -0.0150 0.2380 0.053 Uiso 1 1 calc R U
O176 O -0.2441(5) 0.7728(5) 0.4117(3) 0.034 Uani 1 1 d . U
H17F H -0.2226 0.7929 0.4004 0.041 Uiso 1 1 d R U
O177 O -0.0869(5) 0.8909(5) 0.3838(3) 0.037 Uani 1 1 d . U
H17I H -0.0554 0.8830 0.3863 0.055 Uiso 1 1 calc R U
O178 O 0.4533(5) 0.1454(5) 0.1265(3) 0.031 Uani 1 1 d . U
H17J H 0.4733 0.1742 0.1190 0.037 Uiso 1 1 d R U
O179 O 0.4595(5) -0.0458(5) 0.1133(3) 0.037 Uani 1 1 d . U
H17E H 0.4451 -0.0194 0.1108 0.056 Uiso 1 1 calc R U
O180 O 0.0078(6) 0.3991(5) 0.1456(3) 0.040 Uani 1 1 d . U
H18B H 0.0334 0.3881 0.1399 0.060 Uiso 1 1 calc R U
O181 O 0.2017(5) 0.4055(5) 0.1329(3) 0.035 Uani 1 1 d . U
H18D H 0.2340 0.4073 0.1464 0.042 Uiso 1 1 d R U
O182 O 0.0437(6) 0.1585(5) 0.2422(3) 0.042 Uani 1 1 d . U
O183 O 0.9365(6) 0.0692(5) 0.4284(3) 0.041 Uani 1 1 d . U
O184 O 0.4254(6) 0.1509(5) 0.0589(3) 0.040 Uani 1 1 d . U
O185 O 0.1954(5) 0.8682(5) 0.6646(3) 0.032 Uani 1 1 d . U
H18C H 0.1681 0.8818 0.6658 0.039 Uiso 1 1 d R U
O186 O 0.9717(6) 0.5883(6) 0.7400(3) 0.044 Uani 1 1 d . U
O187 O 0.9252(7) 0.5829(6) 0.6841(4) 0.054 Uani 1 1 d . U
O188 O 1.0213(6) 0.6424(6) 0.7049(3) 0.046 Uani 1 1 d . U
O189 O 0.1291(7) 0.2811(7) 0.8837(4) 0.062 Uani 1 1 d . U
O190 O 0.1729(7) 0.3047(6) 0.8408(4) 0.056 Uani 1 1 d . U
O191 O 0.3242(7) 0.4031(6) 0.5082(4) 0.054 Uani 1 1 d . U
O192 O 0.3853(6) 0.4115(5) 0.4726(3) 0.040 Uani 1 1 d . U
O193 O 0.3294(6) 0.4721(5) 0.4709(3) 0.043 Uani 1 1 d . U
O194 O 0.2133(6) 0.8852(6) 0.1653(4) 0.051 Uani 1 1 d . U
O195 O 0.2869(5) 0.9218(5) 0.1357(3) 0.036 Uani 1 1 d . U
O196 O 0.2831(7) 0.9753(6) 0.1802(4) 0.054 Uani 1 1 d . U
O197 O 0.3138(6) 0.8980(6) 0.1890(3) 0.048 Uani 1 1 d . U
O198 O 0.2223(7) 0.4076(6) -0.0520(4) 0.055 Uani 1 1 d . U
H19E H 0.1993 0.4189 -0.0667 0.067 Uiso 1 1 d R U
O199 O 0.2756(7) 0.4223(7) 0.0144(4) 0.058 Uani 1 1 d . U
H19D H 0.2794 0.4405 0.0322 0.070 Uiso 1 1 d R U
O200 O -0.0146(7) 0.1581(7) 0.1911(4) 0.064 Uani 1 1 d . U
O201 O 0.0860(6) 0.1704(5) 0.1973(3) 0.041 Uani 1 1 d . U
O202 O 0.1328(7) 0.1559(7) 0.3132(4) 0.058 Uani 1 1 d . U
O203 O 0.2239(8) 0.1413(8) 0.3286(4) 0.071 Uani 1 1 d . U
O204 O 0.1801(6) 0.1400(6) 0.2730(3) 0.044 Uani 1 1 d . U
O206 O 0.4067(6) 0.1518(5) -0.0999(3) 0.043 Uani 1 1 d . U
H20K H 0.4024 0.1652 -0.0828 0.064 Uiso 1 1 calc R U
O207 O -0.2188(6) 0.5132(5) 0.2518(3) 0.039 Uani 1 1 d . U
H20G H -0.2416 0.4946 0.2342 0.046 Uiso 1 1 d R U
O208 O 0.0542(5) -0.3721(5) 0.1116(3) 0.036 Uani 1 1 d . U
H20F H 0.0620 -0.3869 0.1293 0.043 Uiso 1 1 d R U
O209 O 0.4283(6) 0.2746(6) -0.0028(3) 0.046 Uani 1 1 d . U
H20H H 0.4331 0.3096 -0.0005 0.056 Uiso 1 1 d R U
O210 O 0.4017(5) 0.1685(5) -0.0393(3) 0.034 Uani 1 1 d . U
H18E H 0.3949 0.1519 -0.0609 0.041 Uiso 1 1 d R U
O211 O 0.3830(6) 0.2583(5) -0.0737(3) 0.038 Uani 1 1 d . U
H21E H 0.4206 0.2727 -0.0676 0.046 Uiso 1 1 d R U
O212 O 0.4122(6) 0.5246(5) 0.5906(3) 0.042 Uani 1 1 d . U
O213 O 0.3091(6) 0.6892(6) 0.6574(3) 0.046 Uani 1 1 d . U
O214 O 0.4116(6) 0.7297(6) 0.6646(3) 0.048 Uani 1 1 d . U
O215 O 0.3473(7) 0.7553(7) 0.6225(4) 0.058 Uani 1 1 d . U
O216 O 0.3579(6) 0.6650(5) 0.6199(3) 0.042 Uani 1 1 d . U
O217 O 0.3172(5) 0.4101(5) 0.3648(3) 0.037 Uani 1 1 d . U
H21B H 0.3122 0.4409 0.3689 0.056 Uiso 1 1 calc R U
O218 O 0.2432(5) 0.9270(5) 0.5492(3) 0.035 Uani 1 1 d . U
H21D H 0.2463 0.9373 0.5688 0.042 Uiso 1 1 d R U
O219 O 0.3084(6) 0.9040(5) 0.5072(3) 0.040 Uani 1 1 d . U
H21C H 0.3412 0.9012 0.5053 0.048 Uiso 1 1 d R U
O220 O 0.0726(9) -0.0096(8) 0.3808(5) 0.078 Uani 1 1 d . U
O221 O 0.0014(9) 0.0340(8) 0.3750(5) 0.082 Uani 1 1 d . U
O222 O 0.0713(7) 0.0575(6) 0.3424(4) 0.055 Uani 1 1 d . U
O223 O 0.1942(9) 0.2344(9) 0.8732(5) 0.089 Uani 1 1 d . U
O224 O 0.0667(7) 0.6010(6) 0.9773(4) 0.055 Uani 1 1 d . U
O225 O -0.0087(9) 0.6278(8) 0.9892(5) 0.080 Uani 1 1 d . U
O226 O 0.0909(6) 0.6825(6) 1.0121(3) 0.045 Uani 1 1 d . U
O227 O 0.0458(9) 0.6777(9) 0.9549(5) 0.086 Uani 1 1 d . U
O228 O 0.3102(8) 1.0027(7) 0.9199(4) 0.066 Uani 1 1 d . U
O229 O 0.3490(7) 1.0348(6) 0.9749(4) 0.056 Uani 1 1 d . U
O230 O 0.3139(6) 0.9366(6) 0.9576(4) 0.051 Uani 1 1 d . U
O231 O 0.4009(6) 0.9949(6) 0.9467(3) 0.044 Uani 1 1 d . U
O232 O -0.0692(9) -0.4243(8) 0.1192(5) 0.079 Uani 1 1 d . U
H23B H -0.0407 -0.3939 0.1226 0.118 Uiso 1 1 calc R U
O233 O 0.7896(8) 0.8423(8) 0.3672(5) 0.075 Uani 1 1 d . U
O234 O 0.1893(8) 0.8283(8) 0.2725(5) 0.077 Uani 1 1 d . U
O235 O 0.1999(9) 0.8067(8) 0.3271(5) 0.083 Uani 1 1 d . U
O236 O 0.8120(7) 0.7234(7) 0.3105(4) 0.058 Uani 1 1 d . U
O237 O 0.7954(8) 0.6373(8) 0.3341(4) 0.073 Uani 1 1 d . U
O238 O 0.4158(10) 0.5531(9) 0.6550(5) 0.091 Uani 1 1 d . U
H23E H 0.4441 0.5622 0.6456 0.109 Uiso 1 1 d R U
O239 O 0.3644(7) 0.4388(7) 0.6672(4) 0.065 Uani 1 1 d . U
H23D H 0.3418 0.4534 0.6550 0.098 Uiso 1 1 calc R U
O240 O 0.2828(9) 0.3762(8) 0.4529(5) 0.078 Uani 1 1 d . U
O241 O 0.5825(8) 0.0582(7) 0.1461(4) 0.069 Uani 1 1 d . U
O242 O 0.6642(6) 0.0856(6) 0.1228(3) 0.048 Uani 1 1 d . U
O243 O 0.6449(9) 0.1539(8) 0.1536(5) 0.078 Uani 1 1 d . U
O244 O 0.5819(7) 0.1162(6) 0.1031(4) 0.052 Uani 1 1 d . U
O245 O 0.5147(9) 0.6463(9) 0.5951(5) 0.089 Uani 1 1 d . U
H24C H 0.4894 0.6537 0.5802 0.134 Uiso 1 1 calc R U
O246 O 0.4331(9) 0.2909(9) 0.4991(5) 0.086 Uani 1 1 d . U
O247 O 0.3294(7) 0.2649(6) 0.4750(4) 0.057 Uani 1 1 d . U
O248 O -0.2143(8) 0.8482(7) 0.4664(4) 0.070 Uani 1 1 d . U
H24B H -0.2341 0.8546 0.4452 0.105 Uiso 1 1 d R U
H24D H -0.2396 0.8457 0.4809 0.105 Uiso 1 1 d R U
O249 O 0.2170(9) 0.2258(9) 0.3075(5) 0.089 Uani 1 1 d . U
O250 O 0.1605(8) 0.6134(8) 0.1890(4) 0.073 Uani 1 1 d . U
O251 O 0.1158(8) 0.5183(8) 0.1966(5) 0.074 Uani 1 1 d . U
O252 O 0.3425(8) 0.2401(8) 0.1094(5) 0.077 Uani 1 1 d . U
O253 O 0.3160(8) 0.3215(7) 0.0645(4) 0.069 Uani 1 1 d . U
O254 O 0.0167(8) 0.0817(7) 0.2041(4) 0.067 Uani 1 1 d . U
O255 O 0.1040(10) 0.2176(10) 0.8375(6) 0.102 Uani 1 1 d . U
O256 O 0.1980(11) 0.6418(10) 0.9894(6) 0.102 Uani 1 1 d . U
O257 O 0.1797(13) 0.5642(12) 0.8849(7) 0.133 Uani 1 1 d . U
O258 O 0.1685(12) 0.6309(12) 0.8445(7) 0.123 Uani 1 1 d . U
O259 O 0.2828(14) 0.8425(13) 0.3041(7) 0.138 Uani 1 1 d . U
O260 O 0.2317(11) 0.8998(10) 0.3173(6) 0.103 Uani 1 1 d . U
O261 O -0.0139(14) -0.0229(13) 0.3320(8) 0.141 Uani 1 1 d . U
O262 O 0.396(2) 0.3514(19) 0.1122(11) 0.210 Uani 1 1 d . U
O263 O 0.4002(10) 0.2762(9) 0.4449(5) 0.090 Uani 1 1 d . U
O264 O 0.3788(14) 0.1984(13) 0.4753(7) 0.139 Uani 1 1 d . U
O265 O 0.2354(9) 0.7226(9) 0.3901(5) 0.088 Uani 1 1 d . U
O266 O 0.2271(19) 0.7908(18) 0.4277(11) 0.208 Uani 1 1 d . U
O267 O 0.2997(8) 0.8157(8) 0.3992(4) 0.073 Uani 1 1 d . U
O268 O 0.0640(12) 0.5694(11) 0.1682(6) 0.117 Uani 1 1 d . U
O269 O 0.1320(11) 0.5450(11) 0.1460(6) 0.113 Uani 1 1 d . U
O270 O 0.8493(12) 0.7262(11) 0.3666(7) 0.120 Uani 1 1 d . U
O271 O 1.0038(12) 0.1589(12) 0.4507(7) 0.122 Uani 1 1 d . U
O272 O 0.9236(14) 0.1207(13) 0.4701(8) 0.148 Uani 1 1 d . U
O273 O 0.9042(12) 0.1480(12) 0.4261(7) 0.123 Uani 1 1 d . U
O274 O 0.8925(17) 0.6966(16) 0.3312(9) 0.178 Uani 1 1 d . U
O275 O 0.7272(17) 0.9277(16) 0.3615(9) 0.178 Uani 1 1 d . U
O276 O 0.7759(13) 0.9234(12) 0.4169(7) 0.125 Uani 1 1 d . U
O277 O 0.682(3) 0.931(3) 0.4077(15) 0.295 Uani 1 1 d . U
O278 O 0.7733(16) 1.0124(15) 0.4006(9) 0.164 Uani 1 1 d . U
O279 O 0.0842(19) 0.5362(18) 0.8342(10) 0.199 Uani 1 1 d . U
O280 O 0.1105(6) 0.6058(6) 0.8822(3) 0.050 Uani 1 1 d . U
O281 O -0.1269(6) 0.5215(6) 0.2150(3) 0.050 Uani 1 1 d . U
H28C H -0.1514 0.5027 0.2249 0.075 Uiso 1 1 calc R U
O282 O 0.1618(10) 0.9854(9) 0.6974(5) 0.092 Uani 1 1 d . U
O283 O 0.3333(4) 0.2370(3) 0.1998(2) 0.012 Uani 1 1 d . U
H1B H 0.3715 0.2362 0.1989 0.014 Uiso 1 1 d R U
C1 C 0.0416(13) -0.2704(13) 0.2337(7) 0.080 Uani 1 1 d . U
H15H H 0.0371 -0.3085 0.2405 0.120 Uiso 1 1 calc R U
H15I H 0.0772 -0.2435 0.2480 0.120 Uiso 1 1 calc R U
H15J H 0.0067 -0.2602 0.2350 0.120 Uiso 1 1 calc R U
C2 C 0.1992(7) 0.3896(6) 0.3541(4) 0.024 Uani 1 1 d . U
C3 C 0.1993(7) 0.0402(6) 0.2275(4) 0.025 Uani 1 1 d . U
C4 C 0.3780(6) 0.7909(6) 0.5443(3) 0.021 Uani 1 1 d . U
C5 C -0.0675(6) -0.0894(6) 0.2119(3) 0.020 Uani 1 1 d . U
C6 C -0.1697(6) 0.8271(6) 0.5702(3) 0.022 Uani 1 1 d . U
C7 C -0.0181(6) 0.2831(6) 0.1497(3) 0.021 Uani 1 1 d . U
C8 C -0.2551(7) 0.0378(6) 0.1897(4) 0.026 Uani 1 1 d . U
H8B H -0.2601 0.0294 0.2117 0.031 Uiso 1 1 calc R U
H8C H -0.2889 0.0498 0.1782 0.031 Uiso 1 1 calc R U
C9 C 0.0542(7) 0.7767(6) 0.3435(4) 0.023 Uani 1 1 d . U
C10 C -0.1713(6) 0.7826(5) 0.5448(3) 0.016 Uani 1 1 d . U
C11 C 0.3656(7) 0.1087(6) 0.1640(4) 0.024 Uani 1 1 d . U
C12 C 0.2124(7) 0.0108(6) 0.2583(4) 0.024 Uani 1 1 d . U
C13 C -0.0729(6) 0.8540(6) 0.4443(3) 0.021 Uani 1 1 d . U
C14 C 0.1584(7) 0.4006(6) 0.0629(4) 0.026 Uani 1 1 d . U
C15 C 0.0519(6) 0.8344(6) 0.3335(3) 0.021 Uani 1 1 d . U
C16 C 0.2281(7) 0.2763(6) 0.1790(4) 0.024 Uani 1 1 d . U
C17 C -0.0509(7) 0.7587(7) 0.6939(4) 0.029 Uani 1 1 d . U
H17C H -0.0541 0.7183 0.6939 0.034 Uiso 1 1 calc R U
H17D H -0.0623 0.7691 0.7133 0.034 Uiso 1 1 calc R U
C18 C -0.1839(6) 0.0980(6) 0.1593(3) 0.021 Uani 1 1 d . U
C19 C -0.1438(7) 0.0766(6) 0.2157(4) 0.027 Uani 1 1 d . U
H19B H -0.1080 0.1095 0.2168 0.032 Uiso 1 1 calc R U
H19C H -0.1503 0.0732 0.2378 0.032 Uiso 1 1 calc R U
C20 C 0.0764(7) 0.3276(6) 0.1945(4) 0.026 Uani 1 1 d . U
H20B H 0.0913 0.3489 0.2162 0.031 Uiso 1 1 calc R U
H20C H 0.0805 0.2897 0.1970 0.031 Uiso 1 1 calc R U
C21 C 0.2437(6) -0.2196(6) -0.0367(3) 0.020 Uani 1 1 d . U
C22 C 0.0216(7) 0.8586(6) 0.6934(4) 0.027 Uani 1 1 d . U
H22C H -0.0057 0.8684 0.7045 0.032 Uiso 1 1 calc R U
H22D H 0.0627 0.8816 0.7048 0.032 Uiso 1 1 calc R U
C23 C 0.0361(6) 0.7772(6) 0.6681(3) 0.018 Uani 1 1 d . U
C24 C 0.0147(7) 0.7948(6) 0.6960(4) 0.024 Uani 1 1 d . U
C25 C -0.0928(7) 0.5903(6) 0.2756(4) 0.024 Uani 1 1 d . U
C26 C 0.0098(7) 0.3212(6) 0.1813(4) 0.027 Uani 1 1 d . U
C27 C -0.0503(6) 0.9174(6) 0.4435(3) 0.022 Uani 1 1 d . U
C28 C 0.2639(6) 0.8497(6) 0.6206(3) 0.020 Uani 1 1 d . U
C29 C 0.2696(7) -0.2435(6) -0.0604(4) 0.023 Uani 1 1 d . U
C30 C 0.2965(7) 0.1560(6) -0.1181(4) 0.027 Uani 1 1 d . U
C31 C 0.1637(8) 0.0013(7) 0.2768(4) 0.034 Uani 1 1 d . U
H31B H 0.1707 -0.0236 0.2942 0.041 Uiso 1 1 calc R U
H31C H 0.1672 0.0380 0.2874 0.041 Uiso 1 1 calc R U
C32 C 0.3658(7) 0.6143(7) 0.4388(4) 0.030 Uani 1 1 d . U
C33 C 0.1845(7) 0.6768(6) 0.7175(4) 0.023 Uani 1 1 d . U
C34 C -0.1083(7) -0.1173(6) 0.2329(4) 0.026 Uani 1 1 d . U
C35 C 0.1823(7) 0.8924(6) 0.4785(4) 0.025 Uani 1 1 d . U
C36 C -0.2066(7) 0.1393(6) 0.2073(4) 0.027 Uani 1 1 d . U
H36B H -0.1705 0.1718 0.2097 0.041 Uiso 1 1 calc R U
H36C H -0.2401 0.1472 0.1929 0.041 Uiso 1 1 calc R U
H36D H -0.2147 0.1321 0.2287 0.041 Uiso 1 1 calc R U
C37 C 0.3770(7) -0.0607(6) 0.0541(4) 0.027 Uani 1 1 d . U
C38 C 0.2202(7) -0.0444(7) 0.2481(4) 0.029 Uani 1 1 d . U
H38B H 0.2453 -0.0372 0.2324 0.035 Uiso 1 1 calc R U
H38C H 0.2408 -0.0587 0.2674 0.035 Uiso 1 1 calc R U
C39 C 0.2528(8) 0.9098(7) 0.6648(4) 0.035 Uani 1 1 d . U
H39C H 0.2721 0.9278 0.6872 0.043 Uiso 1 1 calc R U
H39D H 0.2461 0.9396 0.6508 0.043 Uiso 1 1 calc R U
C40 C 0.3893(7) 0.5379(7) 0.4124(4) 0.030 Uani 1 1 d . U
H40C H 0.4152 0.5300 0.3996 0.036 Uiso 1 1 calc R U
H40D H 0.3995 0.5241 0.4341 0.036 Uiso 1 1 calc R U
C41 C -0.1977(7) 0.0866(6) 0.1927(4) 0.023 Uani 1 1 d . U
C42 C 0.0549(7) -0.2109(6) 0.1873(4) 0.023 Uani 1 1 d . U
C43 C 0.4190(7) 0.5540(7) 0.5671(4) 0.031 Uani 1 1 d . U
C44 C 0.4651(7) 0.0239(6) 0.0510(4) 0.027 Uani 1 1 d . U
H44C H 0.5066 0.0351 0.0490 0.032 Uiso 1 1 calc R U
H44D H 0.4407 0.0324 0.0309 0.032 Uiso 1 1 calc R U
C45 C -0.3486(7) 0.7122(7) 0.4451(4) 0.030 Uani 1 1 d . U
H45C H -0.3692 0.7404 0.4452 0.036 Uiso 1 1 calc R U
H45D H -0.3733 0.6765 0.4514 0.036 Uiso 1 1 calc R U
C46 C -0.2087(7) 0.8005(7) 0.5931(4) 0.030 Uani 1 1 d . U
H46A H -0.2032 0.8297 0.6105 0.036 Uiso 1 1 calc R U
H46B H -0.2508 0.7888 0.5807 0.036 Uiso 1 1 calc R U
C47 C -0.1390(7) 0.5994(6) 0.2473(4) 0.024 Uani 1 1 d . U
C48 C 0.2258(7) 0.4532(7) 0.3103(4) 0.029 Uani 1 1 d . U
H48C H 0.2375 0.4537 0.2895 0.035 Uiso 1 1 calc R U
H48D H 0.1861 0.4579 0.3058 0.035 Uiso 1 1 calc R U
C49 C 0.0478(6) -0.2691(6) 0.1987(4) 0.022 Uani 1 1 d . U
C50 C -0.0076(7) 0.8391(6) 0.3374(4) 0.024 Uani 1 1 d . U
H50C H -0.0132 0.8735 0.3279 0.029 Uiso 1 1 calc R U
H50D H -0.0405 0.8061 0.3251 0.029 Uiso 1 1 calc R U
C51 C 0.2996(6) -0.1966(6) -0.0796(4) 0.023 Uani 1 1 d . U
H51B H 0.3303 -0.1658 -0.0643 0.027 Uiso 1 1 calc R U
H51C H 0.3196 -0.2118 -0.0935 0.027 Uiso 1 1 calc R U
C52 C 0.1430(7) 0.6139(7) 0.7582(4) 0.030 Uani 1 1 d . U
H52C H 0.1463 0.6110 0.7817 0.036 Uiso 1 1 calc R U
H52D H 0.1050 0.6205 0.7485 0.036 Uiso 1 1 calc R U
C53 C 0.4022(7) 0.6023(7) 0.4167(4) 0.029 Uani 1 1 d . U
C54 C 0.2713(7) 0.0469(7) 0.2817(4) 0.033 Uani 1 1 d . U
H54B H 0.2675 0.0828 0.2887 0.050 Uiso 1 1 calc R U
H54C H 0.2803 0.0265 0.3007 0.050 Uiso 1 1 calc R U
H54D H 0.3034 0.0544 0.2706 0.050 Uiso 1 1 calc R U
C55 C 0.1938(7) -0.2599(7) 0.0967(4) 0.028 Uani 1 1 d . U
C56 C -0.0679(7) 0.9461(7) 0.4700(4) 0.029 Uani 1 1 d . U
H56C H -0.0532 0.9871 0.4694 0.044 Uiso 1 1 calc R U
H56D H -0.1112 0.9333 0.4660 0.044 Uiso 1 1 calc R U
H56E H -0.0505 0.9360 0.4913 0.044 Uiso 1 1 calc R U
C57 C -0.1743(7) -0.1348(7) 0.2144(4) 0.030 Uani 1 1 d . U
H57A H -0.1806 -0.1594 0.1946 0.035 Uiso 1 1 calc R U
H57B H -0.1988 -0.1571 0.2282 0.035 Uiso 1 1 calc R U
C58 C -0.3147(7) 0.6551(7) 0.4101(4) 0.030 Uani 1 1 d . U
C59 C 0.0168(8) 0.9414(7) 0.4487(4) 0.034 Uani 1 1 d . U
H59A H 0.0282 0.9830 0.4487 0.041 Uiso 1 1 calc R U
H59B H 0.0359 0.9328 0.4704 0.041 Uiso 1 1 calc R U
C60 C 0.0511(8) 0.8388(7) 0.2977(4) 0.035 Uani 1 1 d . U
H60A H 0.0496 0.8762 0.2917 0.052 Uiso 1 1 calc R U
H60B H 0.0870 0.8336 0.2938 0.052 Uiso 1 1 calc R U
H60C H 0.0160 0.8096 0.2845 0.052 Uiso 1 1 calc R U
C61 C -0.1058(7) 0.8577(7) 0.5885(4) 0.031 Uani 1 1 d . U
H61A H -0.0819 0.8723 0.5728 0.038 Uiso 1 1 calc R U
H61B H -0.1043 0.8904 0.6024 0.038 Uiso 1 1 calc R U
C62 C -0.0207(8) 0.2941(7) 0.2075(4) 0.036 Uani 1 1 d . U
H62B H -0.0029 0.3185 0.2279 0.054 Uiso 1 1 calc R U
H62C H -0.0631 0.2895 0.2006 0.054 Uiso 1 1 calc R U
H62D H -0.0155 0.2571 0.2107 0.054 Uiso 1 1 calc R U
C63 C 0.0523(8) 0.7881(7) 0.7284(4) 0.034 Uani 1 1 d . U
H63A H 0.0374 0.7997 0.7459 0.051 Uiso 1 1 calc R U
H63B H 0.0503 0.7484 0.7296 0.051 Uiso 1 1 calc R U
H63C H 0.0935 0.8117 0.7306 0.051 Uiso 1 1 calc R U
C64 C 0.4523(7) -0.0684(6) 0.0247(4) 0.027 Uani 1 1 d . U
H64B H 0.4388 -0.1094 0.0257 0.040 Uiso 1 1 calc R U
H64C H 0.4295 -0.0589 0.0047 0.040 Uiso 1 1 calc R U
H64D H 0.4946 -0.0555 0.0250 0.040 Uiso 1 1 calc R U
C65 C 0.1066(7) 0.8814(7) 0.3530(4) 0.029 Uani 1 1 d . U
H65A H 0.1421 0.8780 0.3470 0.034 Uiso 1 1 calc R U
H65B H 0.1026 0.9183 0.3467 0.034 Uiso 1 1 calc R U
C66 C 0.1685(7) 0.5997(7) 0.3198(4) 0.029 Uani 1 1 d . U
C67 C -0.3424(7) 0.7021(7) 0.4106(4) 0.028 Uani 1 1 d . U
C68 C 0.1942(7) 0.6647(7) 0.7537(4) 0.031 Uani 1 1 d . U
C69 C 0.2944(7) 0.8843(7) 0.6532(4) 0.030 Uani 1 1 d . U
C70 C -0.0938(8) -0.0748(7) 0.2629(4) 0.036 Uani 1 1 d . U
H70A H -0.1284 -0.0842 0.2726 0.043 Uiso 1 1 calc R U
H70B H -0.0598 -0.0789 0.2794 0.043 Uiso 1 1 calc R U
C71 C 0.3183(6) -0.2653(6) -0.0419(4) 0.023 Uani 1 1 d . U
H71C H 0.3490 -0.2346 -0.0271 0.034 Uiso 1 1 calc R U
H71D H 0.3013 -0.2960 -0.0294 0.034 Uiso 1 1 calc R U
H71E H 0.3358 -0.2794 -0.0573 0.034 Uiso 1 1 calc R U
C72 C 0.4238(8) 0.0400(7) 0.1655(4) 0.032 Uani 1 1 d . U
H72C H 0.4629 0.0355 0.1749 0.038 Uiso 1 1 calc R U
H72D H 0.3941 0.0127 0.1748 0.038 Uiso 1 1 calc R U
C73 C 0.4264(8) 0.1003(7) 0.1751(4) 0.035 Uani 1 1 d . U
C74 C 0.3182(8) 0.5280(7) 0.6883(4) 0.033 Uani 1 1 d . U
C75 C 0.2719(7) 0.2927(7) 0.2123(4) 0.031 Uani 1 1 d . U
C76 C 0.1938(8) 0.7159(7) 0.7743(4) 0.034 Uani 1 1 d . U
H76A H 0.1557 0.7225 0.7666 0.051 Uiso 1 1 calc R U
H76B H 0.1993 0.7081 0.7971 0.051 Uiso 1 1 calc R U
H76C H 0.2260 0.7495 0.7721 0.051 Uiso 1 1 calc R U
C77 C 0.2221(7) 0.3955(7) 0.3241(4) 0.031 Uani 1 1 d . U
C78 C -0.4061(7) 0.6831(7) 0.3877(4) 0.033 Uani 1 1 d . U
H78A H -0.4040 0.6762 0.3654 0.050 Uiso 1 1 calc R U
H78B H -0.4303 0.6483 0.3946 0.050 Uiso 1 1 calc R U
H78C H -0.4240 0.7128 0.3888 0.050 Uiso 1 1 calc R U
C79 C 0.2537(7) 0.6552(7) 0.7660(4) 0.029 Uani 1 1 d . U
H79C H 0.2858 0.6916 0.7675 0.034 Uiso 1 1 calc R U
H79D H 0.2564 0.6428 0.7882 0.034 Uiso 1 1 calc R U
C80 C 0.2473(8) 0.2533(7) 0.2373(4) 0.034 Uani 1 1 d . U
H80C H 0.2750 0.2657 0.2590 0.041 Uiso 1 1 calc R U
H80D H 0.2087 0.2571 0.2385 0.041 Uiso 1 1 calc R U
C81 C 0.2245(6) -0.2934(6) -0.0825(4) 0.023 Uani 1 1 d . U
H81A H 0.2444 -0.3073 -0.0969 0.027 Uiso 1 1 calc R U
H81B H 0.2101 -0.3241 -0.0690 0.027 Uiso 1 1 calc R U
C82 C 0.4433(7) -0.0398(6) 0.0537(4) 0.027 Uani 1 1 d . U
C83 C 0.3489(8) 0.9345(7) 0.6512(4) 0.035 Uani 1 1 d . U
H83A H 0.3672 0.9556 0.6726 0.053 Uiso 1 1 calc R U
H83B H 0.3777 0.9204 0.6443 0.053 Uiso 1 1 calc R U
H83C H 0.3365 0.9594 0.6355 0.053 Uiso 1 1 calc R U
C84 C 0.0004(8) 0.3787(7) 0.1764(4) 0.035 Uani 1 1 d . U
H84C H -0.0401 0.3754 0.1780 0.042 Uiso 1 1 calc R U
H84D H 0.0289 0.4067 0.1940 0.042 Uiso 1 1 calc R U
C85 C -0.0810(9) 0.9304(8) 0.4102(4) 0.040 Uani 1 1 d . U
H85A H -0.1210 0.9308 0.4108 0.048 Uiso 1 1 calc R U
H85B H -0.0582 0.9687 0.4059 0.048 Uiso 1 1 calc R U
C86 C 0.4793(7) -0.0554(6) 0.0847(4) 0.027 Uani 1 1 d . U
H86C H 0.4759 -0.0957 0.0819 0.032 Uiso 1 1 calc R U
H86D H 0.5216 -0.0327 0.0880 0.032 Uiso 1 1 calc R U
C87 C 0.1659(8) 0.6201(7) 0.2856(4) 0.034 Uani 1 1 d . U
C88 C 0.4689(8) 0.6286(8) 0.4332(4) 0.038 Uani 1 1 d . U
H88C H 0.4782 0.6124 0.4539 0.057 Uiso 1 1 calc R U
H88D H 0.4921 0.6205 0.4190 0.057 Uiso 1 1 calc R U
H88E H 0.4789 0.6695 0.4372 0.057 Uiso 1 1 calc R U
C89 C -0.0585(8) -0.3842(7) 0.0593(4) 0.034 Uani 1 1 d . U
C90 C -0.0972(8) -0.1721(7) 0.2448(4) 0.036 Uani 1 1 d . U
H90A H -0.1242 -0.1892 0.2584 0.055 Uiso 1 1 calc R U
H90B H -0.1044 -0.1986 0.2260 0.055 Uiso 1 1 calc R U
H90C H -0.0561 -0.1631 0.2575 0.055 Uiso 1 1 calc R U
C91 C 0.1032(8) -0.2852(7) 0.1986(4) 0.034 Uani 1 1 d . U
H91B H 0.1371 -0.2604 0.2156 0.041 Uiso 1 1 calc R U
H91C H 0.0964 -0.3245 0.2044 0.041 Uiso 1 1 calc R U
C92 C 0.2437(8) -0.2860(7) 0.0998(4) 0.034 Uani 1 1 d . U
C93 C 0.4668(8) 0.7991(7) 0.5235(4) 0.034 Uani 1 1 d . U
H93A H 0.4592 0.8286 0.5094 0.041 Uiso 1 1 calc R U
H93B H 0.5103 0.8067 0.5299 0.041 Uiso 1 1 calc R U
C94 C 0.0933(7) 0.4338(6) 0.0899(4) 0.026 Uani 1 1 d . U
H94A H 0.0905 0.4675 0.1010 0.031 Uiso 1 1 calc R U
H94B H 0.0644 0.4255 0.0685 0.031 Uiso 1 1 calc R U
C95 C 0.1799(8) 0.3501(7) 0.2959(4) 0.038 Uani 1 1 d . U
H95A H 0.1960 0.3551 0.2768 0.056 Uiso 1 1 calc R U
H95B H 0.1767 0.3123 0.3029 0.056 Uiso 1 1 calc R U
H95C H 0.1405 0.3545 0.2905 0.056 Uiso 1 1 calc R U
C96 C 0.2298(8) 0.9496(7) 0.4921(4) 0.034 Uani 1 1 d . U
C97 C 0.3014(8) 0.3409(8) -0.0270(4) 0.037 Uani 1 1 d . U
C98 C 0.4150(8) 0.1721(7) 0.0324(4) 0.035 Uani 1 1 d . U
C99 C -0.1939(9) 0.8728(8) 0.5535(5) 0.041 Uani 1 1 d . U
H99A H -0.2353 0.8551 0.5413 0.061 Uiso 1 1 calc R U
H99B H -0.1918 0.9015 0.5700 0.061 Uiso 1 1 calc R U
H99C H -0.1700 0.8907 0.5386 0.061 Uiso 1 1 calc R U
C100 C 0.2920(8) 0.9474(8) 0.4901(5) 0.040 Uani 1 1 d . U
H10C H 0.2917 0.9415 0.4670 0.048 Uiso 1 1 calc R U
H10D H 0.3223 0.9843 0.4991 0.048 Uiso 1 1 calc R U
C101 C 0.3541(9) 0.2611(8) -0.1078(5) 0.043 Uani 1 1 d . U
H10X H 0.3802 0.2925 -0.1169 0.051 Uiso 1 1 calc R U
H10Y H 0.3164 0.2688 -0.1091 0.051 Uiso 1 1 calc R U
C102 C 0.1541(6) 0.4468(6) 0.0850(4) 0.023 Uani 1 1 d . U
C103 C -0.0082(8) -0.3123(7) 0.1777(4) 0.032 Uani 1 1 d . U
H10Z H -0.0143 -0.3490 0.1872 0.039 Uiso 1 1 calc R U
H11Q H -0.0427 -0.2999 0.1781 0.039 Uiso 1 1 calc R U
C104 C 0.3414(7) 0.2059(6) -0.1279(4) 0.027 Uani 1 1 d . U
C105 C 0.1082(9) 0.5867(8) 0.2633(5) 0.044 Uani 1 1 d . U
H10E H 0.1089 0.5961 0.2409 0.053 Uiso 1 1 calc R U
H10F H 0.1037 0.5460 0.2642 0.053 Uiso 1 1 calc R U
C106 C -0.3074(8) 0.7548(7) 0.3971(4) 0.037 Uani 1 1 d . U
H10G H -0.3143 0.7469 0.3733 0.045 Uiso 1 1 calc R U
H10H H -0.3226 0.7860 0.4006 0.045 Uiso 1 1 calc R U
C107 C 0.2811(8) 0.3855(8) 0.3328(4) 0.038 Uani 1 1 d . U
H10I H 0.2742 0.3443 0.3315 0.045 Uiso 1 1 calc R U
H10J H 0.3034 0.4015 0.3165 0.045 Uiso 1 1 calc R U
C108 C 0.3163(8) 0.8464(8) 0.6780(4) 0.038 Uani 1 1 d . U
H10K H 0.3399 0.8277 0.6688 0.045 Uiso 1 1 calc R U
H10L H 0.3428 0.8704 0.6978 0.045 Uiso 1 1 calc R U
C109 C 0.2285(9) 0.9644(8) 0.5259(5) 0.042 Uani 1 1 d . U
H10M H 0.2565 1.0030 0.5332 0.051 Uiso 1 1 calc R U
H10N H 0.1882 0.9652 0.5256 0.051 Uiso 1 1 calc R U
C110 C 0.3897(8) 0.6283(8) 0.3850(5) 0.040 Uani 1 1 d . U
H11C H 0.4046 0.6699 0.3895 0.048 Uiso 1 1 calc R U
H11D H 0.4124 0.6181 0.3708 0.048 Uiso 1 1 calc R U
C111 C 0.4505(8) 0.1600(7) -0.0170(4) 0.035 Uani 1 1 d . U
H11R H 0.4851 0.1699 -0.0266 0.042 Uiso 1 1 calc R U
H11S H 0.4405 0.1195 -0.0131 0.042 Uiso 1 1 calc R U
C112 C 0.4711(8) 0.1449(8) 0.1615(4) 0.037 Uani 1 1 d . U
H11T H 0.4767 0.1826 0.1717 0.044 Uiso 1 1 calc R U
H11U H 0.5098 0.1381 0.1675 0.044 Uiso 1 1 calc R U
C113 C 0.2155(9) 0.6100(8) 0.2728(5) 0.043 Uani 1 1 d . U
H11E H 0.2540 0.6317 0.2871 0.064 Uiso 1 1 calc R U
H11F H 0.2111 0.5697 0.2722 0.064 Uiso 1 1 calc R U
H11G H 0.2131 0.6222 0.2509 0.064 Uiso 1 1 calc R U
C114 C 0.2008(7) 0.4566(6) 0.1174(4) 0.026 Uani 1 1 d . U
H11V H 0.2405 0.4756 0.1136 0.031 Uiso 1 1 calc R U
H11W H 0.1933 0.4825 0.1324 0.031 Uiso 1 1 calc R U
C115 C 0.2805(9) 0.3529(8) 0.2260(5) 0.043 Uani 1 1 d . U
H11X H 0.2422 0.3553 0.2280 0.064 Uiso 1 1 calc R U
H11Y H 0.3086 0.3614 0.2475 0.064 Uiso 1 1 calc R U
H11Z H 0.2960 0.3802 0.2113 0.064 Uiso 1 1 calc R U
C116 C 0.4474(8) 0.1078(8) 0.2122(4) 0.039 Uani 1 1 d . U
H12B H 0.4192 0.0794 0.2214 0.059 Uiso 1 1 calc R U
H12C H 0.4866 0.1032 0.2190 0.059 Uiso 1 1 calc R U
H12D H 0.4499 0.1457 0.2200 0.059 Uiso 1 1 calc R U
C117 C 0.1774(9) 0.6845(8) 0.2869(5) 0.044 Uani 1 1 d . U
H11H H 0.2183 0.7044 0.2998 0.053 Uiso 1 1 calc R U
H11I H 0.1738 0.6966 0.2646 0.053 Uiso 1 1 calc R U
C118 C 0.3323(9) 0.2918(8) 0.2099(5) 0.043 Uani 1 1 d . U
H12E H 0.3460 0.3186 0.1942 0.051 Uiso 1 1 calc R U
H12F H 0.3608 0.3052 0.2313 0.051 Uiso 1 1 calc R U
C119 C 0.4450(8) 0.8039(8) 0.5542(5) 0.039 Uani 1 1 d . U
C120 C 0.3181(7) 0.2158(6) -0.1629(4) 0.027 Uani 1 1 d . U
H12G H 0.3473 0.2479 -0.1690 0.040 Uiso 1 1 calc R U
H12H H 0.3111 0.1819 -0.1770 0.040 Uiso 1 1 calc R U
H12I H 0.2807 0.2238 -0.1652 0.040 Uiso 1 1 calc R U
C121 C -0.0313(8) -0.4307(7) 0.0697(4) 0.034 Uani 1 1 d . U
C122 C -0.0419(8) -0.4720(7) 0.0409(4) 0.034 Uani 1 1 d . U
H12J H -0.0242 -0.5014 0.0480 0.052 Uiso 1 1 calc R U
H12K H -0.0846 -0.4895 0.0317 0.052 Uiso 1 1 calc R U
H12L H -0.0236 -0.4519 0.0244 0.052 Uiso 1 1 calc R U
C123 C 0.0368(8) -0.4074(7) 0.0820(4) 0.034 Uani 1 1 d . U
H12M H 0.0527 -0.4392 0.0855 0.041 Uiso 1 1 calc R U
H12N H 0.0537 -0.3854 0.0653 0.041 Uiso 1 1 calc R U
C124 C 0.3296(11) 0.4336(11) 0.0045(6) 0.063 Uani 1 1 d . U
H12O H 0.3585 0.4224 0.0213 0.075 Uiso 1 1 calc R U
H12P H 0.3463 0.4748 0.0032 0.075 Uiso 1 1 calc R U
C125 C 0.2804(12) 0.4176(12) -0.0559(7) 0.072 Uani 1 1 d . U
H12Q H 0.2974 0.4581 -0.0590 0.086 Uiso 1 1 calc R U
H12R H 0.2779 0.3955 -0.0759 0.086 Uiso 1 1 calc R U
C126 C 0.3222(10) 0.4030(10) -0.0280(6) 0.056 Uani 1 1 d . U
C127 C 0.3819(11) 0.4215(10) -0.0363(6) 0.062 Uani 1 1 d . U
H12S H 0.3955 0.4626 -0.0370 0.093 Uiso 1 1 calc R U
H12T H 0.4108 0.4107 -0.0197 0.093 Uiso 1 1 calc R U
H12U H 0.3780 0.4032 -0.0576 0.093 Uiso 1 1 calc R U
C128 C 0.3027(9) -0.2412(8) 0.1128(5) 0.046 Uani 1 1 d . U
H12V H 0.3020 -0.2223 0.1332 0.056 Uiso 1 1 calc R U
H12W H 0.3337 -0.2596 0.1182 0.056 Uiso 1 1 calc R U
C129 C 0.2370(9) -0.3170(8) 0.0676(5) 0.043 Uani 1 1 d . U
H12X H 0.2687 -0.3344 0.0700 0.052 Uiso 1 1 calc R U
H12Y H 0.1984 -0.3479 0.0620 0.052 Uiso 1 1 calc R U
C130 C 0.2361(10) -0.3317(9) 0.1245(5) 0.052 Uani 1 1 d . U
H13B H 0.1977 -0.3615 0.1165 0.078 Uiso 1 1 calc R U
H13L H 0.2681 -0.3481 0.1271 0.078 Uiso 1 1 calc R U
H13M H 0.2375 -0.3142 0.1456 0.078 Uiso 1 1 calc R U
C131 C 0.1678(7) 0.5041(6) 0.0693(4) 0.026 Uani 1 1 d . U
H13N H 0.2076 0.5145 0.0656 0.039 Uiso 1 1 calc R U
H13O H 0.1385 0.5002 0.0486 0.039 Uiso 1 1 calc R U
H13P H 0.1658 0.5336 0.0839 0.039 Uiso 1 1 calc R U
C132 C 0.4780(8) 0.2581(7) 0.0122(4) 0.035 Uani 1 1 d . U
H13Q H 0.4956 0.2790 0.0340 0.042 Uiso 1 1 calc R U
H13Y H 0.5079 0.2708 -0.0005 0.042 Uiso 1 1 calc R U
C133 C 0.4678(8) 0.1961(7) 0.0163(4) 0.035 Uani 1 1 d . U
C134 C 0.3802(8) 0.5236(7) 0.7045(4) 0.033 Uani 1 1 d . U
C135 C 0.3952(8) 0.5416(7) 0.7409(4) 0.033 Uani 1 1 d . U
H13C H 0.3639 0.5183 0.7503 0.050 Uiso 1 1 calc R U
H13D H 0.4331 0.5366 0.7516 0.050 Uiso 1 1 calc R U
H13E H 0.3984 0.5814 0.7440 0.050 Uiso 1 1 calc R U
C136 C -0.2017(10) 0.5720(9) 0.2514(5) 0.051 Uani 1 1 d . U
H13F H -0.2045 0.5885 0.2720 0.061 Uiso 1 1 calc R U
H13G H -0.2300 0.5815 0.2334 0.061 Uiso 1 1 calc R U
C137 C 0.4738(10) 0.5847(9) 0.5235(5) 0.049 Uani 1 1 d . U
H13H H 0.5099 0.5852 0.5166 0.059 Uiso 1 1 calc R U
H13I H 0.4391 0.5596 0.5072 0.059 Uiso 1 1 calc R U
C138 C 0.4759(9) 0.5610(8) 0.5559(5) 0.044 Uani 1 1 d . U
C139 C 0.5280(12) 0.5962(11) 0.5836(7) 0.068 Uani 1 1 d . U
H13J H 0.5345 0.5728 0.6019 0.082 Uiso 1 1 calc R U
H13K H 0.5647 0.6089 0.5759 0.082 Uiso 1 1 calc R U
C140 C 0.4813(10) 0.5008(9) 0.5520(6) 0.055 Uani 1 1 d . U
H14A H 0.4827 0.4840 0.5727 0.083 Uiso 1 1 calc R U
H14B H 0.4469 0.4769 0.5355 0.083 Uiso 1 1 calc R U
H14C H 0.5177 0.5038 0.5453 0.083 Uiso 1 1 calc R U
C141 C 0.3774(19) 0.4626(16) 0.7000(10) 0.116 Uani 1 1 d . U
H14D H 0.4160 0.4595 0.7119 0.140 Uiso 1 1 calc R U
H14E H 0.3468 0.4393 0.7104 0.140 Uiso 1 1 calc R U
C142 C -0.1298(12) 0.6636(11) 0.2461(7) 0.068 Uani 1 1 d . U
H14F H -0.1597 0.6694 0.2279 0.102 Uiso 1 1 calc R U
H14G H -0.1339 0.6788 0.2665 0.102 Uiso 1 1 calc R U
H14H H -0.0901 0.6832 0.2433 0.102 Uiso 1 1 calc R U
C143 C -0.1277(7) 0.5793(6) 0.2149(4) 0.024 Uani 1 1 d . U
H14I H -0.1595 0.5820 0.1964 0.028 Uiso 1 1 d R U
H14J H -0.0893 0.6045 0.2121 0.028 Uiso 1 1 d R U
C144 C 0.5245(8) 0.1871(7) 0.0363(4) 0.035 Uani 1 1 d . U
H14S H 0.5170 0.1467 0.0387 0.053 Uiso 1 1 calc R U
H14T H 0.5564 0.2011 0.0253 0.053 Uiso 1 1 calc R U
H14U H 0.5362 0.2077 0.0578 0.053 Uiso 1 1 calc R U
C145 C 0.4767(10) 0.8656(9) 0.5693(6) 0.056 Uani 1 1 d . U
H14K H 0.4660 0.8915 0.5538 0.085 Uiso 1 1 calc R U
H14L H 0.4644 0.8709 0.5892 0.085 Uiso 1 1 calc R U
H14M H 0.5198 0.8734 0.5747 0.085 Uiso 1 1 calc R U
C146 C 0.4626(9) 0.7653(8) 0.5789(5) 0.042 Uani 1 1 d . U
H14N H 0.5065 0.7771 0.5859 0.050 Uiso 1 1 calc R U
H14O H 0.4482 0.7703 0.5983 0.050 Uiso 1 1 calc R U
C147 C 0.2191(10) 0.9954(9) 0.4716(5) 0.049 Uani 1 1 d . U
H14P H 0.2199 0.9863 0.4493 0.073 Uiso 1 1 calc R U
H14Q H 0.1803 0.9986 0.4717 0.073 Uiso 1 1 calc R U
H14R H 0.2502 1.0314 0.4804 0.073 Uiso 1 1 calc R U
C148 C 0.1452(11) 0.9872(10) 0.6614(6) 0.060 Uani 1 1 d . U
C149 C -0.0617(8) -0.4616(7) 0.0960(4) 0.034 Uani 1 1 d . U
H14V H -0.1011 -0.4885 0.0850 0.041 Uiso 1 1 calc R U
H14W H -0.0374 -0.4837 0.1077 0.041 Uiso 1 1 calc R U
C150 C 0.3958(7) 0.1862(6) -0.1254(4) 0.027 Uani 1 1 d . U
H15D H 0.3907 0.1651 -0.1463 0.032 Uiso 1 1 calc R U
H15E H 0.4314 0.2201 -0.1226 0.032 Uiso 1 1 calc R U
C151 C 0.2247(18) 0.5941(17) 0.9958(10) 0.114 Uani 1 1 d . U
C152 C 0.2206(19) 0.5639(18) 0.9658(11) 0.120 Uani 1 1 d . U
C153 C 0.7964(17) 0.8476(16) 0.3116(9) 0.103 Uani 1 1 d . U
C154 C 0.7620(16) 0.8200(15) 0.3343(9) 0.098 Uani 1 1 d . U
C155 C 0.4240(10) 0.5561(9) 0.6911(5) 0.050 Uani 1 1 d . U
H15A H 0.4604 0.5466 0.7005 0.060 Uiso 1 1 calc R U
H15G H 0.4321 0.5960 0.6986 0.060 Uiso 1 1 calc R U
C156 C 0.1182(9) 0.9280(9) 0.6453(5) 0.047 Uani 1 1 d . U
O1W O 0.2408(6) 0.7696(6) 0.1896(4) 0.050 Uiso 1 1 d . .
O2W O 0.2366(6) 0.9127(6) 0.4054(4) 0.050 Uiso 1 1 d . .
O3W O 0.3313(6) 0.7750(6) 0.7392(3) 0.050 Uiso 1 1 d . .
O4W O 0.3397(6) 0.5555(6) 0.2967(3) 0.050 Uiso 1 1 d . .
O5W O 0.3176(6) 0.4760(6) 0.0757(3) 0.050 Uiso 1 1 d . .
O6W O 0.6356(5) 0.9555(6) 0.1307(3) 0.050 Uiso 1 1 d D .
O7W O 0.3878(6) 0.6124(6) 0.1176(3) 0.050 Uiso 1 1 d . .
O8W O 0.1869(6) 0.4457(6) 0.2118(4) 0.050 Uiso 1 1 d . .
O9W O 0.4306(6) 0.8032(6) 0.0975(3) 0.050 Uiso 1 1 d . .
O10W O 0.0423(6) 0.0403(6) 0.2742(4) 0.050 Uiso 1 1 d . .
O11W O 0.4890(6) 0.3360(6) 0.9353(4) 0.050 Uiso 1 1 d . .
O12W O 0.6831(6) 0.8618(6) 0.4789(3) 0.050 Uiso 1 1 d . .
O13W O 0.9442(6) 0.4209(6) 0.4711(4) 0.050 Uiso 1 1 d . .
O14W O 0.7190(6) 0.9032(6) 0.2367(3) 0.050 Uiso 1 1 d . .
O15W O 0.3637(6) 0.6815(6) 0.7275(4) 0.050 Uiso 1 1 d . .
O16W O 0.5607(6) 0.2220(6) 0.1235(3) 0.050 Uiso 1 1 d . .
O17W O 0.4842(6) 0.8150(4) 0.1665(4) 0.050 Uiso 1 1 d D .
O18W O 0.4517(6) 0.7724(6) 0.4457(3) 0.050 Uiso 1 1 d . .
O19W O 0.4126(6) 0.9172(6) 0.4915(4) 0.050 Uiso 1 1 d . .
O20W O 0.5805(6) 0.6248(6) 0.6946(3) 0.050 Uiso 1 1 d . .
O21W O 0.3205(6) 0.7077(6) 0.3417(4) 0.050 Uiso 1 1 d . .
O22W O 0.4954(6) 0.8801(6) 0.6654(3) 0.050 Uiso 1 1 d . .
O23W O 0.6629(6) 0.6687(6) 0.3233(4) 0.050 Uiso 1 1 d . .
O24W O 0.3076(6) 0.5114(6) 0.2257(3) 0.050 Uiso 1 1 d . .
O25W O 0.4152(6) 0.9907(6) 0.5784(4) 0.050 Uiso 1 1 d . .
O26W O 0.1791(6) 0.4172(6) 0.8823(3) 0.050 Uiso 1 1 d . .
H28B H 0.0125 0.5679 0.4185 0.060 Uiso 1 1 d R U

loop_
_atom_site_aniso_label
_atom_site_aniso_U_11
_atom_site_aniso_U_22
_atom_site_aniso_U_33
_atom_site_aniso_U_23
_atom_site_aniso_U_13
_atom_site_aniso_U_12
Gd1 0.017 0.016 0.013 0.003 0.003 0.005
Gd2 0.022 0.019 0.012 0.004 0.006 0.010
Gd3 0.020 0.017 0.012 0.002 0.006 0.007
Gd4 0.016 0.016 0.013 -0.001 0.004 0.007
Gd5 0.018 0.020 0.013 0.001 0.006 0.005
Gd6 0.017 0.022 0.012 0.001 0.002 0.010
Gd7 0.022 0.015 0.012 -0.001 0.004 0.006
Gd8 0.020 0.016 0.017 0.000 0.004 0.008
Gd9 0.021 0.015 0.011 0.001 0.002 0.008
Gd10 0.019 0.016 0.014 0.002 0.005 0.005
Gd11 0.017 0.017 0.015 -0.001 0.003 0.006
Gd12 0.016 0.020 0.015 0.005 0.006 0.008
Gd13 0.017 0.025 0.015 0.003 0.004 0.006
Gd14 0.016 0.019 0.020 -0.001 0.005 0.007
Gd15 0.023 0.018 0.013 0.003 0.006 0.009
Gd16 0.017 0.019 0.013 -0.001 0.004 0.006
Gd17 0.025 0.016 0.011 0.003 0.006 0.008
Gd18 0.019 0.018 0.016 0.001 0.004 0.003
Gd19 0.023 0.014 0.013 0.003 0.005 0.007
Gd20 0.021 0.019 0.010 0.002 0.004 0.011
Gd21 0.019 0.019 0.015 -0.003 0.002 0.007
Gd22 0.018 0.020 0.013 0.000 0.004 0.009
Gd23 0.019 0.018 0.013 -0.002 0.004 0.008
Gd24 0.020 0.014 0.017 0.002 0.008 0.006
Gd25 0.020 0.017 0.013 0.000 0.004 0.004
Gd26 0.022 0.025 0.016 0.000 0.003 0.012
Gd27 0.018 0.020 0.016 0.005 0.004 0.005
Gd28 0.020 0.018 0.009 0.002 0.003 0.008
Gd29 0.025 0.019 0.010 0.000 0.000 0.009
Gd30 0.022 0.021 0.010 -0.001 0.003 0.010
Gd31 0.021 0.017 0.013 0.000 0.006 0.010
Gd32 0.019 0.018 0.014 -0.004 0.002 0.005
Gd33 0.021 0.016 0.014 0.001 0.006 0.008
Gd34 0.029 0.014 0.012 0.001 0.008 0.008
Gd35 0.017 0.021 0.014 -0.001 0.005 0.007
Gd36 0.016 0.016 0.018 -0.001 0.005 0.006
Gd37 0.026 0.016 0.015 0.000 0.007 0.004
Gd38 0.021 0.021 0.017 0.004 0.010 0.009
Gd39 0.024 0.016 0.012 -0.001 0.002 0.010
Gd40 0.025 0.017 0.015 -0.001 0.001 0.004
Gd41 0.020 0.026 0.015 0.002 0.003 0.010
Gd42 0.013 0.024 0.023 0.000 0.006 0.005
Gd43 0.033 0.016 0.017 0.006 0.009 0.013
Gd44 0.020 0.026 0.021 -0.002 0.001 0.009
Gd45 0.027 0.014 0.016 -0.004 0.003 0.006
Gd46 0.014 0.030 0.017 -0.003 0.002 0.006
Gd47 0.019 0.021 0.018 -0.002 0.004 0.005
Gd48 0.035 0.013 0.021 -0.001 0.009 0.002
Gd49 0.025 0.016 0.023 -0.002 0.007 0.006
Gd50 0.020 0.026 0.021 -0.001 0.007 -0.001
Cl1 0.024 0.021 0.023 -0.002 0.009 0.006
Cl2 0.022 0.021 0.015 0.001 0.005 0.005
Cl3 0.021 0.022 0.016 -0.001 0.002 0.006
Cl4 0.034 0.031 0.016 -0.006 0.007 0.011
Cl5 0.023 0.024 0.016 0.000 0.004 0.011
Cl6 0.019 0.020 0.036 0.009 0.008 0.008
Cl7 0.021 0.035 0.015 -0.001 0.002 0.003
Cl8 0.028 0.028 0.021 0.003 0.010 0.012
Cl9 0.021 0.017 0.020 -0.001 0.008 0.005
Cl10 0.020 0.016 0.020 0.003 0.004 0.007
Cl11 0.028 0.039 0.022 0.004 0.001 0.017
Cl12 0.038 0.016 0.026 0.003 0.010 0.014
Cl13 0.022 0.029 0.035 0.003 0.010 0.013
Cl14 0.023 0.024 0.017 0.004 0.008 0.012
Cl15 0.037 0.027 0.034 0.009 0.013 0.006
Cl16 0.019 0.028 0.014 0.002 0.005 0.008
Cl17 0.025 0.031 0.032 -0.007 -0.004 0.002
Cl18 0.045 0.044 0.038 0.003 0.008 0.016
Cl19 0.032 0.027 0.014 -0.003 0.007 0.012
Cl20 0.030 0.030 0.030 0.003 0.008 0.010
Cl21 0.039 0.039 0.039 0.003 0.010 0.013
Cl22 0.061 0.061 0.061 0.006 0.015 0.020
Cl23 0.044 0.044 0.044 0.004 0.011 0.014
Cl24 0.027 0.027 0.027 0.002 0.007 0.009
Cl25 0.067 0.067 0.067 0.006 0.017 0.022
Cl26 0.041 0.041 0.041 0.004 0.010 0.013
Cl27 0.037 0.037 0.037 0.003 0.009 0.012
Cl28 0.048 0.048 0.048 0.004 0.012 0.016
Cl29 0.056 0.056 0.056 0.005 0.014 0.018
Cl30 0.147 0.147 0.147 0.013 0.037 0.048
Cl31 0.107 0.107 0.107 0.010 0.027 0.035
Cl32 0.096 0.096 0.096 0.009 0.024 0.031
Cl33 0.050 0.050 0.050 0.005 0.013 0.016
Cl34 0.044 0.044 0.044 0.004 0.011 0.014
Cl35 0.050 0.050 0.050 0.005 0.013 0.016
Cl37 0.050 0.050 0.050 0.005 0.013 0.016
Cl38 0.050 0.050 0.050 0.005 0.013 0.016
O1 0.015 0.015 0.015 0.001 0.004 0.005
O2 0.018 0.018 0.018 0.002 0.005 0.006
O3 0.017 0.017 0.017 0.002 0.004 0.005
O4 0.019 0.019 0.019 0.002 0.005 0.006
O5 0.018 0.018 0.018 0.002 0.005 0.006
O6 0.014 0.014 0.014 0.001 0.003 0.004
O7 0.016 0.016 0.016 0.001 0.004 0.005
O8 0.015 0.015 0.015 0.001 0.004 0.005
O9 0.017 0.017 0.017 0.002 0.004 0.005
O10 0.016 0.016 0.016 0.001 0.004 0.005
O11 0.015 0.015 0.015 0.001 0.004 0.005
O12 0.017 0.017 0.017 0.002 0.004 0.006
O13 0.019 0.019 0.019 0.002 0.005 0.006
O14 0.023 0.023 0.023 0.002 0.006 0.007
O15 0.019 0.019 0.019 0.002 0.005 0.006
O16 0.023 0.023 0.023 0.002 0.006 0.008
O17 0.017 0.017 0.017 0.002 0.004 0.005
O18 0.018 0.018 0.018 0.002 0.004 0.006
O19 0.018 0.018 0.018 0.002 0.004 0.006
O20 0.015 0.015 0.015 0.001 0.004 0.005
O21 0.020 0.020 0.020 0.002 0.005 0.007
O22 0.015 0.015 0.015 0.001 0.004 0.005
O23 0.017 0.017 0.017 0.002 0.004 0.006
O24 0.050 0.050 0.050 0.005 0.013 0.016
O25 0.017 0.017 0.017 0.002 0.004 0.005
O26 0.018 0.018 0.018 0.002 0.004 0.006
O27 0.017 0.017 0.017 0.002 0.004 0.006
O28 0.015 0.015 0.015 0.001 0.004 0.005
O29 0.017 0.017 0.017 0.002 0.004 0.005
O30 0.018 0.018 0.018 0.002 0.005 0.006
O31 0.020 0.020 0.020 0.002 0.005 0.006
O32 0.022 0.022 0.022 0.002 0.006 0.007
O33 0.015 0.015 0.015 0.001 0.004 0.005
O34 0.023 0.023 0.023 0.002 0.006 0.007
O35 0.020 0.020 0.020 0.002 0.005 0.007
O36 0.017 0.017 0.017 0.002 0.004 0.005
O37 0.017 0.017 0.017 0.002 0.004 0.005
O38 0.022 0.022 0.022 0.002 0.005 0.007
O39 0.016 0.016 0.016 0.001 0.004 0.005
O40 0.016 0.016 0.016 0.001 0.004 0.005
O41 0.017 0.017 0.017 0.002 0.004 0.005
O42 0.018 0.018 0.018 0.002 0.005 0.006
O43 0.017 0.017 0.017 0.002 0.004 0.005
O44 0.020 0.020 0.020 0.002 0.005 0.006
O45 0.017 0.017 0.017 0.002 0.004 0.005
O46 0.018 0.018 0.018 0.002 0.004 0.006
O47 0.020 0.020 0.020 0.002 0.005 0.006
O48 0.018 0.018 0.018 0.002 0.005 0.006
O49 0.020 0.020 0.020 0.002 0.005 0.007
O50 0.019 0.019 0.019 0.002 0.005 0.006
O51 0.017 0.017 0.017 0.002 0.004 0.005
O52 0.016 0.016 0.016 0.001 0.004 0.005
O53 0.015 0.015 0.015 0.001 0.004 0.005
O54 0.016 0.016 0.016 0.001 0.004 0.005
O55 0.022 0.022 0.022 0.002 0.005 0.007
O56 0.018 0.018 0.018 0.002 0.004 0.006
O57 0.017 0.017 0.017 0.002 0.004 0.005
O58 0.016 0.016 0.016 0.001 0.004 0.005
O59 0.021 0.021 0.021 0.002 0.005 0.007
O60 0.019 0.019 0.019 0.002 0.005 0.006
O61 0.018 0.018 0.018 0.002 0.004 0.006
O62 0.017 0.017 0.017 0.002 0.004 0.006
O63 0.015 0.015 0.015 0.001 0.004 0.005
O64 0.020 0.020 0.020 0.002 0.005 0.007
O65 0.021 0.021 0.021 0.002 0.005 0.007
O66 0.021 0.021 0.021 0.002 0.005 0.007
O67 0.023 0.023 0.023 0.002 0.006 0.007
O68 0.017 0.017 0.017 0.002 0.004 0.006
O69 0.024 0.024 0.024 0.002 0.006 0.008
O70 0.024 0.024 0.024 0.002 0.006 0.008
O71 0.019 0.019 0.019 0.002 0.005 0.006
O72 0.020 0.020 0.020 0.002 0.005 0.007
O73 0.024 0.024 0.024 0.002 0.006 0.008
O74 0.024 0.024 0.024 0.002 0.006 0.008
O75 0.020 0.020 0.020 0.002 0.005 0.007
O76 0.021 0.021 0.021 0.002 0.005 0.007
O77 0.021 0.021 0.021 0.002 0.005 0.007
O78 0.023 0.023 0.023 0.002 0.006 0.007
O79 0.018 0.018 0.018 0.002 0.005 0.006
O80 0.019 0.019 0.019 0.002 0.005 0.006
O81 0.024 0.024 0.024 0.002 0.006 0.008
O82 0.021 0.021 0.021 0.002 0.005 0.007
O83 0.025 0.025 0.025 0.002 0.006 0.008
O84 0.021 0.021 0.021 0.002 0.005 0.007
O85 0.024 0.024 0.024 0.002 0.006 0.008
O86 0.023 0.023 0.023 0.002 0.006 0.007
O87 0.016 0.016 0.016 0.001 0.004 0.005
O88 0.020 0.020 0.020 0.002 0.005 0.007
O89 0.021 0.021 0.021 0.002 0.005 0.007
O90 0.022 0.022 0.022 0.002 0.006 0.007
O91 0.017 0.017 0.017 0.002 0.004 0.006
O92 0.019 0.019 0.019 0.002 0.005 0.006
O93 0.024 0.024 0.024 0.002 0.006 0.008
O94 0.021 0.021 0.021 0.002 0.005 0.007
O95 0.025 0.025 0.025 0.002 0.006 0.008
O96 0.023 0.023 0.023 0.002 0.006 0.008
O97 0.021 0.021 0.021 0.002 0.005 0.007
O98 0.025 0.025 0.025 0.002 0.006 0.008
O99 0.023 0.023 0.023 0.002 0.006 0.007
O100 0.019 0.019 0.019 0.002 0.005 0.006
O101 0.022 0.022 0.022 0.002 0.006 0.007
O102 0.023 0.023 0.023 0.002 0.006 0.007
O103 0.022 0.022 0.022 0.002 0.005 0.007
O104 0.027 0.027 0.027 0.002 0.007 0.009
O105 0.031 0.031 0.031 0.003 0.008 0.010
O106 0.023 0.023 0.023 0.002 0.006 0.008
O107 0.023 0.023 0.023 0.002 0.006 0.008
O108 0.022 0.022 0.022 0.002 0.005 0.007
O109 0.023 0.023 0.023 0.002 0.006 0.007
O110 0.029 0.029 0.029 0.003 0.007 0.009
O111 0.021 0.021 0.021 0.002 0.005 0.007
O112 0.021 0.021 0.021 0.002 0.005 0.007
O113 0.028 0.028 0.028 0.002 0.007 0.009
O114 0.025 0.025 0.025 0.002 0.006 0.008
O115 0.025 0.025 0.025 0.002 0.006 0.008
O116 0.024 0.024 0.024 0.002 0.006 0.008
O117 0.023 0.023 0.023 0.002 0.006 0.008
O118 0.026 0.026 0.026 0.002 0.007 0.008
O119 0.025 0.025 0.025 0.002 0.006 0.008
O120 0.022 0.022 0.022 0.002 0.006 0.007
O121 0.032 0.032 0.032 0.003 0.008 0.010
O122 0.028 0.028 0.028 0.002 0.007 0.009
O123 0.025 0.025 0.025 0.002 0.006 0.008
O124 0.028 0.028 0.028 0.003 0.007 0.009
O125 0.028 0.028 0.028 0.002 0.007 0.009
O126 0.021 0.021 0.021 0.002 0.005 0.007
O127 0.028 0.028 0.028 0.003 0.007 0.009
O128 0.026 0.026 0.026 0.002 0.006 0.008
O129 0.028 0.028 0.028 0.003 0.007 0.009
O130 0.026 0.026 0.026 0.002 0.006 0.008
O131 0.026 0.026 0.026 0.002 0.007 0.008
O132 0.032 0.032 0.032 0.003 0.008 0.010
O133 0.028 0.028 0.028 0.003 0.007 0.009
O134 0.030 0.030 0.030 0.003 0.008 0.010
O135 0.028 0.028 0.028 0.003 0.007 0.009
O136 0.028 0.028 0.028 0.003 0.007 0.009
O137 0.022 0.022 0.022 0.002 0.005 0.007
O138 0.025 0.025 0.025 0.002 0.006 0.008
O139 0.028 0.028 0.028 0.003 0.007 0.009
O140 0.030 0.030 0.030 0.003 0.008 0.010
O141 0.027 0.027 0.027 0.002 0.007 0.009
O142 0.031 0.031 0.031 0.003 0.008 0.010
O143 0.030 0.030 0.030 0.003 0.007 0.010
O144 0.031 0.031 0.031 0.003 0.008 0.010
O145 0.027 0.027 0.027 0.002 0.007 0.009
O146 0.029 0.029 0.029 0.003 0.007 0.009
O147 0.028 0.028 0.028 0.003 0.007 0.009
O148 0.038 0.038 0.038 0.003 0.009 0.012
O149 0.028 0.028 0.028 0.002 0.007 0.009
O150 0.033 0.033 0.033 0.003 0.008 0.011
O151 0.032 0.032 0.032 0.003 0.008 0.010
O152 0.030 0.030 0.030 0.003 0.008 0.010
O153 0.031 0.031 0.031 0.003 0.008 0.010
O154 0.026 0.026 0.026 0.002 0.007 0.009
O155 0.030 0.030 0.030 0.003 0.008 0.010
O156 0.036 0.036 0.036 0.003 0.009 0.012
O157 0.025 0.025 0.025 0.002 0.006 0.008
O158 0.033 0.033 0.033 0.003 0.008 0.011
O159 0.030 0.030 0.030 0.003 0.008 0.010
O160 0.030 0.030 0.030 0.003 0.007 0.010
O161 0.034 0.034 0.034 0.003 0.008 0.011
O162 0.035 0.035 0.035 0.003 0.009 0.011
O163 0.034 0.034 0.034 0.003 0.009 0.011
O164 0.031 0.031 0.031 0.003 0.008 0.010
O165 0.034 0.034 0.034 0.003 0.009 0.011
O166 0.031 0.031 0.031 0.003 0.008 0.010
O167 0.036 0.036 0.036 0.003 0.009 0.012
O168 0.027 0.027 0.027 0.002 0.007 0.009
O169 0.033 0.033 0.033 0.003 0.008 0.011
O170 0.043 0.043 0.043 0.004 0.011 0.014
O171 0.040 0.040 0.040 0.004 0.010 0.013
O172 0.035 0.035 0.035 0.003 0.009 0.011
O173 0.032 0.032 0.032 0.003 0.008 0.010
O174 0.042 0.042 0.042 0.004 0.011 0.014
O175 0.036 0.036 0.036 0.003 0.009 0.012
O176 0.034 0.034 0.034 0.003 0.009 0.011
O177 0.037 0.037 0.037 0.003 0.009 0.012
O178 0.031 0.031 0.031 0.003 0.008 0.010
O179 0.037 0.037 0.037 0.003 0.009 0.012
O180 0.040 0.040 0.040 0.004 0.010 0.013
O181 0.035 0.035 0.035 0.003 0.009 0.011
O182 0.042 0.042 0.042 0.004 0.010 0.013
O183 0.041 0.041 0.041 0.004 0.010 0.013
O184 0.040 0.040 0.040 0.004 0.010 0.013
O185 0.032 0.032 0.032 0.003 0.008 0.010
O186 0.044 0.044 0.044 0.004 0.011 0.014
O187 0.054 0.054 0.054 0.005 0.013 0.017
O188 0.046 0.046 0.046 0.004 0.011 0.015
O189 0.062 0.062 0.062 0.006 0.016 0.020
O190 0.056 0.056 0.056 0.005 0.014 0.018
O191 0.054 0.054 0.054 0.005 0.013 0.017
O192 0.040 0.040 0.040 0.004 0.010 0.013
O193 0.043 0.043 0.043 0.004 0.011 0.014
O194 0.051 0.051 0.051 0.005 0.013 0.017
O195 0.036 0.036 0.036 0.003 0.009 0.012
O196 0.054 0.054 0.054 0.005 0.013 0.017
O197 0.048 0.048 0.048 0.004 0.012 0.016
O198 0.055 0.055 0.055 0.005 0.014 0.018
O199 0.058 0.058 0.058 0.005 0.015 0.019
O200 0.064 0.064 0.064 0.006 0.016 0.021
O201 0.041 0.041 0.041 0.004 0.010 0.013
O202 0.058 0.058 0.058 0.005 0.014 0.019
O203 0.071 0.071 0.071 0.006 0.018 0.023
O204 0.044 0.044 0.044 0.004 0.011 0.014
O206 0.043 0.043 0.043 0.004 0.011 0.014
O207 0.039 0.039 0.039 0.003 0.010 0.012
O208 0.036 0.036 0.036 0.003 0.009 0.012
O209 0.046 0.046 0.046 0.004 0.012 0.015
O210 0.034 0.034 0.034 0.003 0.009 0.011
O211 0.038 0.038 0.038 0.003 0.009 0.012
O212 0.042 0.042 0.042 0.004 0.010 0.014
O213 0.046 0.046 0.046 0.004 0.011 0.015
O214 0.048 0.048 0.048 0.004 0.012 0.016
O215 0.058 0.058 0.058 0.005 0.014 0.019
O216 0.042 0.042 0.042 0.004 0.011 0.014
O217 0.037 0.037 0.037 0.003 0.009 0.012
O218 0.035 0.035 0.035 0.003 0.009 0.011
O219 0.040 0.040 0.040 0.004 0.010 0.013
O220 0.078 0.078 0.078 0.007 0.019 0.025
O221 0.082 0.082 0.082 0.007 0.021 0.027
O222 0.055 0.055 0.055 0.005 0.014 0.018
O223 0.089 0.089 0.089 0.008 0.022 0.029
O224 0.055 0.055 0.055 0.005 0.014 0.018
O225 0.080 0.080 0.080 0.007 0.020 0.026
O226 0.045 0.045 0.045 0.004 0.011 0.015
O227 0.086 0.086 0.086 0.008 0.021 0.028
O228 0.066 0.066 0.066 0.006 0.016 0.021
O229 0.056 0.056 0.056 0.005 0.014 0.018
O230 0.051 0.051 0.051 0.005 0.013 0.017
O231 0.044 0.044 0.044 0.004 0.011 0.014
O232 0.079 0.079 0.079 0.007 0.020 0.026
O233 0.075 0.075 0.075 0.007 0.019 0.024
O234 0.077 0.077 0.077 0.007 0.019 0.025
O235 0.083 0.083 0.083 0.008 0.021 0.027
O236 0.058 0.058 0.058 0.005 0.014 0.019
O237 0.073 0.073 0.073 0.007 0.018 0.024
O238 0.091 0.091 0.091 0.008 0.023 0.029
O239 0.065 0.065 0.065 0.006 0.016 0.021
O240 0.078 0.078 0.078 0.007 0.020 0.025
O241 0.069 0.069 0.069 0.006 0.017 0.022
O242 0.048 0.048 0.048 0.004 0.012 0.015
O243 0.078 0.078 0.078 0.007 0.019 0.025
O244 0.052 0.052 0.052 0.005 0.013 0.017
O245 0.090 0.090 0.090 0.008 0.022 0.029
O246 0.086 0.086 0.086 0.008 0.021 0.028
O247 0.057 0.057 0.057 0.005 0.014 0.018
O248 0.070 0.070 0.070 0.006 0.018 0.023
O249 0.089 0.089 0.089 0.008 0.022 0.029
O250 0.073 0.073 0.073 0.007 0.018 0.024
O251 0.074 0.074 0.074 0.007 0.019 0.024
O252 0.077 0.077 0.077 0.007 0.019 0.025
O253 0.069 0.069 0.069 0.006 0.017 0.023
O254 0.067 0.067 0.067 0.006 0.017 0.022
O255 0.102 0.102 0.102 0.009 0.026 0.033
O256 0.102 0.102 0.102 0.009 0.026 0.033
O257 0.133 0.133 0.133 0.012 0.033 0.043
O258 0.123 0.123 0.123 0.011 0.031 0.040
O259 0.138 0.138 0.138 0.012 0.035 0.045
O260 0.103 0.103 0.103 0.009 0.026 0.034
O261 0.141 0.141 0.141 0.013 0.035 0.046
O262 0.210 0.210 0.210 0.019 0.052 0.068
O263 0.090 0.090 0.090 0.008 0.023 0.029
O264 0.139 0.139 0.139 0.013 0.035 0.045
O265 0.088 0.088 0.088 0.008 0.022 0.029
O266 0.208 0.208 0.208 0.019 0.052 0.067
O267 0.073 0.073 0.073 0.007 0.018 0.024
O268 0.117 0.117 0.117 0.011 0.029 0.038
O269 0.113 0.113 0.113 0.010 0.028 0.037
O270 0.120 0.120 0.120 0.011 0.030 0.039
O271 0.122 0.122 0.122 0.011 0.031 0.040
O272 0.148 0.148 0.148 0.013 0.037 0.048
O273 0.123 0.123 0.123 0.011 0.031 0.040
O274 0.178 0.178 0.178 0.016 0.045 0.058
O275 0.178 0.178 0.178 0.016 0.044 0.058
O276 0.125 0.125 0.125 0.011 0.031 0.041
O277 0.295 0.295 0.295 0.027 0.074 0.096
O278 0.164 0.164 0.164 0.015 0.041 0.053
O279 0.199 0.199 0.199 0.018 0.050 0.065
O280 0.050 0.050 0.050 0.005 0.013 0.016
O281 0.050 0.050 0.050 0.005 0.013 0.016
O282 0.092 0.092 0.092 0.008 0.023 0.030
O283 0.012 0.012 0.012 0.001 0.003 0.004
C1 0.080 0.080 0.080 0.007 0.020 0.026
C2 0.024 0.024 0.024 0.002 0.006 0.008
C3 0.025 0.025 0.025 0.002 0.006 0.008
C4 0.021 0.021 0.021 0.002 0.005 0.007
C5 0.020 0.020 0.020 0.002 0.005 0.006
C6 0.022 0.022 0.022 0.002 0.005 0.007
C7 0.021 0.021 0.021 0.002 0.005 0.007
C8 0.026 0.026 0.026 0.002 0.006 0.008
C9 0.023 0.023 0.023 0.002 0.006 0.008
C10 0.016 0.016 0.016 0.001 0.004 0.005
C11 0.024 0.024 0.024 0.002 0.006 0.008
C12 0.024 0.024 0.024 0.002 0.006 0.008
C13 0.021 0.021 0.021 0.002 0.005 0.007
C14 0.026 0.026 0.026 0.002 0.007 0.008
C15 0.021 0.021 0.021 0.002 0.005 0.007
C16 0.024 0.024 0.024 0.002 0.006 0.008
C17 0.029 0.029 0.029 0.003 0.007 0.009
C18 0.021 0.021 0.021 0.002 0.005 0.007
C19 0.027 0.027 0.027 0.002 0.007 0.009
C20 0.026 0.026 0.026 0.002 0.006 0.008
C21 0.020 0.020 0.020 0.002 0.005 0.007
C22 0.027 0.027 0.027 0.002 0.007 0.009
C23 0.018 0.018 0.018 0.002 0.005 0.006
C24 0.024 0.024 0.024 0.002 0.006 0.008
C25 0.024 0.024 0.024 0.002 0.006 0.008
C26 0.027 0.027 0.027 0.002 0.007 0.009
C27 0.022 0.022 0.022 0.002 0.005 0.007
C28 0.020 0.020 0.020 0.002 0.005 0.006
C29 0.023 0.023 0.023 0.002 0.006 0.007
C30 0.027 0.027 0.027 0.002 0.007 0.009
C31 0.034 0.034 0.034 0.003 0.008 0.011
C32 0.030 0.030 0.030 0.003 0.008 0.010
C33 0.023 0.023 0.023 0.002 0.006 0.008
C34 0.026 0.026 0.026 0.002 0.006 0.008
C35 0.025 0.025 0.025 0.002 0.006 0.008
C36 0.027 0.027 0.027 0.002 0.007 0.009
C37 0.027 0.027 0.027 0.002 0.007 0.009
C38 0.029 0.029 0.029 0.003 0.007 0.009
C39 0.035 0.035 0.035 0.003 0.009 0.011
C40 0.030 0.030 0.030 0.003 0.007 0.010
C41 0.023 0.023 0.023 0.002 0.006 0.007
C42 0.023 0.023 0.023 0.002 0.006 0.008
C43 0.031 0.031 0.031 0.003 0.008 0.010
C44 0.027 0.027 0.027 0.002 0.007 0.009
C45 0.030 0.030 0.030 0.003 0.008 0.010
C46 0.030 0.030 0.030 0.003 0.007 0.010
C47 0.024 0.024 0.024 0.002 0.006 0.008
C48 0.029 0.029 0.029 0.003 0.007 0.010
C49 0.022 0.022 0.022 0.002 0.006 0.007
C50 0.024 0.024 0.024 0.002 0.006 0.008
C51 0.023 0.023 0.023 0.002 0.006 0.007
C52 0.030 0.030 0.030 0.003 0.007 0.010
C53 0.029 0.029 0.029 0.003 0.007 0.009
C54 0.033 0.033 0.033 0.003 0.008 0.011
C55 0.028 0.028 0.028 0.003 0.007 0.009
C56 0.029 0.029 0.029 0.003 0.007 0.010
C57 0.030 0.030 0.030 0.003 0.007 0.010
C58 0.030 0.030 0.030 0.003 0.008 0.010
C59 0.034 0.034 0.034 0.003 0.009 0.011
C60 0.035 0.035 0.035 0.003 0.009 0.011
C61 0.031 0.031 0.031 0.003 0.008 0.010
C62 0.036 0.036 0.036 0.003 0.009 0.012
C63 0.034 0.034 0.034 0.003 0.009 0.011
C64 0.027 0.027 0.027 0.002 0.007 0.009
C65 0.029 0.029 0.029 0.003 0.007 0.009
C66 0.029 0.029 0.029 0.003 0.007 0.010
C67 0.028 0.028 0.028 0.003 0.007 0.009
C68 0.031 0.031 0.031 0.003 0.008 0.010
C69 0.030 0.030 0.030 0.003 0.008 0.010
C70 0.036 0.036 0.036 0.003 0.009 0.012
C71 0.023 0.023 0.023 0.002 0.006 0.007
C72 0.032 0.032 0.032 0.003 0.008 0.010
C73 0.035 0.035 0.035 0.003 0.009 0.011
C74 0.033 0.033 0.033 0.003 0.008 0.011
C75 0.031 0.031 0.031 0.003 0.008 0.010
C76 0.034 0.034 0.034 0.003 0.009 0.011
C77 0.031 0.031 0.031 0.003 0.008 0.010
C78 0.033 0.033 0.033 0.003 0.008 0.011
C79 0.029 0.029 0.029 0.003 0.007 0.009
C80 0.034 0.034 0.034 0.003 0.008 0.011
C81 0.023 0.023 0.023 0.002 0.006 0.007
C82 0.027 0.027 0.027 0.002 0.007 0.009
C83 0.035 0.035 0.035 0.003 0.009 0.011
C84 0.035 0.035 0.035 0.003 0.009 0.011
C85 0.040 0.040 0.040 0.004 0.010 0.013
C86 0.027 0.027 0.027 0.002 0.007 0.009
C87 0.034 0.034 0.034 0.003 0.008 0.011
C88 0.038 0.038 0.038 0.003 0.010 0.012
C89 0.034 0.034 0.034 0.003 0.009 0.011
C90 0.036 0.036 0.036 0.003 0.009 0.012
C91 0.034 0.034 0.034 0.003 0.008 0.011
C92 0.034 0.034 0.034 0.003 0.009 0.011
C93 0.034 0.034 0.034 0.003 0.009 0.011
C94 0.026 0.026 0.026 0.002 0.007 0.008
C95 0.038 0.038 0.038 0.003 0.009 0.012
C96 0.034 0.034 0.034 0.003 0.008 0.011
C97 0.037 0.037 0.037 0.003 0.009 0.012
C98 0.035 0.035 0.035 0.003 0.009 0.011
C99 0.041 0.041 0.041 0.004 0.010 0.013
C100 0.040 0.040 0.040 0.004 0.010 0.013
C101 0.043 0.043 0.043 0.004 0.011 0.014
C102 0.023 0.023 0.023 0.002 0.006 0.007
C103 0.032 0.032 0.032 0.003 0.008 0.010
C104 0.027 0.027 0.027 0.002 0.007 0.009
C105 0.044 0.044 0.044 0.004 0.011 0.014
C106 0.037 0.037 0.037 0.003 0.009 0.012
C107 0.038 0.038 0.038 0.003 0.009 0.012
C108 0.038 0.038 0.038 0.003 0.009 0.012
C109 0.042 0.042 0.042 0.004 0.011 0.014
C110 0.040 0.040 0.040 0.004 0.010 0.013
C111 0.035 0.035 0.035 0.003 0.009 0.011
C112 0.037 0.037 0.037 0.003 0.009 0.012
C113 0.043 0.043 0.043 0.004 0.011 0.014
C114 0.026 0.026 0.026 0.002 0.007 0.008
C115 0.043 0.043 0.043 0.004 0.011 0.014
C116 0.039 0.039 0.039 0.004 0.010 0.013
C117 0.044 0.044 0.044 0.004 0.011 0.014
C118 0.043 0.043 0.043 0.004 0.011 0.014
C119 0.039 0.039 0.039 0.004 0.010 0.013
C120 0.027 0.027 0.027 0.002 0.007 0.009
C121 0.034 0.034 0.034 0.003 0.009 0.011
C122 0.034 0.034 0.034 0.003 0.009 0.011
C123 0.034 0.034 0.034 0.003 0.009 0.011
C124 0.063 0.063 0.063 0.006 0.016 0.020
C125 0.072 0.072 0.072 0.006 0.018 0.023
C126 0.056 0.056 0.056 0.005 0.014 0.018
C127 0.062 0.062 0.062 0.006 0.016 0.020
C128 0.046 0.046 0.046 0.004 0.012 0.015
C129 0.043 0.043 0.043 0.004 0.011 0.014
C130 0.052 0.052 0.052 0.005 0.013 0.017
C131 0.026 0.026 0.026 0.002 0.007 0.008
C132 0.035 0.035 0.035 0.003 0.009 0.011
C133 0.035 0.035 0.035 0.003 0.009 0.011
C134 0.033 0.033 0.033 0.003 0.008 0.011
C135 0.033 0.033 0.033 0.003 0.008 0.011
C136 0.051 0.051 0.051 0.005 0.013 0.016
C137 0.049 0.049 0.049 0.004 0.012 0.016
C138 0.044 0.044 0.044 0.004 0.011 0.014
C139 0.068 0.068 0.068 0.006 0.017 0.022
C140 0.055 0.055 0.055 0.005 0.014 0.018
C141 0.116 0.116 0.116 0.010 0.029 0.038
C142 0.068 0.068 0.068 0.006 0.017 0.022
C143 0.024 0.024 0.024 0.002 0.006 0.008
C144 0.035 0.035 0.035 0.003 0.009 0.011
C145 0.056 0.056 0.056 0.005 0.014 0.018
C146 0.042 0.042 0.042 0.004 0.010 0.014
C147 0.049 0.049 0.049 0.004 0.012 0.016
C148 0.060 0.060 0.060 0.005 0.015 0.019
C149 0.034 0.034 0.034 0.003 0.009 0.011
C150 0.027 0.027 0.027 0.002 0.007 0.009
C151 0.114 0.114 0.114 0.010 0.028 0.037
C152 0.120 0.120 0.120 0.011 0.030 0.039
C153 0.103 0.103 0.103 0.009 0.026 0.033
C154 0.098 0.098 0.098 0.009 0.024 0.032
C155 0.050 0.050 0.050 0.005 0.013 0.016
C156 0.047 0.047 0.047 0.004 0.012 0.015

loop_
_atom_type_symbol
_atom_type_description
_atom_type_scat_dispersion_real
_atom_type_scat_dispersion_imag
_atom_type_scat_source
C C 0.0033 0.0016 'International Tables Vol C Tables 4.2.6.8 and 6.1.1.4'
H H 0.0000 0.0000 'International Tables Vol C Tables 4.2.6.8 and 6.1.1.4'
O O 0.0106 0.0060 'International Tables Vol C Tables 4.2.6.8 and 6.1.1.4'
Cl Cl 0.1484 0.1585 'International Tables Vol C Tables 4.2.6.8 and 6.1.1.4'
Gd Gd -0.1653 3.9035 'International Tables Vol C Tables 4.2.6.8 and 6.1.1.4'

loop_
_geom_angle_atom_site_label_1
_geom_angle_atom_site_label_2
_geom_angle_atom_site_label_3
_geom_angle
_geom_angle_site_symmetry_1
_geom_angle_site_symmetry_3
O31 Gd1 O62 71.0(3) . .
O31 Gd1 O51 141.3(3) . .
O62 Gd1 O51 139.8(3) . .
O31 Gd1 O6 72.8(3) . .
O62 Gd1 O6 71.6(3) . .
O51 Gd1 O6 93.6(3) . .
O31 Gd1 O88 141.2(3) . .
O62 Gd1 O88 94.7(3) . .
O51 Gd1 O88 71.3(3) . .
O6 Gd1 O88 138.0(3) . .
O31 Gd1 O17 95.1(3) . .
O62 Gd1 O17 144.0(3) . .
O51 Gd1 O17 70.3(3) . .
O6 Gd1 O17 137.4(3) . .
O88 Gd1 O17 75.3(3) . .
O31 Gd1 O76 77.2(3) . .
O62 Gd1 O76 78.9(3) . .
O51 Gd1 O76 123.2(3) . .
O6 Gd1 O76 143.2(3) . .
O88 Gd1 O76 64.5(3) . .
O17 Gd1 O76 65.5(3) . .
O31 Gd1 Cl16 70.0(2) . .
O62 Gd1 Cl16 129.7(2) . .
O51 Gd1 Cl16 71.4(2) . .
O6 Gd1 Cl16 67.6(2) . .
O88 Gd1 Cl16 135.5(2) . .
O17 Gd1 Cl16 69.9(2) . .
O76 Gd1 Cl16 120.7(2) . .
O31 Gd1 Cl5 132.3(2) . .
O62 Gd1 Cl5 70.3(2) . .
O51 Gd1 Cl5 69.5(2) . .
O6 Gd1 Cl5 69.4(2) . .
O88 Gd1 Cl5 68.7(2) . .
O17 Gd1 Cl5 132.5(2) . .
O76 Gd1 Cl5 120.5(2) . .
Cl16 Gd1 Cl5 118.28(9) . .
O31 Gd1 Gd18 111.5(2) . .
O62 Gd1 Gd18 112.8(2) . .
O51 Gd1 Gd18 80.9(2) . .
O6 Gd1 Gd18 174.5(2) . .
O88 Gd1 Gd18 40.1(2) . .
O17 Gd1 Gd18 40.4(2) . .
O76 Gd1 Gd18 42.3(2) . .
Cl16 Gd1 Gd18 110.19(7) . .
Cl5 Gd1 Gd18 108.50(6) . .
O31 Gd1 Gd12 37.1(2) . .
O62 Gd1 Gd12 78.3(2) . .
O51 Gd1 Gd12 113.6(2) . .
O6 Gd1 Gd12 39.0(2) . .
O88 Gd1 Gd12 172.9(2) . .
O17 Gd1 Gd12 110.8(2) . .
O76 Gd1 Gd12 114.3(2) . .
Cl16 Gd1 Gd12 51.47(6) . .
Cl5 Gd1 Gd12 107.72(6) . .
Gd18 Gd1 Gd12 143.75(2) . .
O31 Gd1 Gd34 77.8(2) . .
O62 Gd1 Gd34 36.7(2) . .
O51 Gd1 Gd34 113.2(2) . .
O6 Gd1 Gd34 37.4(2) . .
O88 Gd1 Gd34 112.4(2) . .
O17 Gd1 Gd34 172.1(2) . .
O76 Gd1 Gd34 115.5(2) . .
Cl16 Gd1 Gd34 104.13(6) . .
Cl5 Gd1 Gd34 54.52(6) . .
Gd18 Gd1 Gd34 145.59(2) . .
Gd12 Gd1 Gd34 61.395(17) . .
O19 Gd2 O48 70.8(3) . .
O19 Gd2 O18 141.7(3) . .
O48 Gd2 O18 91.2(3) . .
O19 Gd2 O24 142.7(4) . .
O48 Gd2 O24 138.2(4) . .
O18 Gd2 O24 71.8(4) . .
O19 Gd2 O23 98.9(3) . .
O48 Gd2 O23 143.3(3) . .
O18 Gd2 O23 75.3(3) . .
O24 Gd2 O23 70.0(4) . .
O19 Gd2 O10 72.5(3) . .
O48 Gd2 O10 73.4(3) . .
O18 Gd2 O10 135.7(3) . .
O24 Gd2 O10 92.3(4) . .
O23 Gd2 O10 138.7(3) . .
O19 Gd2 O47 77.2(3) . .
O48 Gd2 O47 78.1(3) . .
O18 Gd2 O47 65.9(3) . .
O24 Gd2 O47 124.1(4) . .
O23 Gd2 O47 65.2(3) . .
O10 Gd2 O47 143.6(3) . .
O19 Gd2 Cl10 68.9(2) . .
O48 Gd2 Cl10 130.2(2) . .
O18 Gd2 Cl10 138.5(2) . .
O24 Gd2 Cl10 73.8(4) . .
O23 Gd2 Cl10 71.8(2) . .
O10 Gd2 Cl10 67.5(2) . .
O47 Gd2 Cl10 119.0(2) . .
O19 Gd2 Cl5 129.4(2) . .
O48 Gd2 Cl5 69.4(2) . .
O18 Gd2 Cl5 68.6(2) . .
O24 Gd2 Cl5 68.9(4) . .
O23 Gd2 Cl5 131.6(2) . .
O10 Gd2 Cl5 67.1(2) . .
O47 Gd2 Cl5 122.4(2) . .
Cl10 Gd2 Cl5 118.41(9) . .
O19 Gd2 Gd17 113.5(2) . .
O48 Gd2 Gd17 110.3(2) . .
O18 Gd2 Gd17 40.6(2) . .
O24 Gd2 Gd17 81.5(3) . .
O23 Gd2 Gd17 40.1(2) . .
O10 Gd2 Gd17 173.6(2) . .
O47 Gd2 Gd17 42.6(2) . .
Cl10 Gd2 Gd17 111.89(6) . .
Cl5 Gd2 Gd17 108.86(6) . .
O19 Gd2 Gd16 77.4(2) . .
O48 Gd2 Gd16 37.3(2) . .
O18 Gd2 Gd16 108.8(2) . .
O24 Gd2 Gd16 111.8(3) . .
O23 Gd2 Gd16 175.9(2) . .
O10 Gd2 Gd16 38.6(2) . .
O47 Gd2 Gd16 115.3(2) . .
Cl10 Gd2 Gd16 104.96(6) . .
Cl5 Gd2 Gd16 51.97(6) . .
Gd17 Gd2 Gd16 143.08(3) . .
O19 Gd2 Gd24 36.9(2) . .
O48 Gd2 Gd24 78.5(2) . .
O18 Gd2 Gd24 169.3(2) . .
O24 Gd2 Gd24 114.2(3) . .
O23 Gd2 Gd24 114.9(2) . .
O10 Gd2 Gd24 38.3(2) . .
O47 Gd2 Gd24 114.1(2) . .
Cl10 Gd2 Gd24 51.68(6) . .
Cl5 Gd2 Gd24 104.52(6) . .
Gd17 Gd2 Gd24 146.47(2) . .
Gd16 Gd2 Gd24 61.055(17) . .
O17 Gd3 O64 72.8(3) . .
O17 Gd3 O40 90.1(3) . .
O64 Gd3 O40 142.1(3) . .
O17 Gd3 O51 72.3(3) . .
O64 Gd3 O51 73.8(3) . .
O40 Gd3 O51 133.6(3) . .
O17 Gd3 O53 132.0(3) . .
O64 Gd3 O53 144.1(3) . .
O40 Gd3 O53 71.4(3) . .
O51 Gd3 O53 88.9(3) . .
O17 Gd3 O25 146.4(3) . .
O64 Gd3 O25 99.4(3) . .
O40 Gd3 O25 76.2(3) . .
O51 Gd3 O25 138.2(3) . .
O53 Gd3 O25 72.7(3) . .
O17 Gd3 O93 81.5(3) . .
O64 Gd3 O93 76.8(3) . .
O40 Gd3 O93 67.2(3) . .
O51 Gd3 O93 145.1(3) . .
O53 Gd3 O93 125.9(3) . .
O25 Gd3 O93 64.9(3) . .
O17 Gd3 Cl14 135.3(2) . .
O64 Gd3 Cl14 74.6(2) . .
O40 Gd3 Cl14 133.6(2) . .
O51 Gd3 Cl14 69.7(2) . .
O53 Gd3 Cl14 69.9(2) . .
O25 Gd3 Cl14 68.8(2) . .
O93 Gd3 Cl14 119.5(2) . .
O17 Gd3 Gd7 112.3(2) . .
O64 Gd3 Gd7 114.3(2) . .
O40 Gd3 Gd7 41.4(2) . .
O51 Gd3 Gd7 171.4(2) . .
O53 Gd3 Gd7 82.6(2) . .
O25 Gd3 Gd7 40.1(2) . .
O93 Gd3 Gd7 43.3(2) . .
Cl14 Gd3 Gd7 108.68(6) . .
O17 Gd3 Gd14 81.0(2) . .
O64 Gd3 Gd14 38.4(2) . .
O40 Gd3 Gd14 170.1(2) . .
O51 Gd3 Gd14 39.3(2) . .
O53 Gd3 Gd14 111.6(2) . .
O25 Gd3 Gd14 113.6(2) . .
O93 Gd3 Gd14 115.2(2) . .
Cl14 Gd3 Gd14 54.56(6) . .
Gd7 Gd3 Gd14 146.89(2) . .
O17 Gd3 Gd9 167.1(2) . .
O64 Gd3 Gd9 120.1(2) . .
O40 Gd3 Gd9 78.6(2) . .
O51 Gd3 Gd9 111.0(2) . .
O53 Gd3 Gd9 38.0(2) . .
O25 Gd3 Gd9 36.6(2) . .
O93 Gd3 Gd9 99.7(2) . .
Cl14 Gd3 Gd9 55.12(6) . .
Gd7 Gd3 Gd9 62.871(18) . .
Gd14 Gd3 Gd9 109.65(2) . .
O17 Gd3 Gd4 108.4(2) . .
O64 Gd3 Gd4 177.4(2) . .
O40 Gd3 Gd4 36.3(2) . .
O51 Gd3 Gd4 108.7(2) . .
O53 Gd3 Gd4 36.5(2) . .
O25 Gd3 Gd4 78.3(2) . .
O93 Gd3 Gd4 101.0(2) . .
Cl14 Gd3 Gd4 105.51(7) . .
Gd7 Gd3 Gd4 63.157(18) . .
Gd14 Gd3 Gd4 143.69(2) . .
Gd9 Gd3 Gd4 58.678(17) . .
O22 Gd4 O40 94.9(3) . .
O22 Gd4 O53 132.8(3) . .
O40 Gd4 O53 71.3(3) . .
O22 Gd4 O45 146.2(3) . .
O40 Gd4 O45 72.1(3) . .
O53 Gd4 O45 73.6(3) . .
O22 Gd4 O28 75.8(3) . 2_566
O40 Gd4 O28 146.0(3) . 2_566
O53 Gd4 O28 138.1(3) . 2_566
O45 Gd4 O28 97.4(3) . 2_566
O22 Gd4 O11 70.5(3) . .
O40 Gd4 O11 135.5(3) . .
O53 Gd4 O11 88.0(3) . .
O45 Gd4 O11 139.9(3) . .
O28 Gd4 O11 72.7(3) 2_566 .
O22 Gd4 O74 68.3(3) . .
O40 Gd4 O74 81.7(3) . .
O53 Gd4 O74 146.1(3) . .
O45 Gd4 O74 78.8(3) . .
O28 Gd4 O74 64.4(3) 2_566 .
O11 Gd4 O74 125.9(3) . .
O22 Gd4 Cl10 132.6(2) . 2_566
O40 Gd4 Cl10 131.3(2) . 2_566
O53 Gd4 Cl10 68.2(2) . 2_566
O45 Gd4 Cl10 71.5(2) . 2_566
O28 Gd4 Cl10 70.1(2) 2_566 2_566
O11 Gd4 Cl10 68.6(2) . 2_566
O74 Gd4 Cl10 120.8(2) . 2_566
O22 Gd4 Gd31 38.8(2) . .
O40 Gd4 Gd31 115.7(2) . .
O53 Gd4 Gd31 166.8(2) . .
O45 Gd4 Gd31 118.6(2) . .
O28 Gd4 Gd31 40.5(2) 2_566 .
O11 Gd4 Gd31 79.3(2) . .
O74 Gd4 Gd31 46.7(2) . .
Cl10 Gd4 Gd31 109.65(6) 2_566 .
O22 Gd4 Gd9 171.5(2) . .
O40 Gd4 Gd9 79.9(2) . .
O53 Gd4 Gd9 39.2(2) . .
O45 Gd4 Gd9 38.3(2) . .
O28 Gd4 Gd9 112.3(2) 2_566 .
O11 Gd4 Gd9 108.5(2) . .
O74 Gd4 Gd9 117.1(2) . .
Cl10 Gd4 Gd9 51.63(6) 2_566 .
Gd31 Gd4 Gd9 149.66(2) . .
O22 Gd4 Gd24 80.5(2) . 2_566
O40 Gd4 Gd24 173.6(2) . 2_566
O53 Gd4 Gd24 108.6(2) . 2_566
O45 Gd4 Gd24 114.2(2) . 2_566
O28 Gd4 Gd24 37.2(2) 2_566 2_566
O11 Gd4 Gd24 38.7(2) . 2_566
O74 Gd4 Gd24 100.5(2) . 2_566
Cl10 Gd4 Gd24 52.51(6) 2_566 2_566
Gd31 Gd4 Gd24 63.135(19) . 2_566
Gd9 Gd4 Gd24 104.13(2) . 2_566
O22 Gd4 Gd3 111.7(2) . .
O40 Gd4 Gd3 36.1(2) . .
O53 Gd4 Gd3 36.6(2) . .
O45 Gd4 Gd3 76.3(2) . .
O28 Gd4 Gd3 172.5(2) 2_566 .
O11 Gd4 Gd3 109.4(2) . .
O74 Gd4 Gd3 117.5(2) . .
Cl10 Gd4 Gd3 103.71(6) 2_566 .
Gd31 Gd4 Gd3 146.30(2) . .
Gd9 Gd4 Gd3 60.280(18) . .
Gd24 Gd4 Gd3 142.02(2) 2_566 .
O153 Gd5 O8 145.2(4) 2 .
O153 Gd5 O98 72.1(4) 2 .
O8 Gd5 O98 132.2(3) . .
O153 Gd5 O136 76.7(4) 2 .
O8 Gd5 O136 127.8(3) . .
O98 Gd5 O136 76.3(4) . .
O153 Gd5 O55 137.0(4) 2 .
O8 Gd5 O55 77.7(3) . .
O98 Gd5 O55 73.6(3) . .
O136 Gd5 O55 70.8(3) . .
O153 Gd5 O63 77.0(3) 2 .
O8 Gd5 O63 74.0(3) . .
O98 Gd5 O63 148.6(3) . .
O136 Gd5 O63 101.8(3) . .
O55 Gd5 O63 136.1(3) . .
O153 Gd5 O101 78.2(4) 2 .
O8 Gd5 O101 73.4(3) . .
O98 Gd5 O101 100.2(3) . .
O136 Gd5 O101 154.5(3) . .
O55 Gd5 O101 133.2(3) . .
O63 Gd5 O101 67.9(3) . .
O153 Gd5 O30 118.7(3) 2 .
O8 Gd5 O30 65.8(3) . .
O98 Gd5 O30 68.7(3) . .
O136 Gd5 O30 132.9(3) . .
O55 Gd5 O30 69.9(3) . .
O63 Gd5 O30 124.5(3) . .
O101 Gd5 O30 65.0(3) . .
O153 Gd5 O107 115.4(3) 2 .
O8 Gd5 O107 65.6(3) . .
O98 Gd5 O107 138.9(3) . .
O136 Gd5 O107 67.3(3) . .
O55 Gd5 O107 76.8(3) . .
O63 Gd5 O107 61.3(3) . .
O101 Gd5 O107 120.9(3) . .
O30 Gd5 O107 125.4(3) . .
O153 Gd5 Gd33 117.2(3) 2 .
O8 Gd5 Gd33 38.9(2) . .
O98 Gd5 Gd33 109.3(2) . .
O136 Gd5 Gd33 165.9(3) . .
O55 Gd5 Gd33 98.0(2) . .
O63 Gd5 Gd33 80.2(2) . .
O101 Gd5 Gd33 39.1(2) . .
O30 Gd5 Gd33 44.5(2) . .
O107 Gd5 Gd33 102.4(2) . .
O153 Gd5 Gd6 116.7(3) 2 .
O8 Gd5 Gd6 37.7(2) . .
O98 Gd5 Gd6 169.9(3) . .
O136 Gd5 Gd6 109.9(3) . .
O55 Gd5 Gd6 100.5(2) . .
O63 Gd5 Gd6 39.7(2) . .
O101 Gd5 Gd6 77.7(2) . .
O30 Gd5 Gd6 101.7(2) . .
O107 Gd5 Gd6 43.9(2) . .
Gd33 Gd5 Gd6 62.810(18) . .
O153 Gd5 Gd32 68.7(3) 2 .
O8 Gd5 Gd32 76.6(2) . .
O98 Gd5 Gd32 124.3(3) . .
O136 Gd5 Gd32 128.1(3) . .
O55 Gd5 Gd32 154.3(2) . .
O63 Gd5 Gd32 34.4(2) . .
O101 Gd5 Gd32 34.6(2) . .
O30 Gd5 Gd32 97.9(2) . .
O107 Gd5 Gd32 93.9(2) . .
Gd33 Gd5 Gd32 60.128(18) . .
Gd6 Gd5 Gd32 58.736(17) . .
O8 Gd6 O9 145.8(3) . .
O8 Gd6 O92 91.9(3) . .
O9 Gd6 O92 71.4(3) . .
O8 Gd6 O58 129.8(3) . .
O9 Gd6 O58 73.8(3) . .
O92 Gd6 O58 70.9(3) . .
O8 Gd6 O63 76.3(3) . .
O9 Gd6 O63 100.5(3) . .
O92 Gd6 O63 145.6(3) . .
O58 Gd6 O63 140.6(3) . .
O8 Gd6 O29 70.9(3) . .
O9 Gd6 O29 141.9(3) . .
O92 Gd6 O29 133.2(3) . .
O58 Gd6 O29 87.1(3) . .
O63 Gd6 O29 73.6(3) . .
O8 Gd6 O107 68.7(3) . .
O9 Gd6 O107 79.3(3) . .
O92 Gd6 O107 81.8(3) . .
O58 Gd6 O107 146.4(3) . .
O63 Gd6 O107 63.8(3) . .
O29 Gd6 O107 126.3(3) . .
O8 Gd6 Cl20 134.0(2) . .
O9 Gd6 Cl20 72.4(2) . .
O92 Gd6 Cl20 133.1(2) . .
O58 Gd6 Cl20 71.2(2) . .
O63 Gd6 Cl20 70.0(2) . .
O29 Gd6 Cl20 70.2(2) . .
O107 Gd6 Cl20 119.1(2) . .
O8 Gd6 Gd5 39.1(2) . .
O9 Gd6 Gd5 120.7(2) . .
O92 Gd6 Gd5 113.8(2) . .
O58 Gd6 Gd5 165.4(2) . .
O63 Gd6 Gd5 40.7(2) . .
O29 Gd6 Gd5 79.9(2) . .
O107 Gd6 Gd5 46.6(2) . .
Cl20 Gd6 Gd5 109.90(8) . .
O8 Gd6 Gd39 168.0(2) . .
O9 Gd6 Gd39 38.7(2) . .
O92 Gd6 Gd39 79.8(2) . .
O58 Gd6 Gd39 39.3(2) . .
O63 Gd6 Gd39 115.4(2) . .
O29 Gd6 Gd39 108.7(2) . .
O107 Gd6 Gd39 118.0(2) . .
Cl20 Gd6 Gd39 53.39(8) . .
Gd5 Gd6 Gd39 152.76(3) . .
O8 Gd6 Gd32 81.3(2) . .
O9 Gd6 Gd32 117.2(2) . .
O92 Gd6 Gd32 171.3(2) . .
O58 Gd6 Gd32 109.5(2) . .
O63 Gd6 Gd32 37.6(2) . .
O29 Gd6 Gd32 39.3(2) . .
O107 Gd6 Gd32 100.4(2) . .
Cl20 Gd6 Gd32 52.93(7) . .
Gd5 Gd6 Gd32 63.675(19) . .
Gd39 Gd6 Gd32 106.14(2) . .
O8 Gd6 Gd10 107.2(2) . .
O9 Gd6 Gd10 76.9(2) . .
O92 Gd6 Gd10 36.1(2) . .
O58 Gd6 Gd10 36.5(2) . .
O63 Gd6 Gd10 176.4(2) . .
O29 Gd6 Gd10 106.8(2) . .
O107 Gd6 Gd10 117.8(2) . .
Cl20 Gd6 Gd10 106.71(8) . .
Gd5 Gd6 Gd10 142.76(2) . .
Gd39 Gd6 Gd10 61.082(18) . .
Gd32 Gd6 Gd10 141.51(2) . .
O78 Gd7 O120 92.3(3) . .
O78 Gd7 O25 145.7(3) . .
O120 Gd7 O25 91.3(3) . .
O78 Gd7 O161 126.7(4) . .
O120 Gd7 O161 72.2(4) . .
O25 Gd7 O161 86.8(4) . .
O78 Gd7 O185 71.4(4) . .
O120 Gd7 O185 116.7(4) . .
O25 Gd7 O185 135.3(4) . .
O161 Gd7 O185 71.4(4) . .
O78 Gd7 O40 81.2(3) . .
O120 Gd7 O40 144.2(3) . .
O25 Gd7 O40 76.1(3) . .
O161 Gd7 O40 138.5(4) . .
O185 Gd7 O40 94.7(3) . .
O78 Gd7 O93 126.6(3) . .
O120 Gd7 O93 137.8(3) . .
O25 Gd7 O93 66.4(3) . .
O161 Gd7 O93 71.3(4) . .
O185 Gd7 O93 69.7(4) . .
O40 Gd7 O93 67.2(3) . .
O78 Gd7 O45 78.4(3) . .
O120 Gd7 O45 74.9(3) . .
O25 Gd7 O45 69.7(3) . .
O161 Gd7 O45 138.7(3) . .
O185 Gd7 O45 147.8(3) . .
O40 Gd7 O45 69.3(3) . .
O93 Gd7 O45 123.5(3) . .
O78 Gd7 Gd3 121.4(3) . .
O120 Gd7 Gd3 131.7(2) . .
O25 Gd7 Gd3 41.2(2) . .
O161 Gd7 Gd3 105.2(3) . .
O185 Gd7 Gd3 107.0(3) . .
O40 Gd7 Gd3 40.3(2) . .
O93 Gd7 Gd3 44.3(2) . .
O45 Gd7 Gd3 79.2(2) . .
O78 Gd7 Gd9 114.8(3) . .
O120 Gd7 Gd9 74.5(2) . .
O25 Gd7 Gd9 34.7(2) . .
O161 Gd7 Gd9 109.5(3) . .
O185 Gd7 Gd9 167.8(3) . .
O40 Gd7 Gd9 76.5(2) . .
O93 Gd7 Gd9 98.7(2) . .
O45 Gd7 Gd9 36.4(2) . .
Gd3 Gd7 Gd9 60.799(17) . .
O78 Gd7 Gd4 69.5(3) . .
O120 Gd7 Gd4 109.7(3) . .
O25 Gd7 Gd4 77.2(2) . .
O161 Gd7 Gd4 163.8(3) . .
O185 Gd7 Gd4 119.1(3) . .
O40 Gd7 Gd4 35.1(2) . .
O93 Gd7 Gd4 99.9(2) . .
O45 Gd7 Gd4 35.8(2) . .
Gd3 Gd7 Gd4 60.991(18) . .
Gd9 Gd7 Gd4 57.424(16) . .
O42 Gd8 O69 71.3(3) . .
O42 Gd8 O100 134.2(3) . .
O69 Gd8 O100 143.7(3) . .
O42 Gd8 O72 143.3(3) . .
O69 Gd8 O72 102.9(3) . .
O100 Gd8 O72 71.5(3) . .
O42 Gd8 O33 72.7(3) . .
O69 Gd8 O33 72.2(3) . .
O100 Gd8 O33 90.1(3) . .
O72 Gd8 O33 141.6(3) . .
O42 Gd8 O15 89.3(3) . .
O69 Gd8 O15 144.7(3) . .
O100 Gd8 O15 70.2(3) . .
O72 Gd8 O15 75.1(3) . .
O33 Gd8 O15 130.9(3) . .
O42 Gd8 O83 77.6(3) . .
O69 Gd8 O83 80.2(3) . .
O100 Gd8 O83 125.1(3) . .
O72 Gd8 O83 65.8(3) . .
O33 Gd8 O83 144.4(3) . .
O15 Gd8 O83 66.7(3) . .
O42 Gd8 Cl8 133.8(2) . .
O69 Gd8 Cl8 71.7(3) . .
O100 Gd8 Cl8 72.5(2) . .
O72 Gd8 Cl8 72.0(2) . .
O33 Gd8 Cl8 70.3(2) . .
O15 Gd8 Cl8 136.3(2) . .
O83 Gd8 Cl8 121.5(3) . .
O42 Gd8 Gd47 109.5(2) . .
O69 Gd8 Gd47 118.1(3) . .
O100 Gd8 Gd47 81.3(2) . .
O72 Gd8 Gd47 39.9(2) . .
O33 Gd8 Gd47 169.7(2) . .
O15 Gd8 Gd47 40.6(2) . .
O83 Gd8 Gd47 43.7(2) . .
Cl8 Gd8 Gd47 111.86(7) . .
O42 Gd8 Gd36 37.2(2) . .
O69 Gd8 Gd36 78.4(3) . .
O100 Gd8 Gd36 107.3(2) . .
O72 Gd8 Gd36 178.7(2) . .
O33 Gd8 Gd36 38.5(2) . .
O15 Gd8 Gd36 104.0(2) . .
O83 Gd8 Gd36 114.8(2) . .
Cl8 Gd8 Gd36 108.33(7) . .
Gd47 Gd8 Gd36 139.59(2) . .
O42 Gd8 Gd37 78.0(2) . .
O69 Gd8 Gd37 36.9(2) . .
O100 Gd8 Gd37 113.5(2) . .
O72 Gd8 Gd37 119.7(2) . .
O33 Gd8 Gd37 37.9(2) . .
O15 Gd8 Gd37 165.2(2) . .
O83 Gd8 Gd37 116.9(2) . .
Cl8 Gd8 Gd37 55.77(7) . .
Gd47 Gd8 Gd37 151.82(3) . .
Gd36 Gd8 Gd37 61.292(18) . .
O42 Gd8 Gd35 166.1(2) . .
O69 Gd8 Gd35 122.2(2) . .
O100 Gd8 Gd35 37.1(2) . .
O72 Gd8 Gd35 36.3(2) . .
O33 Gd8 Gd35 113.3(2) . .
O15 Gd8 Gd35 77.3(2) . .
O83 Gd8 Gd35 100.1(2) . .
Cl8 Gd8 Gd35 59.15(7) . .
Gd47 Gd8 Gd35 62.302(18) . .
Gd36 Gd8 Gd35 142.72(2) . .
Gd37 Gd8 Gd35 114.70(2) . .
O26 Gd9 O25 143.2(3) 2_566 .
O26 Gd9 O2 75.1(3) 2_566 .
O25 Gd9 O2 86.3(3) . .
O26 Gd9 O45 101.1(3) 2_566 .
O25 Gd9 O45 71.9(3) . .
O2 Gd9 O45 137.5(3) . .
O26 Gd9 O53 140.8(3) 2_566 .
O25 Gd9 O53 73.2(3) . .
O2 Gd9 O53 135.4(3) . .
O45 Gd9 O53 72.9(3) . .
O26 Gd9 O91 70.3(3) 2_566 .
O25 Gd9 O91 133.1(3) . .
O2 Gd9 O91 71.4(3) . .
O45 Gd9 O91 148.3(3) . .
O53 Gd9 O91 94.3(3) . .
O26 Gd9 O66 64.0(3) 2_566 .
O25 Gd9 O66 79.5(3) . .
O2 Gd9 O66 65.3(3) . .
O45 Gd9 O66 75.0(3) . .
O53 Gd9 O66 142.8(3) . .
O91 Gd9 O66 122.9(3) . .
O26 Gd9 Cl10 71.6(2) 2_566 2_566
O25 Gd9 Cl10 134.7(2) . 2_566
O2 Gd9 Cl10 138.8(2) . 2_566
O45 Gd9 Cl10 73.3(2) . 2_566
O53 Gd9 Cl10 69.6(2) . 2_566
O91 Gd9 Cl10 75.1(2) . 2_566
O66 Gd9 Cl10 117.8(2) . 2_566
O26 Gd9 Cl14 130.9(2) 2_566 .
O25 Gd9 Cl14 66.3(2) . .
O2 Gd9 Cl14 68.9(2) . .
O45 Gd9 Cl14 128.1(2) . .
O53 Gd9 Cl14 66.6(2) . .
O91 Gd9 Cl14 67.3(2) . .
O66 Gd9 Cl14 123.6(2) . .
Cl10 Gd9 Cl14 118.16(9) 2_566 .
O26 Gd9 Gd29 38.9(2) 2_566 .
O25 Gd9 Gd29 109.2(2) . .
O2 Gd9 Gd29 40.7(2) . .
O45 Gd9 Gd29 113.1(2) . .
O53 Gd9 Gd29 173.9(2) . .
O91 Gd9 Gd29 79.9(2) . .
O66 Gd9 Gd29 42.9(2) . .
Cl10 Gd9 Gd29 110.53(6) 2_566 .
Cl14 Gd9 Gd29 108.89(6) . .
O26 Gd9 Gd4 116.5(2) 2_566 .
O25 Gd9 Gd4 80.9(2) . .
O2 Gd9 Gd4 167.1(2) . .
O45 Gd9 Gd4 38.3(2) . .
O53 Gd9 Gd4 38.4(2) . .
O91 Gd9 Gd4 116.9(2) . .
O66 Gd9 Gd4 113.2(2) . .
Cl10 Gd9 Gd4 53.88(6) 2_566 .
Cl14 Gd9 Gd4 104.24(6) . .
Gd29 Gd9 Gd4 146.69(2) . .
O26 Gd9 Gd22 78.8(2) 2_566 .
O25 Gd9 Gd22 104.5(2) . .
O2 Gd9 Gd22 36.4(2) . .
O45 Gd9 Gd22 173.9(2) . .
O53 Gd9 Gd22 111.1(2) . .
O91 Gd9 Gd22 37.5(2) . .
O66 Gd9 Gd22 99.7(2) . .
Cl10 Gd9 Gd22 112.22(6) 2_566 .
Cl14 Gd9 Gd22 52.41(6) . .
Gd29 Gd9 Gd22 63.016(18) . .
Gd4 Gd9 Gd22 147.05(2) . .
O15 Gd10 O59 72.0(3) . .
O15 Gd10 O92 97.7(3) . .
O59 Gd10 O92 142.2(3) . .
O15 Gd10 O58 138.8(3) . .
O59 Gd10 O58 139.8(3) . .
O92 Gd10 O58 70.6(3) . .
O15 Gd10 O100 71.8(3) . .
O59 Gd10 O100 73.0(3) . .
O92 Gd10 O100 139.7(3) . .
O58 Gd10 O100 91.5(3) . .
O15 Gd10 O7 145.7(3) . .
O59 Gd10 O7 93.8(3) . .
O92 Gd10 O7 74.3(3) . .
O58 Gd10 O7 70.9(3) . .
O100 Gd10 O7 134.8(3) . .
O15 Gd10 O82 81.1(3) . .
O59 Gd10 O82 77.4(3) . .
O92 Gd10 O82 65.0(3) . .
O58 Gd10 O82 123.7(3) . .
O100 Gd10 O82 144.7(3) . .
O7 Gd10 O82 65.2(3) . .
O15 Gd10 Cl9 131.0(2) . .
O59 Gd10 Cl9 71.0(2) . .
O92 Gd10 Cl9 131.0(2) . .
O58 Gd10 Cl9 68.8(2) . .
O100 Gd10 Cl9 67.4(2) . .
O7 Gd10 Cl9 67.4(2) . .
O82 Gd10 Cl9 119.8(2) . .
O15 Gd10 Cl6 68.5(2) . .
O59 Gd10 Cl6 131.9(2) . .
O92 Gd10 Cl6 70.5(2) . .
O58 Gd10 Cl6 70.4(2) . .
O100 Gd10 Cl6 69.5(2) . .
O7 Gd10 Cl6 134.2(2) . .
O82 Gd10 Cl6 121.1(2) . .
Cl9 Gd10 Cl6 118.26(9) . .
O15 Gd10 Gd28 115.7(2) . .
O59 Gd10 Gd28 110.9(2) . .
O92 Gd10 Gd28 40.0(2) . .
O58 Gd10 Gd28 81.2(2) . .
O100 Gd10 Gd28 172.1(2) . .
O7 Gd10 Gd28 39.6(2) . .
O82 Gd10 Gd28 42.5(2) . .
Cl9 Gd10 Gd28 106.82(6) . .
Cl6 Gd10 Gd28 110.38(7) . .
O15 Gd10 Gd35 79.9(2) . .
O59 Gd10 Gd35 38.1(2) . .
O92 Gd10 Gd35 177.4(2) . .
O58 Gd10 Gd35 110.4(2) . .
O100 Gd10 Gd35 38.6(2) . .
O7 Gd10 Gd35 108.3(2) . .
O82 Gd10 Gd35 115.5(2) . .
Cl9 Gd10 Gd35 51.27(6) . .
Cl6 Gd10 Gd35 107.46(7) . .
Gd28 Gd10 Gd35 142.12(2) . .
O15 Gd10 Gd39 173.7(2) . .
O59 Gd10 Gd39 114.2(2) . .
O92 Gd10 Gd39 76.8(2) . .
O58 Gd10 Gd39 36.7(2) . .
O100 Gd10 Gd39 110.4(2) . .
O7 Gd10 Gd39 36.0(2) . .
O82 Gd10 Gd39 99.0(2) . .
Cl9 Gd10 Gd39 54.28(6) . .
Cl6 Gd10 Gd39 106.48(7) . .
Gd28 Gd10 Gd39 61.893(18) . .
Gd35 Gd10 Gd39 105.54(2) . .
O13 Gd11 O38 71.8(3) . .
O13 Gd11 O41 101.5(3) . .
O38 Gd11 O41 145.2(3) . .
O13 Gd11 O39 139.8(3) . .
O38 Gd11 O39 136.1(3) . .
O41 Gd11 O39 70.6(3) . .
O13 Gd11 O52 72.4(3) . .
O38 Gd11 O52 72.2(3) . .
O41 Gd11 O52 139.8(3) . .
O39 Gd11 O52 88.5(3) . .
O13 Gd11 O20 146.5(3) . .
O38 Gd11 O20 92.4(3) . .
O41 Gd11 O20 74.5(3) . .
O39 Gd11 O20 71.3(3) . .
O52 Gd11 O20 131.8(3) . .
O13 Gd11 O65 80.8(3) . .
O38 Gd11 O65 78.2(3) . .
O41 Gd11 O65 67.0(3) . .
O39 Gd11 O65 126.4(3) . .
O52 Gd11 O65 144.9(3) . .
O20 Gd11 O65 66.8(3) . .
O13 Gd11 Cl1 67.3(2) . .
O38 Gd11 Cl1 131.1(2) . .
O41 Gd11 Cl1 70.3(2) . .
O39 Gd11 Cl1 73.1(2) . .
O52 Gd11 Cl1 70.8(2) . .
O20 Gd11 Cl1 136.3(2) . .
O65 Gd11 Cl1 119.1(2) . .
O13 Gd11 Cl2 129.1(2) . .
O38 Gd11 Cl2 69.5(2) . .
O41 Gd11 Cl2 129.0(2) . .
O39 Gd11 Cl2 66.6(2) . .
O52 Gd11 Cl2 65.2(2) . .
O20 Gd11 Cl2 66.6(2) . .
O65 Gd11 Cl2 120.9(2) . .
Cl1 Gd11 Cl2 119.56(9) . .
O13 Gd11 Gd41 118.0(2) . .
O38 Gd11 Gd41 111.8(2) . .
O41 Gd11 Gd41 40.0(2) . .
O39 Gd11 Gd41 81.9(2) . .
O52 Gd11 Gd41 169.4(2) . .
O20 Gd11 Gd41 40.2(2) . .
O65 Gd11 Gd41 44.4(2) . .
Cl1 Gd11 Gd41 110.37(6) . .
Cl2 Gd11 Gd41 106.42(6) . .
O13 Gd11 Gd27 80.1(2) . .
O38 Gd11 Gd27 37.3(2) . .
O41 Gd11 Gd27 177.3(2) . .
O39 Gd11 Gd27 106.7(2) . .
O52 Gd11 Gd27 38.5(2) . .
O20 Gd11 Gd27 105.4(2) . .
O65 Gd11 Gd27 115.5(2) . .
Cl1 Gd11 Gd27 108.52(6) . .
Cl2 Gd11 Gd27 49.22(6) . .
Gd41 Gd11 Gd27 140.99(2) . .
O13 Gd11 Gd20 177.1(2) . .
O38 Gd11 Gd20 110.4(2) . .
O41 Gd11 Gd20 77.8(2) . .
O39 Gd11 Gd20 37.3(2) . .
O52 Gd11 Gd20 106.3(2) . .
O20 Gd11 Gd20 36.1(2) . .
O65 Gd11 Gd20 101.3(2) . .
Cl1 Gd11 Gd20 109.83(7) . .
Cl2 Gd11 Gd20 51.36(6) . .
Gd41 Gd11 Gd20 63.188(17) . .
Gd27 Gd11 Gd20 100.55(2) . .
O1 Gd12 O43 145.8(3) . .
O1 Gd12 O41 89.0(3) . .
O43 Gd12 O41 71.8(3) . .
O1 Gd12 O31 76.1(3) . .
O43 Gd12 O31 104.7(3) . .
O41 Gd12 O31 147.1(3) . .
O1 Gd12 O39 127.3(3) . .
O43 Gd12 O39 73.9(3) . .
O41 Gd12 O39 71.3(3) . .
O31 Gd12 O39 140.5(3) . .
O1 Gd12 O6 70.5(3) . .
O43 Gd12 O6 143.2(3) . .
O41 Gd12 O6 130.6(3) . .
O31 Gd12 O6 72.0(3) . .
O39 Gd12 O6 86.1(3) . .
O1 Gd12 O137 67.5(3) . .
O43 Gd12 O137 81.9(3) . .
O41 Gd12 O137 83.0(3) . .
O31 Gd12 O137 64.2(3) . .
O39 Gd12 O137 149.0(3) . .
O6 Gd12 O137 124.5(3) . .
O1 Gd12 Cl16 133.1(2) . .
O43 Gd12 Cl16 75.8(2) . .
O41 Gd12 Cl16 135.5(2) . .
O31 Gd12 Cl16 70.6(2) . .
O39 Gd12 Cl16 70.9(2) . .
O6 Gd12 Cl16 68.4(2) . .
O137 Gd12 Cl16 121.7(2) . .
O1 Gd12 Gd19 38.5(2) . .
O43 Gd12 Gd19 123.5(2) . .
O41 Gd12 Gd19 112.2(2) . .
O31 Gd12 Gd19 41.4(2) . .
O39 Gd12 Gd19 162.6(2) . .
O6 Gd12 Gd19 79.0(2) . .
O137 Gd12 Gd19 45.6(2) . .
Cl16 Gd12 Gd19 110.98(7) . .
O1 Gd12 Gd20 164.8(2) . .
O43 Gd12 Gd20 38.9(2) . .
O41 Gd12 Gd20 79.9(2) . .
O31 Gd12 Gd20 118.6(2) . .
O39 Gd12 Gd20 38.9(2) . .
O6 Gd12 Gd20 109.1(2) . .
O137 Gd12 Gd20 120.8(2) . .
Cl16 Gd12 Gd20 55.88(6) . .
Gd19 Gd12 Gd20 156.45(2) . .
O1 Gd12 Gd1 80.9(2) . .
O43 Gd12 Gd1 120.5(2) . .
O41 Gd12 Gd1 167.6(2) . .
O31 Gd12 Gd1 36.5(2) . .
O39 Gd12 Gd1 109.3(2) . .
O6 Gd12 Gd1 38.7(2) . .
O137 Gd12 Gd1 99.6(2) . .
Cl16 Gd12 Gd1 52.80(6) . .
Gd19 Gd12 Gd1 63.541(18) . .
Gd20 Gd12 Gd1 108.53(2) . .
O1 Gd12 Gd11 104.5(2) . .
O43 Gd12 Gd11 76.8(2) . .
O41 Gd12 Gd11 36.3(2) . .
O31 Gd12 Gd11 176.6(2) . .
O39 Gd12 Gd11 36.6(2) . .
O6 Gd12 Gd11 105.0(2) . .
O137 Gd12 Gd11 119.2(2) . .
Cl16 Gd12 Gd11 106.98(7) . .
Gd19 Gd12 Gd11 140.26(2) . .
Gd20 Gd12 Gd11 60.565(18) . .
Gd1 Gd12 Gd11 140.16(2) . .
O34 Gd13 O44 70.9(3) . .
O34 Gd13 O86 144.5(3) . 2
O44 Gd13 O86 86.0(3) . 2
O34 Gd13 O108 72.8(3) . .
O44 Gd13 O108 72.2(3) . .
O86 Gd13 O108 126.0(3) 2 .
O34 Gd13 O109 104.6(3) . .
O44 Gd13 O109 141.2(3) . .
O86 Gd13 O109 76.7(3) 2 .
O108 Gd13 O109 145.1(3) . .
O34 Gd13 O112 145.4(3) . 2
O44 Gd13 O112 133.8(3) . 2
O86 Gd13 O112 69.5(3) 2 2
O108 Gd13 O112 90.9(3) . 2
O109 Gd13 O112 71.4(3) . 2
O34 Gd13 O168 82.5(3) . .
O44 Gd13 O168 76.7(3) . .
O86 Gd13 O168 65.8(3) 2 .
O108 Gd13 O168 145.2(3) . .
O109 Gd13 O168 64.5(3) . .
O112 Gd13 O168 122.4(3) 2 .
O34 Gd13 Cl8 74.7(3) . .
O44 Gd13 Cl8 137.1(2) . .
O86 Gd13 Cl8 135.9(3) 2 .
O108 Gd13 Cl8 73.6(2) . .
O109 Gd13 Cl8 72.2(2) . .
O112 Gd13 Cl8 71.3(2) 2 .
O168 Gd13 Cl8 123.4(2) . .
O34 Gd13 Gd50 121.2(2) . .
O44 Gd13 Gd50 106.5(2) . .
O86 Gd13 Gd50 40.0(2) 2 .
O108 Gd13 Gd50 165.2(2) . .
O109 Gd13 Gd50 41.3(2) . .
O112 Gd13 Gd50 79.4(2) 2 .
O168 Gd13 Gd50 43.0(2) . .
Cl8 Gd13 Gd50 113.05(7) . .
O34 Gd13 Gd49 122.7(2) . .
O44 Gd13 Gd49 165.4(2) . .
O86 Gd13 Gd49 79.6(2) 2 .
O108 Gd13 Gd49 115.2(2) . .
O109 Gd13 Gd49 36.1(2) . .
O112 Gd13 Gd49 37.9(2) 2 .
O168 Gd13 Gd49 98.7(2) . .
Cl8 Gd13 Gd49 56.94(7) . .
Gd50 Gd13 Gd49 62.93(2) . .
O34 Gd13 Gd35 36.8(2) . .
O44 Gd13 Gd35 77.2(2) . .
O86 Gd13 Gd35 160.2(2) 2 .
O108 Gd13 Gd35 38.5(2) . .
O109 Gd13 Gd35 123.0(2) . .
O112 Gd13 Gd35 115.5(2) 2 .
O168 Gd13 Gd35 119.0(2) . .
Cl8 Gd13 Gd35 59.86(7) . .
Gd50 Gd13 Gd35 156.30(3) . .
Gd49 Gd13 Gd35 116.66(2) . .
O34 Gd13 Gd21 77.8(2) . .
O44 Gd13 Gd21 36.4(2) . .
O86 Gd13 Gd21 99.5(2) 2 .
O108 Gd13 Gd21 38.5(2) . .
O109 Gd13 Gd21 176.0(2) . .
O112 Gd13 Gd21 108.4(2) 2 .
O168 Gd13 Gd21 113.1(2) . .
Cl8 Gd13 Gd21 111.60(7) . .
Gd50 Gd13 Gd21 134.72(2) . .
Gd49 Gd13 Gd21 144.86(2) . .
Gd35 Gd13 Gd21 60.757(17) . .
O88 Gd14 O50 146.6(3) . .
O88 Gd14 O64 72.5(3) . .
O50 Gd14 O64 98.9(3) . .
O88 Gd14 O97 90.1(3) . .
O50 Gd14 O97 75.9(3) . .
O64 Gd14 O97 139.9(3) . .
O88 Gd14 O51 72.7(3) . .
O50 Gd14 O51 136.9(3) . .
O64 Gd14 O51 73.1(3) . .
O97 Gd14 O51 136.6(3) . .
O88 Gd14 O36 134.3(3) . .
O50 Gd14 O36 70.9(3) . .
O64 Gd14 O36 143.3(3) . .
O97 Gd14 O36 73.4(3) . .
O51 Gd14 O36 90.3(3) . .
O88 Gd14 O119 81.6(3) . .
O50 Gd14 O119 65.1(3) . .
O64 Gd14 O119 76.6(3) . .
O97 Gd14 O119 65.1(3) . .
O51 Gd14 O119 144.8(3) . .
O36 Gd14 O119 124.8(3) . .
O88 Gd14 Cl14 133.5(2) . .
O50 Gd14 Cl14 69.1(2) . .
O64 Gd14 Cl14 72.9(2) . .
O97 Gd14 Cl14 136.0(2) . .
O51 Gd14 Cl14 68.1(2) . .
O36 Gd14 Cl14 70.6(2) . .
O119 Gd14 Cl14 118.9(2) . .
O88 Gd14 Gd42 113.8(2) . .
O50 Gd14 Gd42 39.1(2) . .
O64 Gd14 Gd42 113.7(2) . .
O97 Gd14 Gd42 41.0(2) . .
O51 Gd14 Gd42 171.3(2) . .
O36 Gd14 Gd42 81.0(2) . .
O119 Gd14 Gd42 43.8(2) . .
Cl14 Gd14 Gd42 108.09(6) . .
O88 Gd14 Gd3 81.1(2) . .
O50 Gd14 Gd3 112.4(2) . .
O64 Gd14 Gd3 38.0(2) . .
O97 Gd14 Gd3 171.0(2) . .
O51 Gd14 Gd3 38.9(2) . .
O36 Gd14 Gd3 111.9(2) . .
O119 Gd14 Gd3 114.6(2) . .
Cl14 Gd14 Gd3 52.64(6) . .
Gd42 Gd14 Gd3 145.10(3) . .
O88 Gd14 Gd16 107.1(2) . .
O50 Gd14 Gd16 79.8(2) . .
O64 Gd14 Gd16 177.0(2) . .
O97 Gd14 Gd16 37.2(2) . .
O51 Gd14 Gd16 109.7(2) . .
O36 Gd14 Gd16 38.8(2) . .
O119 Gd14 Gd16 100.4(2) . .
Cl14 Gd14 Gd16 108.97(6) . .
Gd42 Gd14 Gd16 63.574(18) . .
Gd3 Gd14 Gd16 144.95(2) . .
O88 Gd14 Gd1 37.5(2) . .
O50 Gd14 Gd1 173.5(2) . .
O64 Gd14 Gd1 77.3(2) . .
O97 Gd14 Gd1 110.5(2) . .
O51 Gd14 Gd1 37.0(2) . .
O36 Gd14 Gd1 108.9(2) . .
O119 Gd14 Gd1 118.5(2) . .
Cl14 Gd14 Gd1 104.52(6) . .
Gd42 Gd14 Gd1 147.36(3) . .
Gd3 Gd14 Gd1 61.336(17) . .
Gd16 Gd14 Gd1 104.25(2) . .
O75 Gd15 O61 70.5(3) . .
O75 Gd15 O4 142.0(3) . .
O61 Gd15 O4 104.5(3) . .
O75 Gd15 O46 72.8(3) . .
O61 Gd15 O46 72.1(3) . .
O4 Gd15 O46 143.3(3) . .
O75 Gd15 O71 134.6(3) . .
O61 Gd15 O71 144.8(3) . .
O4 Gd15 O71 70.9(3) . .
O46 Gd15 O71 90.9(3) . .
O75 Gd15 O21 87.3(3) . .
O61 Gd15 O21 142.9(3) . .
O4 Gd15 O21 74.8(3) . .
O46 Gd15 O21 130.2(3) . .
O71 Gd15 O21 71.3(3) . .
O75 Gd15 O133 77.2(3) . .
O61 Gd15 O133 79.0(3) . .
O4 Gd15 O133 65.0(3) . .
O46 Gd15 O133 143.7(3) . .
O71 Gd15 O133 125.1(3) . .
O21 Gd15 O133 67.0(3) . .
O75 Gd15 Cl9 133.4(2) . .
O61 Gd15 Cl9 71.7(2) . .
O4 Gd15 Cl9 74.0(2) . .
O46 Gd15 Cl9 70.3(2) . .
O71 Gd15 Cl9 73.6(2) . .
O21 Gd15 Cl9 138.8(2) . .
O133 Gd15 Cl9 120.6(3) . .
O75 Gd15 Gd26 106.7(2) . .
O61 Gd15 Gd26 117.6(2) . .
O4 Gd15 Gd26 40.5(2) . .
O46 Gd15 Gd26 169.9(2) . .
O71 Gd15 Gd26 82.4(2) . .
O21 Gd15 Gd26 40.3(2) . .
O133 Gd15 Gd26 42.7(2) . .
Cl9 Gd15 Gd26 114.47(7) . .
O75 Gd15 Gd40 37.2(2) . .
O61 Gd15 Gd40 77.8(2) . .
O4 Gd15 Gd40 177.3(2) . .
O46 Gd15 Gd40 38.6(2) . .
O71 Gd15 Gd40 108.0(2) . .
O21 Gd15 Gd40 102.5(2) . .
O133 Gd15 Gd40 114.4(2) . .
Cl9 Gd15 Gd40 108.24(7) . .
Gd26 Gd15 Gd40 137.22(2) . .
O75 Gd15 Gd39 77.9(2) . .
O61 Gd15 Gd39 37.0(2) . .
O4 Gd15 Gd39 121.6(2) . .
O46 Gd15 Gd39 37.9(2) . .
O71 Gd15 Gd39 114.4(2) . .
O21 Gd15 Gd39 163.5(2) . .
O133 Gd15 Gd39 115.9(2) . .
Cl9 Gd15 Gd39 55.44(6) . .
Gd26 Gd15 Gd39 152.20(2) . .
Gd40 Gd15 Gd39 61.164(18) . .
O75 Gd15 Gd30 107.2(2) . .
O61 Gd15 Gd30 177.6(2) . .
O4 Gd15 Gd30 77.3(2) . .
O46 Gd15 Gd30 107.4(2) . .
O71 Gd15 Gd30 37.1(2) . .
O21 Gd15 Gd30 35.9(2) . .
O133 Gd15 Gd30 100.6(2) . .
Cl9 Gd15 Gd30 110.37(6) . .
Gd26 Gd15 Gd30 62.881(18) . .
Gd40 Gd15 Gd30 100.32(2) . .
Gd39 Gd15 Gd30 143.17(2) . .
O97 Gd16 O56 72.0(3) . .
O97 Gd16 O27 144.6(3) . .
O56 Gd16 O27 87.5(3) . .
O97 Gd16 O48 101.2(3) . .
O56 Gd16 O48 142.8(3) . .
O27 Gd16 O48 77.7(3) . .
O97 Gd16 O36 74.1(3) . .
O56 Gd16 O36 72.4(3) . .
O27 Gd16 O36 127.5(3) . .
O48 Gd16 O36 142.5(3) . .
O97 Gd16 O10 143.0(3) . .
O56 Gd16 O10 133.8(3) . .
O27 Gd16 O10 71.3(3) . .
O48 Gd16 O10 73.1(3) . .
O36 Gd16 O10 88.4(3) . .
O97 Gd16 O16 81.7(3) . .
O56 Gd16 O16 77.6(3) . .
O27 Gd16 O16 65.6(3) . .
O48 Gd16 O16 65.2(3) . .
O36 Gd16 O16 146.0(3) . .
O10 Gd16 O16 124.6(3) . .
O97 Gd16 Cl5 73.8(2) . .
O56 Gd16 Cl5 135.2(2) . .
O27 Gd16 Cl5 135.8(2) . .
O48 Gd16 Cl5 71.9(2) . .
O36 Gd16 Cl5 71.1(2) . .
O10 Gd16 Cl5 69.7(2) . .
O16 Gd16 Cl5 124.5(2) . .
O97 Gd16 Gd38 119.1(2) . .
O56 Gd16 Gd38 108.4(2) . .
O27 Gd16 Gd38 40.4(2) . .
O48 Gd16 Gd38 41.9(2) . .
O36 Gd16 Gd38 166.5(2) . .
O10 Gd16 Gd38 81.6(2) . .
O16 Gd16 Gd38 43.0(2) . .
Cl5 Gd16 Gd38 113.16(6) . .
O97 Gd16 Gd14 37.9(2) . .
O56 Gd16 Gd14 78.2(2) . .
O27 Gd16 Gd14 163.0(2) . .
O48 Gd16 Gd14 119.3(2) . .
O36 Gd16 Gd14 38.9(2) . .
O10 Gd16 Gd14 112.3(2) . .
O16 Gd16 Gd14 119.3(2) . .
Cl5 Gd16 Gd14 57.07(6) . .
Gd38 Gd16 Gd14 154.34(3) . .
O97 Gd16 Gd2 119.4(2) . .
O56 Gd16 Gd2 168.2(2) . .
O27 Gd16 Gd2 81.1(2) . .
O48 Gd16 Gd2 36.9(2) . .
O36 Gd16 Gd2 112.3(2) . .
O10 Gd16 Gd2 38.7(2) . .
O16 Gd16 Gd2 100.3(2) . .
Cl5 Gd16 Gd2 55.39(6) . .
Gd38 Gd16 Gd2 64.401(19) . .
Gd14 Gd16 Gd2 112.40(2) . .
O97 Gd16 Gd27 79.5(2) . 2_566
O56 Gd16 Gd27 36.7(2) . 2_566
O27 Gd16 Gd27 101.2(2) . 2_566
O48 Gd16 Gd27 178.9(2) . 2_566
O36 Gd16 Gd27 38.4(2) . 2_566
O10 Gd16 Gd27 106.8(2) . 2_566
O16 Gd16 Gd27 114.2(2) . 2_566
Cl5 Gd16 Gd27 109.13(6) . 2_566
Gd38 Gd16 Gd27 137.04(2) . 2_566
Gd14 Gd16 Gd27 61.739(19) . 2_566
Gd2 Gd16 Gd27 143.24(2) . 2_566
O135 Gd17 O67 92.3(4) . .
O135 Gd17 O23 89.2(3) . .
O67 Gd17 O23 145.1(3) . .
O135 Gd17 O172 116.6(4) . .
O67 Gd17 O172 72.1(4) . .
O23 Gd17 O172 136.6(4) . .
O135 Gd17 O18 145.7(4) . .
O67 Gd17 O18 83.9(3) . .
O23 Gd17 O18 75.6(3) . .
O172 Gd17 O18 94.7(4) . .
O135 Gd17 O156 70.6(4) . .
O67 Gd17 O156 125.8(4) . .
O23 Gd17 O156 87.3(4) . .
O172 Gd17 O156 71.4(4) . .
O18 Gd17 O156 137.3(4) . .
O135 Gd17 O79 76.5(3) . .
O67 Gd17 O79 76.7(3) . .
O23 Gd17 O79 69.8(3) . .
O172 Gd17 O79 146.3(4) . .
O18 Gd17 O79 69.4(3) . .
O156 Gd17 O79 140.0(4) . .
O135 Gd17 O47 134.6(3) . .
O67 Gd17 O47 129.8(3) . .
O23 Gd17 O47 66.4(3) . .
O172 Gd17 O47 70.9(4) . .
O18 Gd17 O47 66.7(3) . .
O156 Gd17 O47 70.6(4) . .
O79 Gd17 O47 123.6(3) . .
O135 Gd17 Gd2 129.5(3) . .
O67 Gd17 Gd2 124.4(2) . .
O23 Gd17 Gd2 40.6(2) . .
O172 Gd17 Gd2 107.7(3) . .
O18 Gd17 Gd2 40.6(2) . .
O156 Gd17 Gd2 104.1(3) . .
O79 Gd17 Gd2 79.9(2) . .
O47 Gd17 Gd2 43.7(2) . .
O135 Gd17 Gd25 72.2(3) . .
O67 Gd17 Gd25 112.6(2) . .
O23 Gd17 Gd25 35.9(2) . .
O172 Gd17 Gd25 170.4(3) . .
O18 Gd17 Gd25 77.9(2) . .
O156 Gd17 Gd25 110.0(3) . .
O79 Gd17 Gd25 36.1(2) . .
O47 Gd17 Gd25 100.3(2) . .
Gd2 Gd17 Gd25 62.685(19) . .
O135 Gd17 Gd34 112.1(3) . .
O67 Gd17 Gd34 71.1(2) . .
O23 Gd17 Gd34 76.1(2) . .
O172 Gd17 Gd34 118.7(3) . .
O18 Gd17 Gd34 34.7(2) . .
O156 Gd17 Gd34 163.0(3) . .
O79 Gd17 Gd34 36.0(2) . .
O47 Gd17 Gd34 98.9(2) . .
Gd2 Gd17 Gd34 60.674(17) . .
Gd25 Gd17 Gd34 57.661(17) . .
O154 Gd18 O160 90.1(4) . .
O154 Gd18 O88 146.4(4) . .
O160 Gd18 O88 87.1(4) . .
O154 Gd18 O17 87.0(3) . .
O160 Gd18 O17 145.7(3) . .
O88 Gd18 O17 77.0(3) . .
O154 Gd18 O219 117.7(4) . .
O160 Gd18 O219 74.1(4) . .
O88 Gd18 O219 93.6(4) . .
O17 Gd18 O219 136.3(4) . .
O154 Gd18 O218 69.5(4) . .
O160 Gd18 O218 124.3(4) . .
O88 Gd18 O218 137.1(4) . .
O17 Gd18 O218 86.4(4) . .
O219 Gd18 O218 71.7(4) . .
O154 Gd18 O76 133.4(3) . .
O160 Gd18 O76 133.0(4) . .
O88 Gd18 O76 66.3(3) . .
O17 Gd18 O76 67.1(3) . .
O219 Gd18 O76 70.0(4) . .
O218 Gd18 O76 70.8(4) . .
O154 Gd18 O64 76.6(3) . .
O160 Gd18 O64 76.4(4) . .
O88 Gd18 O64 70.1(3) . .
O17 Gd18 O64 69.6(3) . .
O219 Gd18 O64 146.9(4) . .
O218 Gd18 O64 139.3(4) . .
O76 Gd18 O64 123.6(3) . .
O154 Gd18 Gd1 128.1(3) . .
O160 Gd18 Gd1 127.9(3) . .
O88 Gd18 Gd1 41.1(2) . .
O17 Gd18 Gd1 41.3(2) . .
O219 Gd18 Gd1 107.1(3) . .
O218 Gd18 Gd1 103.7(3) . .
O76 Gd18 Gd1 43.7(2) . .
O64 Gd18 Gd1 79.8(2) . .
O154 Gd18 Gd3 72.5(3) . .
O160 Gd18 Gd3 112.0(3) . .
O88 Gd18 Gd3 77.6(2) . .
O17 Gd18 Gd3 35.2(2) . .
O219 Gd18 Gd3 168.7(3) . .
O218 Gd18 Gd3 109.9(3) . .
O76 Gd18 Gd3 99.7(2) . .
O64 Gd18 Gd3 36.0(2) . .
Gd1 Gd18 Gd3 61.580(18) . .
O154 Gd18 Gd14 112.6(3) . .
O160 Gd18 Gd14 72.5(3) . .
O88 Gd18 Gd14 35.2(2) . .
O17 Gd18 Gd14 77.2(2) . .
O219 Gd18 Gd14 118.3(3) . .
O218 Gd18 Gd14 163.2(3) . .
O76 Gd18 Gd14 99.0(2) . .
O64 Gd18 Gd14 36.3(2) . .
Gd1 Gd18 Gd14 61.251(18) . .
Gd3 Gd18 Gd14 57.458(17) . .
O126 Gd19 O1 147.0(3) . .
O126 Gd19 O123 70.9(4) . .
O1 Gd19 O123 132.0(3) . .
O126 Gd19 O110 74.4(3) . .
O1 Gd19 O110 126.4(3) . .
O123 Gd19 O110 80.8(4) . .
O126 Gd19 O81 133.1(3) . .
O1 Gd19 O81 79.9(3) . .
O123 Gd19 O81 72.9(4) . .
O110 Gd19 O81 71.2(4) . .
O126 Gd19 O62 79.9(3) . .
O1 Gd19 O62 75.3(3) . .
O123 Gd19 O62 94.5(3) . .
O110 Gd19 O62 154.0(3) . .
O81 Gd19 O62 132.1(3) . .
O126 Gd19 O31 76.7(3) . .
O1 Gd19 O31 73.7(3) . .
O123 Gd19 O31 145.3(3) . .
O110 Gd19 O31 102.6(3) . .
O81 Gd19 O31 141.3(3) . .
O62 Gd19 O31 67.2(3) . .
O126 Gd19 O57 121.6(3) . .
O1 Gd19 O57 65.4(3) . .
O123 Gd19 O57 68.0(3) . .
O110 Gd19 O57 134.3(3) . .
O81 Gd19 O57 68.3(3) . .
O62 Gd19 O57 64.3(3) . .
O31 Gd19 O57 122.2(3) . .
O126 Gd19 O137 112.0(3) . .
O1 Gd19 O137 65.2(3) . .
O123 Gd19 O137 144.3(3) . .
O110 Gd19 O137 66.9(3) . .
O81 Gd19 O137 82.3(3) . .
O62 Gd19 O137 121.1(3) . .
O31 Gd19 O137 61.1(3) . .
O57 Gd19 O137 125.7(3) . .
O126 Gd19 Gd34 120.1(2) . .
O1 Gd19 Gd34 39.8(2) . .
O123 Gd19 Gd34 105.8(2) . .
O110 Gd19 Gd34 165.2(3) . .
O81 Gd19 Gd34 97.8(2) . .
O62 Gd19 Gd34 40.2(2) . .
O31 Gd19 Gd34 79.6(2) . .
O57 Gd19 Gd34 42.9(2) . .
O137 Gd19 Gd34 102.6(2) . .
O126 Gd19 Gd12 115.9(2) . .
O1 Gd19 Gd12 38.0(2) . .
O123 Gd19 Gd12 169.1(2) . .
O110 Gd19 Gd12 108.9(3) . .
O81 Gd19 Gd12 104.8(2) . .
O62 Gd19 Gd12 79.0(2) . .
O31 Gd19 Gd12 39.4(2) . .
O57 Gd19 Gd12 101.2(2) . .
O137 Gd19 Gd12 43.1(2) . .
Gd34 Gd19 Gd12 63.604(18) . .
O126 Gd19 Gd1 70.1(2) . .
O1 Gd19 Gd1 77.2(2) . .
O123 Gd19 Gd1 119.1(2) . .
O110 Gd19 Gd1 128.7(3) . .
O81 Gd19 Gd1 156.2(2) . .
O62 Gd19 Gd1 34.0(2) . .
O31 Gd19 Gd1 34.1(2) . .
O57 Gd19 Gd1 96.1(2) . .
O137 Gd19 Gd1 93.7(2) . .
Gd34 Gd19 Gd1 60.071(17) . .
Gd12 Gd19 Gd1 59.214(17) . .
O20 Gd20 O22 145.8(3) . .
O20 Gd20 O12 97.7(3) . 2_566
O22 Gd20 O12 75.0(3) . 2_566
O20 Gd20 O39 72.4(3) . .
O22 Gd20 O39 133.3(3) . .
O12 Gd20 O39 140.7(3) 2_566 .
O20 Gd20 O43 71.0(3) . .
O22 Gd20 O43 93.7(3) . .
O12 Gd20 O43 141.4(3) 2_566 .
O39 Gd20 O43 72.7(3) . .
O20 Gd20 O11 140.2(3) . .
O22 Gd20 O11 69.7(3) . .
O12 Gd20 O11 70.7(3) 2_566 .
O39 Gd20 O11 92.5(3) . .
O43 Gd20 O11 140.3(3) . .
O20 Gd20 O49 81.7(3) . .
O22 Gd20 O49 64.9(3) . .
O12 Gd20 O49 64.3(3) 2_566 .
O39 Gd20 O49 145.3(3) . .
O43 Gd20 O49 77.4(3) . .
O11 Gd20 O49 122.0(3) . .
O20 Gd20 Cl2 70.1(2) . .
O22 Gd20 Cl2 134.1(2) . .
O12 Gd20 Cl2 71.5(2) 2_566 .
O39 Gd20 Cl2 69.3(2) . .
O43 Gd20 Cl2 131.8(2) . .
O11 Gd20 Cl2 70.1(2) . .
O49 Gd20 Cl2 122.9(2) . .
O20 Gd20 Cl16 131.1(2) . .
O22 Gd20 Cl16 66.2(2) . .
O12 Gd20 Cl16 131.1(2) 2_566 .
O39 Gd20 Cl16 67.1(2) . .
O43 Gd20 Cl16 71.6(2) . .
O11 Gd20 Cl16 68.8(2) . .
O49 Gd20 Cl16 118.9(2) . .
Cl2 Gd20 Cl16 117.06(9) . .
O20 Gd20 Gd31 116.7(2) . .
O22 Gd20 Gd31 39.3(2) . .
O12 Gd20 Gd31 40.5(2) 2_566 .
O39 Gd20 Gd31 170.8(2) . .
O43 Gd20 Gd31 110.7(2) . .
O11 Gd20 Gd31 79.5(2) . .
O49 Gd20 Gd31 42.4(2) . .
Cl2 Gd20 Gd31 111.60(6) . .
Cl16 Gd20 Gd31 105.30(6) . .
O20 Gd20 Gd12 80.0(2) . .
O22 Gd20 Gd12 107.0(2) . .
O12 Gd20 Gd12 177.7(2) 2_566 .
O39 Gd20 Gd12 38.5(2) . .
O43 Gd20 Gd12 38.0(2) . .
O11 Gd20 Gd12 111.0(2) . .
O49 Gd20 Gd12 115.4(2) . .
Cl2 Gd20 Gd12 107.38(6) . .
Cl16 Gd20 Gd12 51.19(6) . .
Gd31 Gd20 Gd12 140.83(2) . .
O20 Gd20 Gd24 115.5(2) . 2_566
O22 Gd20 Gd24 78.2(2) . 2_566
O12 Gd20 Gd24 35.9(2) 2_566 2_566
O39 Gd20 Gd24 113.4(2) . 2_566
O43 Gd20 Gd24 171.9(2) . 2_566
O11 Gd20 Gd24 37.1(2) . 2_566
O49 Gd20 Gd24 98.3(2) . 2_566
Cl2 Gd20 Gd24 56.32(6) . 2_566
Cl16 Gd20 Gd24 105.27(6) . 2_566
Gd31 Gd20 Gd24 62.471(18) . 2_566
Gd12 Gd20 Gd24 145.16(2) . 2_566
O103 Gd21 O68 140.6(3) . .
O103 Gd21 O4 80.5(3) . .
O68 Gd21 O4 72.2(3) . .
O103 Gd21 O44 75.2(3) . .
O68 Gd21 O44 111.4(3) . .
O4 Gd21 O44 143.0(3) . .
O103 Gd21 O71 123.8(3) . .
O68 Gd21 O71 73.3(3) . .
O4 Gd21 O71 71.2(3) . .
O44 Gd21 O71 145.8(3) . .
O103 Gd21 O108 71.5(3) . .
O68 Gd21 O108 147.9(3) . .
O4 Gd21 O108 126.2(3) . .
O44 Gd21 O108 71.0(3) . .
O71 Gd21 O108 87.6(3) . .
O103 Gd21 O116 68.5(3) . .
O68 Gd21 O116 79.3(3) . .
O4 Gd21 O116 80.4(3) . .
O44 Gd21 O116 65.1(3) . .
O71 Gd21 O116 145.2(3) . .
O108 Gd21 O116 126.1(3) . .
O103 Gd21 Cl3 139.7(3) . .
O68 Gd21 Cl3 76.9(2) . .
O4 Gd21 Cl3 137.0(2) . .
O44 Gd21 Cl3 76.4(2) . .
O71 Gd21 Cl3 71.8(2) . .
O108 Gd21 Cl3 72.6(2) . .
O116 Gd21 Cl3 122.3(2) . .
O103 Gd21 Gd46 38.5(2) . .
O68 Gd21 Gd46 124.1(2) . .
O4 Gd21 Gd46 105.3(2) . .
O44 Gd21 Gd46 40.7(2) . .
O71 Gd21 Gd46 161.0(2) . .
O108 Gd21 Gd46 79.6(2) . .
O116 Gd21 Gd46 46.7(2) . .
Cl3 Gd21 Gd46 116.74(7) . .
O103 Gd21 Gd30 158.1(2) . .
O68 Gd21 Gd30 37.9(2) . .
O4 Gd21 Gd30 79.8(2) . .
O44 Gd21 Gd30 126.8(2) . .
O71 Gd21 Gd30 39.2(2) . .
O108 Gd21 Gd30 113.6(2) . .
O116 Gd21 Gd30 117.2(2) . .
Cl3 Gd21 Gd30 57.62(7) . .
Gd46 Gd21 Gd30 159.78(3) . .
O103 Gd21 Gd13 79.7(2) . .
O68 Gd21 Gd13 129.3(2) . .
O4 Gd21 Gd13 158.4(2) . .
O44 Gd21 Gd13 35.9(2) . .
O71 Gd21 Gd13 113.9(2) . .
O108 Gd21 Gd13 37.6(2) . .
O116 Gd21 Gd13 100.0(2) . .
Cl3 Gd21 Gd13 60.66(7) . .
Gd46 Gd21 Gd13 62.701(19) . .
Gd30 Gd21 Gd13 117.93(2) . .
O103 Gd21 Gd35 34.9(2) . .
O68 Gd21 Gd35 171.5(2) . .
O4 Gd21 Gd35 99.3(2) . .
O44 Gd21 Gd35 75.7(2) . .
O71 Gd21 Gd35 103.6(2) . .
O108 Gd21 Gd35 37.6(2) . .
O116 Gd21 Gd35 100.4(2) . .
Cl3 Gd21 Gd35 109.93(7) . .
Gd46 Gd21 Gd35 58.010(18) . .
Gd30 Gd21 Gd35 141.43(2) . .
Gd13 Gd21 Gd35 59.228(18) . .
O2 Gd22 O54 71.2(3) . 2_566
O2 Gd22 O35 102.3(3) . 2_566
O54 Gd22 O35 143.5(3) 2_566 2_566
O2 Gd22 O91 72.1(3) . .
O54 Gd22 O91 74.5(3) 2_566 .
O35 Gd22 O91 139.3(3) 2_566 .
O2 Gd22 O52 142.5(3) . 2_566
O54 Gd22 O52 135.1(3) 2_566 2_566
O35 Gd22 O52 71.5(3) 2_566 2_566
O91 Gd22 O52 88.6(3) . 2_566
O2 Gd22 O13 143.9(3) . 2_566
O54 Gd22 O13 88.8(3) 2_566 2_566
O35 Gd22 O13 75.9(3) 2_566 2_566
O91 Gd22 O13 132.1(3) . 2_566
O52 Gd22 O13 72.1(3) 2_566 2_566
O2 Gd22 O131 79.4(3) . .
O54 Gd22 O131 77.6(3) 2_566 .
O35 Gd22 O131 65.9(3) 2_566 .
O91 Gd22 O131 145.2(3) . .
O52 Gd22 O131 126.1(3) 2_566 .
O13 Gd22 O131 66.8(3) 2_566 .
O2 Gd22 Cl14 70.9(2) . .
O54 Gd22 Cl14 133.7(2) 2_566 .
O35 Gd22 Cl14 70.8(2) 2_566 .
O91 Gd22 Cl14 69.4(2) . .
O52 Gd22 Cl14 72.2(2) 2_566 .
O13 Gd22 Cl14 137.1(2) 2_566 .
O131 Gd22 Cl14 119.7(3) . .
O2 Gd22 Gd44 117.6(2) . 2_566
O54 Gd22 Gd44 109.2(2) 2_566 2_566
O35 Gd22 Gd44 40.7(2) 2_566 2_566
O91 Gd22 Gd44 170.1(2) . 2_566
O52 Gd22 Gd44 82.4(2) 2_566 2_566
O13 Gd22 Gd44 40.6(2) 2_566 2_566
O131 Gd22 Gd44 43.7(2) . 2_566
Cl14 Gd22 Gd44 111.40(6) . 2_566
O2 Gd22 Gd25 78.3(2) . 2_566
O54 Gd22 Gd25 38.2(2) 2_566 2_566
O35 Gd22 Gd25 178.2(2) 2_566 2_566
O91 Gd22 Gd25 39.2(2) . 2_566
O52 Gd22 Gd25 107.0(2) 2_566 2_566
O13 Gd22 Gd25 104.6(2) 2_566 2_566
O131 Gd22 Gd25 115.8(2) . 2_566
Cl14 Gd22 Gd25 107.98(6) . 2_566
Gd44 Gd22 Gd25 140.49(3) 2_566 2_566
O2 Gd22 Gd9 36.7(2) . .
O54 Gd22 Gd9 78.9(2) 2_566 .
O35 Gd22 Gd9 117.9(2) 2_566 .
O91 Gd22 Gd9 38.0(2) . .
O52 Gd22 Gd9 112.3(2) 2_566 .
O13 Gd22 Gd9 166.1(2) 2_566 .
O131 Gd22 Gd9 116.1(2) . .
Cl14 Gd22 Gd9 54.78(6) . .
Gd44 Gd22 Gd9 150.69(3) 2_566 .
Gd25 Gd22 Gd9 61.665(18) 2_566 .
O2 Gd22 Gd27 121.6(2) . 2_566
O54 Gd22 Gd27 166.6(2) 2_566 2_566
O35 Gd22 Gd27 36.0(2) 2_566 2_566
O91 Gd22 Gd27 111.8(2) . 2_566
O52 Gd22 Gd27 37.0(2) 2_566 2_566
O13 Gd22 Gd27 78.2(2) 2_566 2_566
O131 Gd22 Gd27 100.0(2) . 2_566
Cl14 Gd22 Gd27 58.94(6) . 2_566
Gd44 Gd22 Gd27 62.710(19) 2_566 2_566
Gd25 Gd22 Gd27 142.31(2) 2_566 2_566
Gd9 Gd22 Gd27 113.47(2) . 2_566
O125 Gd23 O89 93.0(4) 2 2
O125 Gd23 O3 146.7(3) 2 .
O89 Gd23 O3 89.2(3) 2 .
O125 Gd23 O132 71.8(4) 2 .
O89 Gd23 O132 113.4(4) 2 .
O3 Gd23 O132 136.6(4) . .
O125 Gd23 O60 84.1(3) 2 .
O89 Gd23 O60 145.0(3) 2 .
O3 Gd23 O60 75.5(3) . .
O132 Gd23 O60 98.8(4) . .
O125 Gd23 O152 128.8(4) 2 .
O89 Gd23 O152 70.9(4) 2 .
O3 Gd23 O152 83.1(3) . .
O132 Gd23 O152 71.3(4) . .
O60 Gd23 O152 135.8(3) . .
O125 Gd23 O37 78.6(3) 2 2
O89 Gd23 O37 76.0(3) 2 2
O3 Gd23 O37 69.8(3) . 2
O132 Gd23 O37 149.1(4) . 2
O60 Gd23 O37 69.2(3) . 2
O152 Gd23 O37 137.2(3) . 2
O125 Gd23 O85 126.3(4) 2 .
O89 Gd23 O85 137.2(3) 2 .
O3 Gd23 O85 67.8(3) . .
O132 Gd23 O85 70.9(4) . .
O60 Gd23 O85 65.3(3) . .
O152 Gd23 O85 70.9(4) . .
O37 Gd23 O85 123.3(3) 2 .
O125 Gd23 Gd30 124.0(3) 2 .
O89 Gd23 Gd30 129.7(2) 2 .
O3 Gd23 Gd30 40.9(2) . .
O132 Gd23 Gd30 110.2(3) . .
O60 Gd23 Gd30 39.9(2) . .
O152 Gd23 Gd30 101.6(3) . .
O37 Gd23 Gd30 79.3(2) 2 .
O85 Gd23 Gd30 44.1(2) . .
O125 Gd23 Gd33 115.0(3) 2 2
O89 Gd23 Gd33 73.1(2) 2 2
O3 Gd23 Gd33 34.9(2) . 2
O132 Gd23 Gd33 170.9(3) . 2
O60 Gd23 Gd33 76.7(2) . 2
O152 Gd23 Gd33 106.3(3) . 2
O37 Gd23 Gd33 36.5(2) 2 2
O85 Gd23 Gd33 100.0(2) . 2
Gd30 Gd23 Gd33 61.252(17) . 2
O125 Gd23 Gd36 70.8(3) 2 2
O89 Gd23 Gd36 110.8(2) 2 2
O3 Gd23 Gd36 77.4(2) . 2
O132 Gd23 Gd36 122.3(3) . 2
O60 Gd23 Gd36 35.6(2) . 2
O152 Gd23 Gd36 160.4(3) . 2
O37 Gd23 Gd36 35.5(2) 2 2
O85 Gd23 Gd36 99.1(2) . 2
Gd30 Gd23 Gd36 61.619(17) . 2
Gd33 Gd23 Gd36 57.845(16) 2 2
O27 Gd24 O28 143.4(3) . .
O27 Gd24 O12 92.8(3) . .
O28 Gd24 O12 71.4(3) . .
O27 Gd24 O19 76.1(3) . .
O28 Gd24 O19 97.1(3) . .
O12 Gd24 O19 143.8(3) . .
O27 Gd24 O11 132.7(3) . 2_566
O28 Gd24 O11 74.6(3) . 2_566
O12 Gd24 O11 71.8(3) . 2_566
O19 Gd24 O11 139.7(3) . 2_566
O27 Gd24 O10 71.7(3) . .
O28 Gd24 O10 140.9(3) . .
O12 Gd24 O10 138.2(3) . .
O19 Gd24 O10 71.3(3) . .
O11 Gd24 O10 90.3(3) 2_566 .
O27 Gd24 O14 66.8(3) . .
O28 Gd24 O14 78.0(3) . .
O12 Gd24 O14 81.4(3) . .
O19 Gd24 O14 62.5(3) . .
O11 Gd24 O14 146.5(3) 2_566 .
O10 Gd24 O14 123.2(3) . .
O27 Gd24 Cl10 134.6(2) . .
O28 Gd24 Cl10 71.8(2) . .
O12 Gd24 Cl10 132.0(2) . .
O19 Gd24 Cl10 70.3(2) . .
O11 Gd24 Cl10 69.6(2) 2_566 .
O10 Gd24 Cl10 69.2(2) . .
O14 Gd24 Cl10 119.1(2) . .
O27 Gd24 Gd38 39.1(2) . .
O28 Gd24 Gd38 116.0(2) . .
O12 Gd24 Gd38 112.2(2) . .
O19 Gd24 Gd38 41.3(2) . .
O11 Gd24 Gd38 169.3(2) 2_566 .
O10 Gd24 Gd38 80.2(2) . .
O14 Gd24 Gd38 43.3(2) . .
Cl10 Gd24 Gd38 111.02(6) . .
O27 Gd24 Gd4 169.8(2) . 2_566
O28 Gd24 Gd4 38.6(2) . 2_566
O12 Gd24 Gd4 78.5(2) . 2_566
O19 Gd24 Gd4 114.1(2) . 2_566
O11 Gd24 Gd4 39.2(2) 2_566 2_566
O10 Gd24 Gd4 111.2(2) . 2_566
O14 Gd24 Gd4 116.6(2) . 2_566
Cl10 Gd24 Gd4 53.52(6) . 2_566
Gd38 Gd24 Gd4 149.91(2) . 2_566
O27 Gd24 Gd2 80.8(2) . .
O28 Gd24 Gd2 114.7(2) . .
O12 Gd24 Gd2 173.5(2) . .
O19 Gd24 Gd2 35.9(2) . .
O11 Gd24 Gd2 111.5(2) 2_566 .
O10 Gd24 Gd2 38.1(2) . .
O14 Gd24 Gd2 97.3(2) . .
Cl10 Gd24 Gd2 54.12(6) . .
Gd38 Gd24 Gd2 63.536(18) . .
Gd4 Gd24 Gd2 107.64(2) 2_566 .
O27 Gd24 Gd20 108.1(2) . 2_566
O28 Gd24 Gd20 79.0(2) . 2_566
O12 Gd24 Gd20 36.5(2) . 2_566
O19 Gd24 Gd20 175.7(2) . 2_566
O11 Gd24 Gd20 37.7(2) 2_566 2_566
O10 Gd24 Gd20 110.7(2) . 2_566
O14 Gd24 Gd20 117.9(2) . 2_566
Cl10 Gd24 Gd20 106.58(6) . 2_566
Gd38 Gd24 Gd20 142.23(2) . 2_566
Gd4 Gd24 Gd20 61.697(18) 2_566 2_566
Gd2 Gd24 Gd20 144.57(2) . 2_566
O26 Gd25 O79 143.0(3) . .
O26 Gd25 O23 82.6(3) . .
O79 Gd25 O23 72.6(3) . .
O26 Gd25 O54 76.1(3) . .
O79 Gd25 O54 109.2(3) . .
O23 Gd25 O54 144.4(3) . .
O26 Gd25 O91 70.7(3) . 2_566
O79 Gd25 O91 146.3(3) . 2_566
O23 Gd25 O91 125.3(3) . 2_566
O54 Gd25 O91 73.6(3) . 2_566
O26 Gd25 O24 123.3(4) . .
O79 Gd25 O24 73.8(4) . .
O23 Gd25 O24 70.6(4) . .
O54 Gd25 O24 145.0(4) . .
O91 Gd25 O24 85.4(4) 2_566 .
O26 Gd25 O77 68.4(3) . .
O79 Gd25 O77 80.8(3) . .
O23 Gd25 O77 81.4(3) . .
O54 Gd25 O77 64.4(3) . .
O91 Gd25 O77 126.5(3) 2_566 .
O24 Gd25 O77 146.6(4) . .
O26 Gd25 Cl1 138.2(2) . .
O79 Gd25 Cl1 75.0(2) . .
O23 Gd25 Cl1 137.4(2) . .
O54 Gd25 Cl1 73.1(2) . .
O91 Gd25 Cl1 74.0(2) 2_566 .
O24 Gd25 Cl1 74.3(3) . .
O77 Gd25 Cl1 119.7(2) . .
O26 Gd25 Gd29 39.2(2) . 2_566
O79 Gd25 Gd29 124.5(2) . 2_566
O23 Gd25 Gd29 107.5(2) . 2_566
O54 Gd25 Gd29 40.8(2) . 2_566
O91 Gd25 Gd29 80.4(2) 2_566 2_566
O24 Gd25 Gd29 160.9(3) . 2_566
O77 Gd25 Gd29 46.2(2) . 2_566
Cl1 Gd25 Gd29 113.50(7) . 2_566
O26 Gd25 Gd34 159.4(2) . .
O79 Gd25 Gd34 38.5(2) . .
O23 Gd25 Gd34 80.1(2) . .
O54 Gd25 Gd34 124.5(2) . .
O91 Gd25 Gd34 111.1(2) 2_566 .
O24 Gd25 Gd34 39.3(3) . .
O77 Gd25 Gd34 119.3(2) . .
Cl1 Gd25 Gd34 57.39(7) . .
Gd29 Gd25 Gd34 159.62(2) 2_566 .
O26 Gd25 Gd22 80.5(2) . 2_566
O79 Gd25 Gd22 126.9(2) . 2_566
O23 Gd25 Gd22 160.5(2) . 2_566
O54 Gd25 Gd22 37.9(2) . 2_566
O91 Gd25 Gd22 38.7(2) 2_566 2_566
O24 Gd25 Gd22 111.4(3) . 2_566
O77 Gd25 Gd22 101.1(2) . 2_566
Cl1 Gd25 Gd22 57.86(7) . 2_566
Gd29 Gd25 Gd22 63.882(19) 2_566 2_566
Gd34 Gd25 Gd22 114.24(2) . 2_566
O26 Gd25 Gd17 108.4(2) . .
O79 Gd25 Gd17 38.5(2) . .
O23 Gd25 Gd17 36.4(2) . .
O54 Gd25 Gd17 127.4(2) . .
O91 Gd25 Gd17 158.7(2) 2_566 .
O24 Gd25 Gd17 77.5(3) . .
O77 Gd25 Gd17 69.1(2) . .
Cl1 Gd25 Gd17 112.66(7) . .
Gd29 Gd25 Gd17 112.74(2) 2_566 .
Gd34 Gd25 Gd17 62.089(18) . .
Gd22 Gd25 Gd17 161.85(2) 2_566 .
O155 Gd26 O99 91.1(4) . .
O155 Gd26 O21 144.2(4) . .
O99 Gd26 O21 85.7(3) . .
O155 Gd26 O4 86.8(4) . .
O99 Gd26 O4 144.0(3) . .
O21 Gd26 O4 75.6(3) . .
O155 Gd26 O174 73.1(4) . .
O99 Gd26 O174 118.5(4) . .
O21 Gd26 O174 138.4(4) . .
O4 Gd26 O174 95.2(4) . .
O155 Gd26 O163 124.9(4) . .
O99 Gd26 O163 71.3(4) . .
O21 Gd26 O163 87.6(4) . .
O4 Gd26 O163 136.7(4) . .
O174 Gd26 O163 71.4(4) . .
O155 Gd26 O133 131.3(4) . .
O99 Gd26 O133 134.7(4) . .
O21 Gd26 O133 68.9(3) . .
O4 Gd26 O133 65.9(3) . .
O174 Gd26 O133 70.4(4) . .
O163 Gd26 O133 70.8(4) . .
O155 Gd26 O68 76.0(3) . .
O99 Gd26 O68 75.9(3) . .
O21 Gd26 O68 68.6(3) . .
O4 Gd26 O68 68.7(3) . .
O174 Gd26 O68 145.9(4) . .
O163 Gd26 O68 140.7(4) . .
O133 Gd26 O68 123.4(3) . .
O155 Gd26 Gd15 126.9(3) . .
O99 Gd26 Gd15 126.9(2) . .
O21 Gd26 Gd15 41.4(2) . .
O4 Gd26 Gd15 40.3(2) . .
O174 Gd26 Gd15 108.3(3) . .
O163 Gd26 Gd15 103.7(3) . .
O133 Gd26 Gd15 44.2(3) . .
O68 Gd26 Gd15 79.2(2) . .
O155 Gd26 Gd21 71.3(3) . .
O99 Gd26 Gd21 111.3(2) . .
O21 Gd26 Gd21 76.7(2) . .
O4 Gd26 Gd21 34.8(2) . .
O174 Gd26 Gd21 117.9(3) . .
O163 Gd26 Gd21 163.7(3) . .
O133 Gd26 Gd21 98.9(2) . .
O68 Gd26 Gd21 35.7(2) . .
Gd15 Gd26 Gd21 61.444(18) . .
O155 Gd26 Gd30 111.6(3) . .
O99 Gd26 Gd30 71.5(2) . .
O21 Gd26 Gd30 34.2(2) . .
O4 Gd26 Gd30 75.9(2) . .
O174 Gd26 Gd30 169.4(3) . .
O163 Gd26 Gd30 111.0(3) . .
O133 Gd26 Gd30 100.3(3) . .
O68 Gd26 Gd30 35.8(2) . .
Gd15 Gd26 Gd30 61.147(18) . .
Gd21 Gd26 Gd30 57.262(17) . .
O50 Gd27 O38 139.6(3) 2_566 .
O50 Gd27 O56 74.2(3) 2_566 2_566
O38 Gd27 O56 106.4(3) . 2_566
O50 Gd27 O35 82.8(3) 2_566 .
O38 Gd27 O35 72.6(3) . .
O56 Gd27 O35 141.6(3) 2_566 .
O50 Gd27 O52 128.8(3) 2_566 .
O38 Gd27 O52 73.1(3) . .
O56 Gd27 O52 146.1(3) 2_566 .
O35 Gd27 O52 71.7(3) . .
O50 Gd27 O36 70.7(3) 2_566 2_566
O38 Gd27 O36 149.2(3) . 2_566
O56 Gd27 O36 71.5(3) 2_566 2_566
O35 Gd27 O36 128.7(3) . 2_566
O52 Gd27 O36 91.6(3) . 2_566
O50 Gd27 O150 65.6(3) 2_566 2_566
O38 Gd27 O150 78.6(3) . 2_566
O56 Gd27 O150 63.1(3) 2_566 2_566
O35 Gd27 O150 79.6(3) . 2_566
O52 Gd27 O150 144.4(3) . 2_566
O36 Gd27 O150 123.1(3) 2_566 2_566
O50 Gd27 Cl2 139.1(2) 2_566 .
O38 Gd27 Cl2 76.0(3) . .
O56 Gd27 Cl2 75.9(2) 2_566 .
O35 Gd27 Cl2 136.6(2) . .
O52 Gd27 Cl2 71.1(2) . .
O36 Gd27 Cl2 73.7(2) 2_566 .
O150 Gd27 Cl2 122.2(3) 2_566 .
O50 Gd27 Gd42 37.7(2) 2_566 2_566
O38 Gd27 Gd42 119.9(2) . 2_566
O56 Gd27 Gd42 40.5(2) 2_566 2_566
O35 Gd27 Gd42 105.4(2) . 2_566
O52 Gd27 Gd42 165.7(2) . 2_566
O36 Gd27 Gd42 79.3(2) 2_566 2_566
O150 Gd27 Gd42 44.0(2) 2_566 2_566
Cl2 Gd27 Gd42 116.03(7) . 2_566
O50 Gd27 Gd11 162.0(2) 2_566 .
O38 Gd27 Gd11 37.9(2) . .
O56 Gd27 Gd11 123.4(2) 2_566 .
O35 Gd27 Gd11 80.2(2) . .
O52 Gd27 Gd11 38.8(2) . .
O36 Gd27 Gd11 116.4(2) 2_566 .
O150 Gd27 Gd11 116.5(2) 2_566 .
Cl2 Gd27 Gd11 56.78(6) . .
Gd42 Gd27 Gd11 155.42(3) 2_566 .
O50 Gd27 Gd16 78.8(2) 2_566 2_566
O38 Gd27 Gd16 126.1(2) . 2_566
O56 Gd27 Gd16 36.2(2) 2_566 2_566
O35 Gd27 Gd16 160.6(2) . 2_566
O52 Gd27 Gd16 116.0(2) . 2_566
O36 Gd27 Gd16 37.9(2) 2_566 2_566
O150 Gd27 Gd16 97.9(3) 2_566 2_566
Cl2 Gd27 Gd16 60.66(6) . 2_566
Gd42 Gd27 Gd16 62.442(18) 2_566 2_566
Gd11 Gd27 Gd16 117.37(2) . 2_566
O50 Gd27 Gd22 101.7(2) 2_566 2_566
O38 Gd27 Gd22 76.7(2) . 2_566
O56 Gd27 Gd22 175.9(2) 2_566 2_566
O35 Gd27 Gd22 36.3(2) . 2_566
O52 Gd27 Gd22 37.0(2) . 2_566
O36 Gd27 Gd22 107.2(2) 2_566 2_566
O150 Gd27 Gd22 115.6(3) 2_566 2_566
Cl2 Gd27 Gd22 107.65(7) . 2_566
Gd42 Gd27 Gd22 135.69(2) 2_566 2_566
Gd11 Gd27 Gd22 60.749(17) . 2_566
Gd16 Gd27 Gd22 143.65(2) 2_566 2_566
O128 Gd28 O90 90.9(4) . .
O128 Gd28 O7 146.0(3) . .
O90 Gd28 O7 90.7(3) . .
O128 Gd28 O92 83.8(3) . .
O90 Gd28 O92 144.5(3) . .
O7 Gd28 O92 75.5(3) . .
O128 Gd28 O104 74.3(4) . .
O90 Gd28 O104 113.1(3) . .
O7 Gd28 O104 135.0(3) . .
O92 Gd28 O104 99.2(3) . .
O128 Gd28 O130 128.5(4) . .
O90 Gd28 O130 70.2(3) . .
O7 Gd28 O130 83.6(3) . .
O92 Gd28 O130 137.8(3) . .
O104 Gd28 O130 70.8(4) . .
O128 Gd28 O9 77.6(3) . .
O90 Gd28 O9 75.1(3) . .
O7 Gd28 O9 70.0(3) . .
O92 Gd28 O9 69.5(3) . .
O104 Gd28 O9 150.8(3) . .
O130 Gd28 O9 135.7(3) . .
O128 Gd28 O82 127.5(3) . .
O90 Gd28 O82 137.9(3) . .
O7 Gd28 O82 67.6(3) . .
O92 Gd28 O82 66.4(3) . .
O104 Gd28 O82 69.5(3) . .
O130 Gd28 O82 71.8(3) . .
O9 Gd28 O82 124.4(3) . .
O128 Gd28 Gd10 123.8(3) . .
O90 Gd28 Gd10 131.1(2) . .
O7 Gd28 Gd10 41.0(2) . .
O92 Gd28 Gd10 40.0(2) . .
O104 Gd28 Gd10 109.2(3) . .
O130 Gd28 Gd10 103.0(2) . .
O9 Gd28 Gd10 80.0(2) . .
O82 Gd28 Gd10 44.5(2) . .
O128 Gd28 Gd39 114.0(3) . .
O90 Gd28 Gd39 73.8(2) . .
O7 Gd28 Gd39 35.1(2) . .
O92 Gd28 Gd39 76.4(2) . .
O104 Gd28 Gd39 169.7(3) . .
O130 Gd28 Gd39 106.1(2) . .
O9 Gd28 Gd39 36.4(2) . .
O82 Gd28 Gd39 100.3(2) . .
Gd10 Gd28 Gd39 61.440(18) . .
O128 Gd28 Gd6 70.6(3) . .
O90 Gd28 Gd6 110.2(2) . .
O7 Gd28 Gd6 77.0(2) . .
O92 Gd28 Gd6 35.3(2) . .
O104 Gd28 Gd6 123.6(3) . .
O130 Gd28 Gd6 160.6(2) . .
O9 Gd28 Gd6 35.8(2) . .
O82 Gd28 Gd6 99.8(2) . .
Gd10 Gd28 Gd6 61.367(18) . .
Gd39 Gd28 Gd6 57.270(16) . .
O121 Gd29 O26 144.7(4) . 2_566
O121 Gd29 O207 74.1(4) . 2_566
O26 Gd29 O207 130.7(4) 2_566 2_566
O121 Gd29 O169 71.7(4) . .
O26 Gd29 O169 131.0(4) 2_566 .
O207 Gd29 O169 78.5(4) 2_566 .
O121 Gd29 O95 137.4(4) . .
O26 Gd29 O95 77.6(3) 2_566 .
O207 Gd29 O95 77.6(4) 2_566 .
O169 Gd29 O95 71.9(4) . .
O121 Gd29 O54 79.7(4) . 2_566
O26 Gd29 O54 73.9(3) 2_566 2_566
O207 Gd29 O54 95.1(4) 2_566 2_566
O169 Gd29 O54 151.4(4) . 2_566
O95 Gd29 O54 134.4(3) . 2_566
O121 Gd29 O2 75.8(4) . .
O26 Gd29 O2 72.9(3) 2_566 .
O207 Gd29 O2 147.7(4) 2_566 .
O169 Gd29 O2 102.8(4) . .
O95 Gd29 O2 134.0(3) . .
O54 Gd29 O2 68.2(3) 2_566 .
O121 Gd29 O66 115.2(4) . .
O26 Gd29 O66 65.0(3) 2_566 .
O207 Gd29 O66 139.7(4) 2_566 .
O169 Gd29 O66 69.0(4) . .
O95 Gd29 O66 70.3(3) . .
O54 Gd29 O66 124.7(3) 2_566 .
O2 Gd29 O66 65.5(3) . .
O121 Gd29 O77 120.3(3) . 2_566
O26 Gd29 O77 66.5(3) 2_566 2_566
O207 Gd29 O77 65.9(4) 2_566 2_566
O169 Gd29 O77 134.7(3) . 2_566
O95 Gd29 O77 73.8(3) . 2_566
O54 Gd29 O77 62.6(3) 2_566 2_566
O2 Gd29 O77 122.4(3) . 2_566
O66 Gd29 O77 124.1(3) . 2_566
O121 Gd29 Gd25 119.2(3) . 2_566
O26 Gd29 Gd25 38.1(2) 2_566 2_566
O207 Gd29 Gd25 106.9(3) 2_566 2_566
O169 Gd29 Gd25 168.6(3) . 2_566
O95 Gd29 Gd25 99.1(3) . 2_566
O54 Gd29 Gd25 39.6(2) 2_566 2_566
O2 Gd29 Gd25 78.3(2) . 2_566
O66 Gd29 Gd25 101.7(2) . 2_566
O77 Gd29 Gd25 44.7(2) 2_566 2_566
O121 Gd29 Gd9 114.6(3) . .
O26 Gd29 Gd9 38.2(2) 2_566 .
O207 Gd29 Gd9 168.7(3) 2_566 .
O169 Gd29 Gd9 110.6(3) . .
O95 Gd29 Gd9 98.5(2) . .
O54 Gd29 Gd9 80.1(2) 2_566 .
O2 Gd29 Gd9 39.1(2) . .
O66 Gd29 Gd9 44.8(2) . .
O77 Gd29 Gd9 102.9(2) 2_566 .
Gd25 Gd29 Gd9 63.003(18) 2_566 .
O121 Gd29 Gd22 69.2(3) . .
O26 Gd29 Gd22 75.8(2) 2_566 .
O207 Gd29 Gd22 120.7(3) 2_566 .
O169 Gd29 Gd22 127.8(3) . .
O95 Gd29 Gd22 153.3(2) . .
O54 Gd29 Gd22 34.5(2) 2_566 .
O2 Gd29 Gd22 34.6(2) . .
O66 Gd29 Gd22 98.3(2) . .
O77 Gd29 Gd22 95.2(2) 2_566 .
Gd25 Gd29 Gd22 58.660(18) 2_566 .
Gd9 Gd29 Gd22 59.672(17) . .
O21 Gd30 O68 71.8(3) . .
O21 Gd30 O60 102.0(3) . .
O68 Gd30 O60 142.3(3) . .
O21 Gd30 O87 142.2(3) . 2
O68 Gd30 O87 136.0(3) . 2
O60 Gd30 O87 71.0(3) . 2
O21 Gd30 O71 72.5(3) . .
O68 Gd30 O71 73.1(3) . .
O60 Gd30 O71 142.1(3) . .
O87 Gd30 O71 90.4(3) 2 .
O21 Gd30 O3 144.7(3) . .
O68 Gd30 O3 88.8(3) . .
O60 Gd30 O3 75.4(3) . .
O87 Gd30 O3 71.2(3) 2 .
O71 Gd30 O3 130.6(3) . .
O21 Gd30 O85 80.6(3) . .
O68 Gd30 O85 77.3(3) . .
O60 Gd30 O85 65.0(3) . .
O87 Gd30 O85 124.4(3) 2 .
O71 Gd30 O85 144.8(3) . .
O3 Gd30 O85 66.2(3) . .
O21 Gd30 Cl7 69.1(2) . .
O68 Gd30 Cl7 132.5(2) . .
O60 Gd30 Cl7 72.7(2) . .
O87 Gd30 Cl7 73.4(2) 2 .
O71 Gd30 Cl7 70.4(2) . .
O3 Gd30 Cl7 138.3(2) . .
O85 Gd30 Cl7 120.5(2) . .
O21 Gd30 Cl3 129.2(2) . .
O68 Gd30 Cl3 69.9(2) . .
O60 Gd30 Cl3 128.6(2) . .
O87 Gd30 Cl3 66.2(2) 2 .
O71 Gd30 Cl3 65.4(2) . .
O3 Gd30 Cl3 65.1(2) . .
O85 Gd30 Cl3 120.7(2) . .
Cl7 Gd30 Cl3 118.21(9) . .
O21 Gd30 Gd23 118.1(2) . .
O68 Gd30 Gd23 108.1(2) . .
O60 Gd30 Gd23 40.8(2) . .
O87 Gd30 Gd23 81.5(2) 2 .
O71 Gd30 Gd23 169.3(2) . .
O3 Gd30 Gd23 39.9(2) . .
O85 Gd30 Gd23 42.9(2) . .
Cl7 Gd30 Gd23 113.45(7) . .
Cl3 Gd30 Gd23 104.68(6) . .
O21 Gd30 Gd21 80.3(2) . .
O68 Gd30 Gd21 37.6(2) . .
O60 Gd30 Gd21 177.6(2) . .
O87 Gd30 Gd21 107.6(2) 2 .
O71 Gd30 Gd21 39.2(2) . .
O3 Gd30 Gd21 102.3(2) . .
O85 Gd30 Gd21 114.9(2) . .
Cl7 Gd30 Gd21 108.95(7) . .
Cl3 Gd30 Gd21 49.11(6) . .
Gd23 Gd30 Gd21 137.43(3) . .
O21 Gd30 Gd33 179.2(2) . 2
O68 Gd30 Gd33 108.8(2) . 2
O60 Gd30 Gd33 77.8(2) . 2
O87 Gd30 Gd33 37.0(2) 2 2
O71 Gd30 Gd33 107.2(2) . 2
O3 Gd30 Gd33 36.0(2) . 2
O85 Gd30 Gd33 100.0(2) . 2
Cl7 Gd30 Gd33 110.11(7) . 2
Cl3 Gd30 Gd33 50.89(6) . 2
Gd23 Gd30 Gd33 62.252(18) . 2
Gd21 Gd30 Gd33 99.86(2) . 2
O115 Gd31 O22 146.0(3) 2_566 .
O115 Gd31 O96 133.9(3) 2_566 .
O22 Gd31 O96 80.1(3) . .
O115 Gd31 O129 71.4(4) 2_566 .
O22 Gd31 O129 132.5(3) . .
O96 Gd31 O129 72.1(4) . .
O115 Gd31 O106 74.7(3) 2_566 .
O22 Gd31 O106 127.2(3) . .
O96 Gd31 O106 71.7(3) . .
O129 Gd31 O106 79.2(4) . .
O115 Gd31 O12 79.3(3) 2_566 2_566
O22 Gd31 O12 73.9(3) . 2_566
O96 Gd31 O12 133.3(3) . 2_566
O129 Gd31 O12 98.4(3) . 2_566
O106 Gd31 O12 153.3(3) . 2_566
O115 Gd31 O28 76.9(3) 2_566 2_566
O22 Gd31 O28 74.0(3) . 2_566
O96 Gd31 O28 138.9(3) . 2_566
O129 Gd31 O28 147.5(3) . 2_566
O106 Gd31 O28 99.5(3) . 2_566
O12 Gd31 O28 68.2(3) 2_566 2_566
O115 Gd31 O49 120.0(3) 2_566 .
O22 Gd31 O49 65.5(3) . .
O96 Gd31 O49 69.8(3) . .
O129 Gd31 O49 69.0(3) . .
O106 Gd31 O49 135.8(3) . .
O12 Gd31 O49 64.3(3) 2_566 .
O28 Gd31 O49 123.8(3) 2_566 .
O115 Gd31 O74 114.9(3) 2_566 .
O22 Gd31 O74 64.9(3) . .
O96 Gd31 O74 78.7(3) . .
O129 Gd31 O74 140.3(3) . .
O106 Gd31 O74 66.4(3) . .
O12 Gd31 O74 121.3(3) 2_566 .
O28 Gd31 O74 61.6(3) 2_566 .
O49 Gd31 O74 124.4(3) . .
O115 Gd31 Gd20 118.8(3) 2_566 .
O22 Gd31 Gd20 39.1(2) . .
O96 Gd31 Gd20 98.7(2) . .
O129 Gd31 Gd20 108.3(3) . .
O106 Gd31 Gd20 165.8(2) . .
O12 Gd31 Gd20 39.5(2) 2_566 .
O28 Gd31 Gd20 80.7(2) 2_566 .
O49 Gd31 Gd20 43.4(2) . .
O74 Gd31 Gd20 102.0(2) . .
O115 Gd31 Gd4 116.8(2) 2_566 .
O22 Gd31 Gd4 37.6(2) . .
O96 Gd31 Gd4 103.1(2) . .
O129 Gd31 Gd4 170.1(3) . .
O106 Gd31 Gd4 107.9(2) . .
O12 Gd31 Gd4 78.5(2) 2_566 .
O28 Gd31 Gd4 39.9(2) 2_566 .
O49 Gd31 Gd4 101.3(2) . .
O74 Gd31 Gd4 43.4(2) . .
Gd20 Gd31 Gd4 63.314(17) . .
O115 Gd31 Gd24 69.6(2) 2_566 2_566
O22 Gd31 Gd24 76.5(2) . 2_566
O96 Gd31 Gd24 156.4(2) . 2_566
O129 Gd31 Gd24 122.9(3) . 2_566
O106 Gd31 Gd24 126.2(2) . 2_566
O12 Gd31 Gd24 34.8(2) 2_566 2_566
O28 Gd31 Gd24 34.4(2) 2_566 2_566
O49 Gd31 Gd24 97.2(2) . 2_566
O74 Gd31 Gd24 94.1(2) . 2_566
Gd20 Gd31 Gd24 60.435(17) . 2_566
Gd4 Gd31 Gd24 58.932(17) . 2_566
O86 Gd32 O63 145.3(3) . .
O86 Gd32 O101 94.6(3) . .
O63 Gd32 O101 71.0(3) . .
O86 Gd32 O118 76.3(4) . 2
O63 Gd32 O118 97.2(3) . 2
O101 Gd32 O118 144.8(3) . 2
O86 Gd32 O29 132.0(3) . .
O63 Gd32 O29 74.2(3) . .
O101 Gd32 O29 70.7(3) . .
O118 Gd32 O29 139.4(3) 2 .
O86 Gd32 O112 70.0(3) . .
O63 Gd32 O112 140.9(3) . .
O101 Gd32 O112 137.7(3) . .
O118 Gd32 O112 71.5(3) 2 .
O29 Gd32 O112 90.4(3) . .
O86 Gd32 O140 68.0(4) . 2
O63 Gd32 O140 78.5(3) . 2
O101 Gd32 O140 81.6(3) . 2
O118 Gd32 O140 63.4(3) 2 2
O29 Gd32 O140 146.0(3) . 2
O112 Gd32 O140 123.6(3) . 2
O86 Gd32 Cl20 134.7(3) . .
O63 Gd32 Cl20 70.0(2) . .
O101 Gd32 Cl20 130.1(3) . .
O118 Gd32 Cl20 70.2(3) 2 .
O29 Gd32 Cl20 69.7(2) . .
O112 Gd32 Cl20 71.0(2) . .
O140 Gd32 Cl20 118.9(3) 2 .
O86 Gd32 Gd50 39.4(2) . 2
O63 Gd32 Gd50 117.3(2) . 2
O101 Gd32 Gd50 114.3(2) . 2
O118 Gd32 Gd50 41.0(3) 2 2
O29 Gd32 Gd50 168.3(2) . 2
O112 Gd32 Gd50 78.9(2) . 2
O140 Gd32 Gd50 44.8(3) 2 2
Cl20 Gd32 Gd50 110.58(8) . 2
O86 Gd32 Gd6 169.8(2) . .
O63 Gd32 Gd6 38.4(2) . .
O101 Gd32 Gd6 77.7(2) . .
O118 Gd32 Gd6 113.8(3) 2 .
O29 Gd32 Gd6 39.1(2) . .
O112 Gd32 Gd6 111.1(2) . .
O140 Gd32 Gd6 116.9(3) 2 .
Cl20 Gd32 Gd6 52.37(7) . .
Gd50 Gd32 Gd6 150.32(3) 2 .
O86 Gd32 Gd49 79.7(2) . 2
O63 Gd32 Gd49 115.2(2) . 2
O101 Gd32 Gd49 173.7(2) . 2
O118 Gd32 Gd49 36.4(3) 2 2
O29 Gd32 Gd49 111.2(2) . 2
O112 Gd32 Gd49 37.7(2) . 2
O140 Gd32 Gd49 98.5(2) 2 2
Cl20 Gd32 Gd49 55.28(8) . 2
Gd50 Gd32 Gd49 62.63(2) 2 2
Gd6 Gd32 Gd49 107.60(2) . 2
O86 Gd32 Gd33 108.7(2) . .
O63 Gd32 Gd33 78.5(2) . .
O101 Gd32 Gd33 36.1(2) . .
O118 Gd32 Gd33 175.0(3) 2 .
O29 Gd32 Gd33 37.1(2) . .
O112 Gd32 Gd33 110.3(2) . .
O140 Gd32 Gd33 117.6(2) 2 .
Cl20 Gd32 Gd33 105.78(8) . .
Gd50 Gd32 Gd33 143.46(2) 2 .
Gd6 Gd32 Gd33 61.199(17) . .
Gd49 Gd32 Gd33 143.65(2) 2 .
O3 Gd33 O101 98.0(3) 2 .
O3 Gd33 O8 145.6(3) 2 .
O101 Gd33 O8 75.4(3) . .
O3 Gd33 O37 71.6(3) 2 .
O101 Gd33 O37 141.3(3) . .
O8 Gd33 O37 92.3(3) . .
O3 Gd33 O29 140.3(3) 2 .
O101 Gd33 O29 71.1(3) . .
O8 Gd33 O29 70.4(3) . .
O37 Gd33 O29 139.4(3) . .
O3 Gd33 O87 72.4(3) 2 .
O101 Gd33 O87 141.3(3) . .
O8 Gd33 O87 132.7(3) . .
O37 Gd33 O87 72.5(3) . .
O29 Gd33 O87 92.3(3) . .
O3 Gd33 O30 81.3(3) 2 .
O101 Gd33 O30 65.1(3) . .
O8 Gd33 O30 65.1(3) . .
O37 Gd33 O30 76.4(3) . .
O29 Gd33 O30 123.2(3) . .
O87 Gd33 O30 144.2(3) . .
O3 Gd33 Cl3 69.3(2) 2 2
O101 Gd33 Cl3 71.8(2) . 2
O8 Gd33 Cl3 135.5(2) . 2
O37 Gd33 Cl3 131.9(2) . 2
O29 Gd33 Cl3 71.1(2) . 2
O87 Gd33 Cl3 69.8(2) . 2
O30 Gd33 Cl3 123.0(2) . 2
O3 Gd33 Cl6 129.8(2) 2 .
O101 Gd33 Cl6 132.2(2) . .
O8 Gd33 Cl6 66.1(2) . .
O37 Gd33 Cl6 69.3(2) . .
O29 Gd33 Cl6 70.0(2) . .
O87 Gd33 Cl6 66.6(2) . .
O30 Gd33 Cl6 117.7(2) . .
Cl3 Gd33 Cl6 118.79(9) 2 .
O3 Gd33 Gd5 116.9(2) 2 .
O101 Gd33 Gd5 40.8(2) . .
O8 Gd33 Gd5 39.4(2) . .
O37 Gd33 Gd5 109.9(2) . .
O29 Gd33 Gd5 80.1(2) . .
O87 Gd33 Gd5 170.6(2) . .
O30 Gd33 Gd5 43.1(2) . .
Cl3 Gd33 Gd5 112.27(7) 2 .
Cl6 Gd33 Gd5 105.36(6) . .
O3 Gd33 Gd36 80.4(2) 2 .
O101 Gd33 Gd36 178.2(2) . .
O8 Gd33 Gd36 105.5(2) . .
O37 Gd33 Gd36 37.4(2) . .
O29 Gd33 Gd36 110.6(2) . .
O87 Gd33 Gd36 39.0(2) . .
O30 Gd33 Gd36 113.7(2) . .
Cl3 Gd33 Gd36 108.25(7) 2 .
Cl6 Gd33 Gd36 49.42(6) . .
Gd5 Gd33 Gd36 139.34(2) . .
O3 Gd33 Gd32 115.5(2) 2 .
O101 Gd33 Gd32 36.0(2) . .
O8 Gd33 Gd32 79.0(2) . .
O37 Gd33 Gd32 171.3(2) . .
O29 Gd33 Gd32 37.7(2) . .
O87 Gd33 Gd32 113.8(2) . .
O30 Gd33 Gd32 99.3(2) . .
Cl3 Gd33 Gd32 56.84(6) 2 .
Cl6 Gd33 Gd32 106.99(6) . .
Gd5 Gd33 Gd32 62.920(18) . .
Gd36 Gd33 Gd32 145.62(2) . .
O18 Gd34 O1 147.5(3) . .
O18 Gd34 O62 95.5(3) . .
O1 Gd34 O62 76.4(3) . .
O18 Gd34 O79 71.6(3) . .
O1 Gd34 O79 95.7(3) . .
O62 Gd34 O79 142.9(3) . .
O18 Gd34 O6 137.2(3) . .
O1 Gd34 O6 70.7(3) . .
O62 Gd34 O6 71.6(3) . .
O79 Gd34 O6 140.5(3) . .
O18 Gd34 O24 72.6(4) . .
O1 Gd34 O24 133.7(4) . .
O62 Gd34 O24 137.3(4) . .
O79 Gd34 O24 73.3(4) . .
O6 Gd34 O24 89.4(4) . .
O18 Gd34 O57 81.0(3) . .
O1 Gd34 O57 66.8(3) . .
O62 Gd34 O57 66.6(3) . .
O79 Gd34 O57 76.9(3) . .
O6 Gd34 O57 125.5(3) . .
O24 Gd34 O57 145.0(4) . .
O18 Gd34 Cl5 68.7(2) . .
O1 Gd34 Cl5 132.8(2) . .
O62 Gd34 Cl5 68.9(2) . .
O79 Gd34 Cl5 131.1(2) . .
O6 Gd34 Cl5 68.6(2) . .
O24 Gd34 Cl5 68.6(4) . .
O57 Gd34 Cl5 122.3(2) . .
O18 Gd34 Cl1 129.8(2) . .
O1 Gd34 Cl1 66.0(2) . .
O62 Gd34 Cl1 134.7(2) . .
O79 Gd34 Cl1 68.0(2) . .
O6 Gd34 Cl1 72.7(2) . .
O24 Gd34 Cl1 68.2(4) . .
O57 Gd34 Cl1 116.3(2) . .
Cl5 Gd34 Cl1 120.92(9) . .
O18 Gd34 Gd19 116.9(2) . .
O1 Gd34 Gd19 39.7(2) . .
O62 Gd34 Gd19 41.6(2) . .
O79 Gd34 Gd19 112.8(2) . .
O6 Gd34 Gd19 80.7(2) . .
O24 Gd34 Gd19 169.7(3) . .
O57 Gd34 Gd19 44.8(2) . .
Cl5 Gd34 Gd19 109.93(6) . .
Cl1 Gd34 Gd19 105.65(6) . .
O18 Gd34 Gd25 80.6(2) . .
O1 Gd34 Gd25 107.9(2) . .
O62 Gd34 Gd25 175.7(2) . .
O79 Gd34 Gd25 37.6(2) . .
O6 Gd34 Gd25 109.9(2) . .
O24 Gd34 Gd25 39.7(4) . .
O57 Gd34 Gd25 114.5(2) . .
Cl5 Gd34 Gd25 107.66(6) . .
Cl1 Gd34 Gd25 49.14(6) . .
Gd19 Gd34 Gd25 142.19(3) . .
O18 Gd34 Gd2 37.1(2) . .
O1 Gd34 Gd2 169.8(2) . .
O62 Gd34 Gd2 113.6(2) . .
O79 Gd34 Gd2 77.3(2) . .
O6 Gd34 Gd2 110.1(2) . .
O24 Gd34 Gd2 37.5(3) . .
O57 Gd34 Gd2 117.7(2) . .
Cl5 Gd34 Gd2 53.89(6) . .
Cl1 Gd34 Gd2 104.28(6) . .
Gd19 Gd34 Gd2 150.02(3) . .
Gd25 Gd34 Gd2 62.131(19) . .
O103 Gd35 O72 144.9(3) . .
O103 Gd35 O34 76.1(3) . .
O72 Gd35 O34 84.6(3) . .
O103 Gd35 O59 104.4(3) . .
O72 Gd35 O59 72.6(3) . .
O34 Gd35 O59 140.1(3) . .
O103 Gd35 O100 141.1(3) . .
O72 Gd35 O100 72.8(3) . .
O34 Gd35 O100 131.0(3) . .
O59 Gd35 O100 73.1(3) . .
O103 Gd35 O108 71.3(3) . .
O72 Gd35 O108 129.9(3) . .
O34 Gd35 O108 72.0(3) . .
O59 Gd35 O108 147.0(3) . .
O100 Gd35 O108 89.9(3) . .
O103 Gd35 O70 64.5(3) . .
O72 Gd35 O70 80.9(3) . .
O34 Gd35 O70 66.1(3) . .
O59 Gd35 O70 78.1(3) . .
O100 Gd35 O70 145.5(3) . .
O108 Gd35 O70 124.3(3) . .
O103 Gd35 Cl9 72.0(2) . .
O72 Gd35 Cl9 135.5(2) . .
O34 Gd35 Cl9 139.1(3) . .
O59 Gd35 Cl9 73.7(2) . .
O100 Gd35 Cl9 70.2(2) . .
O108 Gd35 Cl9 73.9(2) . .
O70 Gd35 Cl9 119.1(2) . .
O103 Gd35 Gd46 39.5(2) . .
O72 Gd35 Gd46 109.5(2) . .
O34 Gd35 Gd46 41.1(2) . .
O59 Gd35 Gd46 117.5(2) . .
O100 Gd35 Gd46 169.5(2) . .
O108 Gd35 Gd46 80.8(2) . .
O70 Gd35 Gd46 43.6(2) . .
Cl9 Gd35 Gd46 111.45(6) . .
O103 Gd35 Gd10 119.0(2) . .
O72 Gd35 Gd10 80.9(2) . .
O34 Gd35 Gd10 164.6(2) . .
O59 Gd35 Gd10 38.0(2) . .
O100 Gd35 Gd10 38.7(2) . .
O108 Gd35 Gd10 114.1(2) . .
O70 Gd35 Gd10 116.1(2) . .
Cl9 Gd35 Gd10 54.80(6) . .
Gd46 Gd35 Gd10 150.90(3) . .
O103 Gd35 Gd13 79.9(2) . .
O72 Gd35 Gd13 101.5(2) . .
O34 Gd35 Gd13 36.4(2) . .
O59 Gd35 Gd13 174.0(2) . .
O100 Gd35 Gd13 106.2(2) . .
O108 Gd35 Gd13 38.0(2) . .
O70 Gd35 Gd13 100.5(2) . .
Cl9 Gd35 Gd13 111.77(6) . .
Gd46 Gd35 Gd13 63.369(18) . .
Gd10 Gd35 Gd13 143.10(2) . .
O103 Gd35 Gd8 177.4(2) . .
O72 Gd35 Gd8 37.3(2) . .
O34 Gd35 Gd8 103.6(2) . .
O59 Gd35 Gd8 77.5(2) . .
O100 Gd35 Gd8 37.4(2) . .
O108 Gd35 Gd8 106.1(2) . .
O70 Gd35 Gd8 117.8(2) . .
Cl9 Gd35 Gd8 107.10(6) . .
Gd46 Gd35 Gd8 141.18(2) . .
Gd10 Gd35 Gd8 61.447(18) . .
Gd13 Gd35 Gd8 98.26(2) . .
O5 Gd36 O37 143.3(3) . .
O5 Gd36 O60 83.7(3) . 2
O37 Gd36 O60 72.0(3) . 2
O5 Gd36 O42 75.8(3) . .
O37 Gd36 O42 108.8(3) . .
O60 Gd36 O42 144.5(3) 2 .
O5 Gd36 O87 124.8(3) . .
O37 Gd36 O87 72.9(3) . .
O60 Gd36 O87 70.8(3) 2 .
O42 Gd36 O87 144.5(3) . .
O5 Gd36 O33 70.5(3) . .
O37 Gd36 O33 146.3(3) . .
O60 Gd36 O33 127.4(3) 2 .
O42 Gd36 O33 72.1(3) . .
O87 Gd36 O33 87.4(3) . .
O5 Gd36 O73 68.1(3) . .
O37 Gd36 O73 81.0(3) . .
O60 Gd36 O73 81.3(3) 2 .
O42 Gd36 O73 64.4(3) . .
O87 Gd36 O73 146.3(3) . .
O33 Gd36 O73 125.3(3) . .
O5 Gd36 Cl6 137.4(2) . .
O37 Gd36 Cl6 75.9(2) . .
O60 Gd36 Cl6 136.5(2) 2 .
O42 Gd36 Cl6 73.9(2) . .
O87 Gd36 Cl6 72.3(2) . .
O33 Gd36 Cl6 72.1(2) . .
O73 Gd36 Cl6 121.8(2) . .
O5 Gd36 Gd45 38.8(2) . .
O37 Gd36 Gd45 124.3(2) . .
O60 Gd36 Gd45 107.7(2) 2 .
O42 Gd36 Gd45 41.1(2) . .
O87 Gd36 Gd45 162.1(2) . .
O33 Gd36 Gd45 79.6(2) . .
O73 Gd36 Gd45 45.9(2) . .
Cl6 Gd36 Gd45 114.46(7) . .
O5 Gd36 Gd33 160.3(2) . .
O37 Gd36 Gd33 38.1(2) . .
O60 Gd36 Gd33 79.7(2) 2 .
O42 Gd36 Gd33 123.8(2) . .
O87 Gd36 Gd33 38.7(2) . .
O33 Gd36 Gd33 112.0(2) . .
O73 Gd36 Gd33 119.1(2) . .
Cl6 Gd36 Gd33 57.08(7) . .
Gd45 Gd36 Gd33 159.03(2) . .
O5 Gd36 Gd8 80.3(2) . .
O37 Gd36 Gd8 125.9(2) . .
O60 Gd36 Gd8 162.1(2) 2 .
O42 Gd36 Gd8 36.7(2) . .
O87 Gd36 Gd8 112.4(2) . .
O33 Gd36 Gd8 38.4(2) . .
O73 Gd36 Gd8 100.0(2) . .
Cl6 Gd36 Gd8 57.62(7) . .
Gd45 Gd36 Gd8 63.434(19) . .
Gd33 Gd36 Gd8 114.32(2) . .
O5 Gd36 Gd30 99.8(2) . 2
O37 Gd36 Gd30 76.2(2) . 2
O60 Gd36 Gd30 35.6(2) 2 2
O42 Gd36 Gd30 174.9(2) . 2
O87 Gd36 Gd30 36.7(2) . 2
O33 Gd36 Gd30 104.1(2) . 2
O73 Gd36 Gd30 116.7(2) . 2
Cl6 Gd36 Gd30 108.44(7) . 2
Gd45 Gd36 Gd30 135.65(2) . 2
Gd33 Gd36 Gd30 60.511(18) . 2
Gd8 Gd36 Gd30 140.66(2) . 2
O32 Gd37 O5 146.3(3) . .
O32 Gd37 O69 90.8(4) . .
O5 Gd37 O69 76.2(3) . .
O32 Gd37 O111 71.2(3) . 2
O5 Gd37 O111 98.6(3) . 2
O69 Gd37 O111 139.4(3) . 2
O32 Gd37 O33 135.6(3) . .
O5 Gd37 O33 70.2(3) . .
O69 Gd37 O33 72.3(3) . .
O111 Gd37 O33 144.6(3) 2 .
O32 Gd37 O84 72.5(3) . .
O5 Gd37 O84 136.7(3) . .
O69 Gd37 O84 136.9(3) . .
O111 Gd37 O84 73.1(3) 2 .
O33 Gd37 O84 92.0(3) . .
O32 Gd37 O114 81.3(3) . .
O5 Gd37 O114 65.0(3) . .
O69 Gd37 O114 66.4(3) . .
O111 Gd37 O114 74.9(3) 2 .
O33 Gd37 O114 124.3(3) . .
O84 Gd37 O114 143.7(3) . .
O32 Gd37 Cl7 131.4(3) . 2
O5 Gd37 Cl7 69.4(2) . 2
O69 Gd37 Cl7 137.6(3) . 2
O111 Gd37 Cl7 71.4(2) 2 2
O33 Gd37 Cl7 73.2(2) . 2
O84 Gd37 Cl7 67.6(2) . 2
O114 Gd37 Cl7 117.0(2) . 2
O32 Gd37 Cl8 69.0(2) . .
O5 Gd37 Cl8 129.9(2) . .
O69 Gd37 Cl8 67.6(2) . .
O111 Gd37 Cl8 131.4(2) 2 .
O33 Gd37 Cl8 66.5(2) . .
O84 Gd37 Cl8 69.3(2) . .
O114 Gd37 Cl8 123.9(2) . .
Cl7 Gd37 Cl8 118.35(10) 2 .
O32 Gd37 Gd45 113.7(2) . .
O5 Gd37 Gd45 39.4(2) . .
O69 Gd37 Gd45 41.3(2) . .
O111 Gd37 Gd45 112.9(2) 2 .
O33 Gd37 Gd45 80.2(2) . .
O84 Gd37 Gd45 172.2(2) . .
O114 Gd37 Gd45 44.0(2) . .
Cl7 Gd37 Gd45 108.85(7) 2 .
Cl8 Gd37 Gd45 107.92(6) . .
O32 Gd37 Gd40 80.5(2) . 2
O5 Gd37 Gd40 111.6(2) . 2
O69 Gd37 Gd40 171.3(3) . 2
O111 Gd37 Gd40 37.9(2) 2 2
O33 Gd37 Gd40 113.4(2) . 2
O84 Gd37 Gd40 39.2(2) . 2
O114 Gd37 Gd40 112.7(2) . 2
Cl7 Gd37 Gd40 50.93(7) 2 2
Cl8 Gd37 Gd40 107.96(6) . 2
Gd45 Gd37 Gd40 144.10(3) . 2
O32 Gd37 Gd8 108.4(2) . .
O5 Gd37 Gd8 79.6(2) . .
O69 Gd37 Gd8 36.8(2) . .
O111 Gd37 Gd8 176.1(2) 2 .
O33 Gd37 Gd8 38.0(2) . .
O84 Gd37 Gd8 110.6(2) . .
O114 Gd37 Gd8 101.2(2) . .
Cl7 Gd37 Gd8 110.88(7) 2 .
Cl8 Gd37 Gd8 50.67(6) . .
Gd45 Gd37 Gd8 63.509(19) . .
Gd40 Gd37 Gd8 145.95(2) 2 .
O166 Gd38 O27 146.8(4) . .
O166 Gd38 O122 134.9(4) . .
O27 Gd38 O122 78.4(3) . .
O166 Gd38 O127 73.5(4) . .
O27 Gd38 O127 130.6(3) . .
O122 Gd38 O127 70.6(4) . .
O166 Gd38 O159 71.6(4) . .
O27 Gd38 O159 130.9(4) . .
O122 Gd38 O159 73.5(4) . .
O127 Gd38 O159 75.3(4) . .
O166 Gd38 O48 78.7(4) . .
O27 Gd38 O48 75.0(3) . .
O122 Gd38 O48 133.3(3) . .
O127 Gd38 O48 152.2(3) . .
O159 Gd38 O48 96.3(3) . .
O166 Gd38 O19 78.4(4) . .
O27 Gd38 O19 72.8(3) . .
O122 Gd38 O19 138.1(3) . .
O127 Gd38 O19 106.9(3) . .
O159 Gd38 O19 148.0(3) . .
O48 Gd38 O19 66.5(3) . .
O166 Gd38 O16 119.6(4) . .
O27 Gd38 O16 65.1(3) . .
O122 Gd38 O16 70.1(3) . .
O127 Gd38 O16 131.8(4) . .
O159 Gd38 O16 67.7(4) . .
O48 Gd38 O16 64.0(3) . .
O19 Gd38 O16 120.9(3) . .
O166 Gd38 O14 113.2(4) . .
O27 Gd38 O14 67.3(3) . .
O122 Gd38 O14 78.4(3) . .
O127 Gd38 O14 69.5(3) . .
O159 Gd38 O14 140.5(3) . .
O48 Gd38 O14 123.2(3) . .
O19 Gd38 O14 62.8(3) . .
O16 Gd38 O14 126.7(3) . .
O166 Gd38 Gd16 118.5(3) . .
O27 Gd38 Gd16 39.4(2) . .
O122 Gd38 Gd16 98.3(3) . .
O127 Gd38 Gd16 168.0(3) . .
O159 Gd38 Gd16 106.7(3) . .
O48 Gd38 Gd16 39.9(2) . .
O19 Gd38 Gd16 78.0(2) . .
O16 Gd38 Gd16 43.2(2) . .
O14 Gd38 Gd16 104.4(2) . .
O166 Gd38 Gd24 117.7(3) . .
O27 Gd38 Gd24 37.3(2) . .
O122 Gd38 Gd24 101.5(3) . .
O127 Gd38 Gd24 113.8(3) . .
O159 Gd38 Gd24 168.0(3) . .
O48 Gd38 Gd24 79.0(2) . .
O19 Gd38 Gd24 39.4(2) . .
O16 Gd38 Gd24 100.4(2) . .
O14 Gd38 Gd24 45.4(2) . .
Gd16 Gd38 Gd24 62.783(18) . .
O166 Gd38 Gd2 70.4(3) . .
O27 Gd38 Gd2 76.4(2) . .
O122 Gd38 Gd2 154.6(3) . .
O127 Gd38 Gd2 130.6(3) . .
O159 Gd38 Gd2 121.6(3) . .
O48 Gd38 Gd2 33.8(2) . .
O19 Gd38 Gd2 33.5(2) . .
O16 Gd38 Gd2 95.6(2) . .
O14 Gd38 Gd2 95.3(2) . .
Gd16 Gd38 Gd2 59.046(17) . .
Gd24 Gd38 Gd2 59.294(17) . .
O7 Gd39 O80 145.7(3) . .
O7 Gd39 O61 89.2(3) . .
O80 Gd39 O61 75.7(3) . .
O7 Gd39 O9 71.6(3) . .
O80 Gd39 O9 99.9(3) . .
O61 Gd39 O9 138.9(3) . .
O7 Gd39 O58 72.1(3) . .
O80 Gd39 O58 138.8(3) . .
O61 Gd39 O58 135.4(3) . .
O9 Gd39 O58 73.6(3) . .
O7 Gd39 O46 133.5(3) . .
O80 Gd39 O46 70.9(3) . .
O61 Gd39 O46 71.7(3) . .
O9 Gd39 O46 146.4(3) . .
O58 Gd39 O46 92.1(3) . .
O7 Gd39 O94 80.7(3) . .
O80 Gd39 O94 65.1(3) . .
O61 Gd39 O94 66.3(3) . .
O9 Gd39 O94 74.7(3) . .
O58 Gd39 O94 143.3(3) . .
O46 Gd39 O94 124.6(3) . .
O7 Gd39 Cl20 133.5(2) . .
O80 Gd39 Cl20 68.8(2) . .
O61 Gd39 Cl20 137.3(2) . .
O9 Gd39 Cl20 71.8(2) . .
O58 Gd39 Cl20 70.7(2) . .
O46 Gd39 Cl20 74.7(2) . .
O94 Gd39 Cl20 115.7(2) . .
O7 Gd39 Cl9 66.7(2) . .
O80 Gd39 Cl9 130.7(2) . .
O61 Gd39 Cl9 68.0(2) . .
O9 Gd39 Cl9 129.4(2) . .
O58 Gd39 Cl9 67.4(2) . .
O46 Gd39 Cl9 66.9(2) . .
O94 Gd39 Cl9 123.2(2) . .
Cl20 Gd39 Cl9 120.60(10) . .
O7 Gd39 Gd43 112.2(2) . .
O80 Gd39 Gd43 39.4(2) . .
O61 Gd39 Gd43 40.7(2) . .
O9 Gd39 Gd43 113.5(2) . .
O58 Gd39 Gd43 172.4(2) . .
O46 Gd39 Gd43 80.4(2) . .
O94 Gd39 Gd43 44.2(2) . .
Cl20 Gd39 Gd43 108.21(7) . .
Cl9 Gd39 Gd43 107.97(6) . .
O7 Gd39 Gd6 80.7(2) . .
O80 Gd39 Gd6 113.9(2) . .
O61 Gd39 Gd6 169.7(2) . .
O9 Gd39 Gd6 38.6(2) . .
O58 Gd39 Gd6 39.2(2) . .
O46 Gd39 Gd6 114.2(2) . .
O94 Gd39 Gd6 113.2(2) . .
Cl20 Gd39 Gd6 52.77(7) . .
Cl9 Gd39 Gd6 105.97(6) . .
Gd43 Gd39 Gd6 146.05(3) . .
O7 Gd39 Gd15 105.9(2) . .
O80 Gd39 Gd15 80.0(2) . .
O61 Gd39 Gd15 36.6(2) . .
O9 Gd39 Gd15 175.5(2) . .
O58 Gd39 Gd15 109.5(2) . .
O46 Gd39 Gd15 37.8(2) . .
O94 Gd39 Gd15 101.3(2) . .
Cl20 Gd39 Gd15 112.13(8) . .
Cl9 Gd39 Gd15 50.96(6) . .
Gd43 Gd39 Gd15 63.628(18) . .
Gd6 Gd39 Gd15 145.49(2) . .
O80 Gd40 O111 143.3(3) . .
O80 Gd40 O117 84.6(3) . 2
O111 Gd40 O117 72.7(3) . 2
O80 Gd40 O75 76.2(3) . .
O111 Gd40 O75 106.4(3) . .
O117 Gd40 O75 144.7(3) 2 .
O80 Gd40 O84 126.1(3) . 2
O111 Gd40 O84 73.9(3) . 2
O117 Gd40 O84 71.9(3) 2 2
O75 Gd40 O84 143.0(3) . 2
O80 Gd40 O46 71.2(3) . .
O111 Gd40 O46 145.2(3) . .
O117 Gd40 O46 128.8(3) 2 .
O75 Gd40 O46 72.3(3) . .
O84 Gd40 O46 86.9(3) 2 .
O80 Gd40 O139 68.4(3) . .
O111 Gd40 O139 79.8(3) . .
O117 Gd40 O139 81.3(3) 2 .
O75 Gd40 O139 64.2(3) . .
O84 Gd40 O139 146.8(3) 2 .
O46 Gd40 O139 125.8(3) . .
O80 Gd40 Cl7 137.9(2) . .
O111 Gd40 Cl7 74.7(2) . .
O117 Gd40 Cl7 135.3(3) 2 .
O75 Gd40 Cl7 74.2(2) . .
O84 Gd40 Cl7 70.3(2) 2 .
O46 Gd40 Cl7 71.6(2) . .
O139 Gd40 Cl7 121.6(3) . .
O80 Gd40 Gd43 38.8(2) . .
O111 Gd40 Gd43 123.0(2) . .
O117 Gd40 Gd43 108.4(2) 2 .
O75 Gd40 Gd43 41.3(2) . .
O84 Gd40 Gd43 162.8(2) 2 .
O46 Gd40 Gd43 79.9(2) . .
O139 Gd40 Gd43 46.1(2) . .
Cl7 Gd40 Gd43 114.85(7) . .
O80 Gd40 Gd37 162.7(2) . 2
O111 Gd40 Gd37 38.7(2) . 2
O117 Gd40 Gd37 81.2(2) 2 2
O75 Gd40 Gd37 121.0(2) . 2
O84 Gd40 Gd37 39.4(2) 2 2
O46 Gd40 Gd37 110.9(2) . 2
O139 Gd40 Gd37 118.4(2) . 2
Cl7 Gd40 Gd37 54.41(7) . 2
Gd43 Gd40 Gd37 157.17(3) . 2
O80 Gd40 Gd15 80.9(2) . .
O111 Gd40 Gd15 123.6(2) . .
O117 Gd40 Gd15 163.7(2) 2 .
O75 Gd40 Gd15 36.8(2) . .
O84 Gd40 Gd15 111.3(2) 2 .
O46 Gd40 Gd15 38.4(2) . .
O139 Gd40 Gd15 100.0(2) . .
Cl7 Gd40 Gd15 57.49(7) . .
Gd43 Gd40 Gd15 63.692(19) . .
Gd37 Gd40 Gd15 111.70(2) 2 .
O80 Gd40 Gd49 102.1(2) . 2
O111 Gd40 Gd49 76.3(2) . 2
O117 Gd40 Gd49 36.5(2) 2 2
O75 Gd40 Gd49 177.2(2) . 2
O84 Gd40 Gd49 36.6(2) 2 2
O46 Gd40 Gd49 105.1(2) . 2
O139 Gd40 Gd49 117.4(2) . 2
Cl7 Gd40 Gd49 106.13(7) . 2
Gd43 Gd40 Gd49 137.87(3) . 2
Gd37 Gd40 Gd49 60.674(19) 2 2
Gd15 Gd40 Gd49 141.06(2) . 2
O102 Gd41 O157 104.0(4) . .
O102 Gd41 O176 128.6(4) . .
O157 Gd41 O176 73.8(4) . .
O102 Gd41 O41 142.9(3) . .
O157 Gd41 O41 80.0(3) . .
O176 Gd41 O41 88.2(4) . .
O102 Gd41 O20 82.3(3) . .
O157 Gd41 O20 143.0(3) . .
O176 Gd41 O20 130.4(4) . .
O41 Gd41 O20 74.3(3) . .
O102 Gd41 O147 70.7(4) . .
O157 Gd41 O147 134.5(4) . .
O176 Gd41 O147 75.9(4) . .
O41 Gd41 O147 131.9(3) . .
O20 Gd41 O147 82.3(3) . .
O102 Gd41 O43 76.2(3) . .
O157 Gd41 O43 77.8(3) . .
O176 Gd41 O43 146.0(4) . .
O41 Gd41 O43 68.6(3) . .
O20 Gd41 O43 68.3(3) . .
O147 Gd41 O43 138.1(3) . .
O102 Gd41 O65 129.1(3) . .
O157 Gd41 O65 125.7(3) . .
O176 Gd41 O65 65.4(4) . .
O41 Gd41 O65 64.9(3) . .
O20 Gd41 O65 65.2(3) . .
O147 Gd41 O65 67.2(3) . .
O43 Gd41 O65 120.6(3) . .
O102 Gd41 O248 65.5(5) . .
O157 Gd41 O248 65.3(5) . .
O176 Gd41 O248 67.7(5) . .
O41 Gd41 O248 141.8(5) . .
O20 Gd41 O248 143.9(5) . .
O147 Gd41 O248 72.2(5) . .
O43 Gd41 O248 116.1(5) . .
O65 Gd41 O248 123.3(5) . .
O102 Gd41 Gd11 122.6(2) . .
O157 Gd41 Gd11 119.7(3) . .
O176 Gd41 Gd11 99.6(3) . .
O41 Gd41 Gd11 39.7(2) . .
O20 Gd41 Gd11 40.4(2) . .
O147 Gd41 Gd11 98.1(2) . .
O43 Gd41 Gd11 78.6(2) . .
O65 Gd41 Gd11 42.0(2) . .
O248 Gd41 Gd11 165.3(4) . .
O102 Gd41 Gd12 111.7(2) . .
O157 Gd41 Gd12 68.0(3) . .
O176 Gd41 Gd12 114.2(3) . .
O41 Gd41 Gd12 34.9(2) . .
O20 Gd41 Gd12 75.8(2) . .
O147 Gd41 Gd12 157.2(2) . .
O43 Gd41 Gd12 35.5(2) . .
O65 Gd41 Gd12 97.5(2) . .
O248 Gd41 Gd12 130.2(4) . .
Gd11 Gd41 Gd12 60.857(18) . .
O102 Gd41 Gd20 69.4(2) . .
O157 Gd41 Gd20 113.8(3) . .
O176 Gd41 Gd20 159.7(3) . .
O41 Gd41 Gd20 75.2(2) . .
O20 Gd41 Gd20 33.8(2) . .
O147 Gd41 Gd20 106.4(3) . .
O43 Gd41 Gd20 36.0(2) . .
O65 Gd41 Gd20 96.5(2) . .
O248 Gd41 Gd20 132.5(4) . .
Gd11 Gd41 Gd20 60.147(18) . .
Gd12 Gd41 Gd20 56.905(17) . .
O50 Gd42 O143 145.4(4) . .
O50 Gd42 O165 132.3(4) . .
O143 Gd42 O165 72.4(4) . .
O50 Gd42 O170 80.9(4) . .
O143 Gd42 O170 133.6(4) . .
O165 Gd42 O170 72.8(4) . .
O50 Gd42 O167 131.0(4) . .
O143 Gd42 O167 70.9(4) . .
O165 Gd42 O167 77.5(4) . .
O170 Gd42 O167 72.4(4) . .
O50 Gd42 O97 74.7(3) . .
O143 Gd42 O97 79.9(4) . .
O165 Gd42 O97 94.9(4) . .
O170 Gd42 O97 132.8(4) . .
O167 Gd42 O97 150.7(4) . .
O50 Gd42 O56 72.1(3) . .
O143 Gd42 O56 76.8(3) . .
O165 Gd42 O56 147.2(4) . .
O170 Gd42 O56 139.4(4) . .
O167 Gd42 O56 103.3(4) . .
O97 Gd42 O56 68.1(3) . .
O50 Gd42 O119 64.7(3) . .
O143 Gd42 O119 123.0(4) . .
O165 Gd42 O119 68.8(4) . .
O170 Gd42 O119 69.2(4) . .
O167 Gd42 O119 134.6(4) . .
O97 Gd42 O119 63.9(3) . .
O56 Gd42 O119 121.6(3) . .
O50 Gd42 O150 66.7(3) . .
O143 Gd42 O150 111.7(4) . .
O165 Gd42 O150 140.8(4) . .
O170 Gd42 O150 79.0(4) . .
O167 Gd42 O150 68.3(4) . .
O97 Gd42 O150 124.3(4) . .
O56 Gd42 O150 62.9(3) . .
O119 Gd42 O150 124.8(3) . .
O50 Gd42 Gd14 39.1(2) . .
O143 Gd42 Gd14 119.6(3) . .
O165 Gd42 Gd14 107.1(3) . .
O170 Gd42 Gd14 99.4(3) . .
O167 Gd42 Gd14 169.3(3) . .
O97 Gd42 Gd14 39.7(2) . .
O56 Gd42 Gd14 78.3(2) . .
O119 Gd42 Gd14 43.4(2) . .
O150 Gd42 Gd14 103.8(3) . .
O50 Gd42 Gd27 37.5(2) . 2_566
O143 Gd42 Gd27 115.1(3) . 2_566
O165 Gd42 Gd27 169.3(3) . 2_566
O170 Gd42 Gd27 104.2(3) . 2_566
O167 Gd42 Gd27 111.8(3) . 2_566
O97 Gd42 Gd27 79.5(2) . 2_566
O56 Gd42 Gd27 38.4(2) . 2_566
O119 Gd42 Gd27 100.4(2) . 2_566
O150 Gd42 Gd27 45.5(3) . 2_566
Gd14 Gd42 Gd27 62.873(19) . 2_566
O50 Gd42 Gd16 76.2(2) . .
O143 Gd42 Gd16 69.5(3) . .
O165 Gd42 Gd16 119.9(3) . .
O170 Gd42 Gd16 156.6(3) . .
O167 Gd42 Gd16 127.5(3) . .
O97 Gd42 Gd16 34.4(2) . .
O56 Gd42 Gd16 34.8(2) . .
O119 Gd42 Gd16 96.0(2) . .
O150 Gd42 Gd16 96.5(3) . .
Gd14 Gd42 Gd16 59.084(18) . .
Gd27 Gd42 Gd16 59.442(18) 2_566 .
O173 Gd43 O80 146.7(4) . .
O173 Gd43 O158 134.0(4) . .
O80 Gd43 O158 79.3(4) . .
O173 Gd43 O113 71.9(4) . .
O80 Gd43 O113 130.6(3) . .
O158 Gd43 O113 72.7(4) . .
O173 Gd43 O61 79.0(4) . .
O80 Gd43 O61 74.4(3) . .
O158 Gd43 O61 134.0(4) . .
O113 Gd43 O61 97.1(3) . .
O173 Gd43 O208 72.9(4) . .
O80 Gd43 O208 129.3(4) . .
O158 Gd43 O208 72.4(4) . .
O113 Gd43 O208 79.1(4) . .
O61 Gd43 O208 151.4(4) . .
O173 Gd43 O75 78.0(4) . .
O80 Gd43 O75 73.5(3) . .
O158 Gd43 O75 138.1(4) . .
O113 Gd43 O75 148.4(3) . .
O61 Gd43 O75 67.3(3) . .
O208 Gd43 O75 101.3(4) . .
O173 Gd43 O94 120.8(4) . .
O80 Gd43 O94 64.6(3) . .
O158 Gd43 O94 69.4(4) . .
O113 Gd43 O94 67.7(3) . .
O61 Gd43 O94 65.4(3) . .
O208 Gd43 O94 135.0(4) . .
O75 Gd43 O94 122.9(3) . .
O173 Gd43 O139 113.9(4) . .
O80 Gd43 O139 66.4(3) . .
O158 Gd43 O139 78.4(4) . .
O113 Gd43 O139 140.9(3) . .
O61 Gd43 O139 122.0(3) . .
O208 Gd43 O139 67.2(4) . .
O75 Gd43 O139 61.7(3) . .
O94 Gd43 O139 124.9(3) . .
O173 Gd43 Gd39 118.7(3) . .
O80 Gd43 Gd39 39.1(2) . .
O158 Gd43 Gd39 99.1(3) . .
O113 Gd43 Gd39 106.9(3) . .
O61 Gd43 Gd39 39.7(2) . .
O208 Gd43 Gd39 168.0(3) . .
O75 Gd43 Gd39 79.2(2) . .
O94 Gd43 Gd39 43.9(2) . .
O139 Gd43 Gd39 103.2(2) . .
O173 Gd43 Gd40 117.2(3) . .
O80 Gd43 Gd40 37.9(2) . .
O158 Gd43 Gd40 102.4(3) . .
O113 Gd43 Gd40 168.4(3) . .
O61 Gd43 Gd40 78.6(2) . .
O208 Gd43 Gd40 109.8(3) . .
O75 Gd43 Gd40 39.3(2) . .
O94 Gd43 Gd40 100.8(2) . .
O139 Gd43 Gd40 44.4(2) . .
Gd39 Gd43 Gd40 62.973(18) . .
O173 Gd43 Gd15 70.0(3) . .
O80 Gd43 Gd15 76.7(2) . .
O158 Gd43 Gd15 155.9(3) . .
O113 Gd43 Gd15 122.2(3) . .
O61 Gd43 Gd15 34.2(2) . .
O208 Gd43 Gd15 126.4(3) . .
O75 Gd43 Gd15 34.1(2) . .
O94 Gd43 Gd15 97.4(2) . .
O139 Gd43 Gd15 94.5(2) . .
Gd39 Gd43 Gd15 59.725(18) . .
Gd40 Gd43 Gd15 59.036(18) . .
O212 Gd44 O145 93.1(4) 2_566 .
O212 Gd44 O13 145.7(4) 2_566 .
O145 Gd44 O13 83.0(3) . .
O212 Gd44 O35 88.3(4) 2_566 .
O145 Gd44 O35 144.6(4) . .
O13 Gd44 O35 76.4(3) . .
O212 Gd44 O238 73.1(6) 2_566 2_566
O145 Gd44 O238 125.3(6) . 2_566
O13 Gd44 O238 135.7(6) . 2_566
O35 Gd44 O238 88.9(6) . 2_566
O212 Gd44 O239 122.0(5) 2_566 2_566
O145 Gd44 O239 71.2(5) . 2_566
O13 Gd44 O239 89.1(5) . 2_566
O35 Gd44 O239 135.8(5) . 2_566
O238 Gd44 O239 72.8(7) 2_566 2_566
O212 Gd44 O131 133.5(4) 2_566 2_566
O145 Gd44 O131 130.9(4) . 2_566
O13 Gd44 O131 66.9(3) . 2_566
O35 Gd44 O131 65.3(3) . 2_566
O238 Gd44 O131 69.0(6) 2_566 2_566
O239 Gd44 O131 70.6(5) 2_566 2_566
O212 Gd44 O38 76.4(4) 2_566 .
O145 Gd44 O38 76.8(3) . .
O13 Gd44 O38 69.5(3) . .
O35 Gd44 O38 69.1(3) . .
O238 Gd44 O38 142.8(6) 2_566 .
O239 Gd44 O38 143.3(5) 2_566 .
O131 Gd44 O38 122.2(3) 2_566 .
O212 Gd44 Gd22 128.5(3) 2_566 2_566
O145 Gd44 Gd22 124.2(3) . 2_566
O13 Gd44 Gd22 41.3(2) . 2_566
O35 Gd44 Gd22 40.4(2) . 2_566
O238 Gd44 Gd22 103.8(5) 2_566 2_566
O239 Gd44 Gd22 104.5(4) 2_566 2_566
O131 Gd44 Gd22 43.1(2) 2_566 2_566
O38 Gd44 Gd22 79.1(2) . 2_566
O212 Gd44 Gd27 72.7(3) 2_566 .
O145 Gd44 Gd27 112.6(3) . .
O13 Gd44 Gd27 77.5(2) . .
O35 Gd44 Gd27 35.0(2) . .
O238 Gd44 Gd27 112.8(5) 2_566 .
O239 Gd44 Gd27 165.2(4) 2_566 .
O131 Gd44 Gd27 98.1(2) 2_566 .
O38 Gd44 Gd27 35.9(2) . .
Gd22 Gd44 Gd27 61.247(18) 2_566 .
O212 Gd44 Gd11 112.1(3) 2_566 .
O145 Gd44 Gd11 70.0(3) . .
O13 Gd44 Gd11 34.8(2) . .
O35 Gd44 Gd11 76.7(2) . .
O238 Gd44 Gd11 164.3(5) 2_566 .
O239 Gd44 Gd11 113.4(4) 2_566 .
O131 Gd44 Gd11 98.8(2) 2_566 .
O38 Gd44 Gd11 36.2(2) . .
Gd22 Gd44 Gd11 61.118(19) 2_566 .
Gd27 Gd44 Gd11 57.713(18) . .
O151 Gd45 O5 145.3(4) . .
O151 Gd45 O105 135.8(4) . .
O5 Gd45 O105 78.8(3) . .
O151 Gd45 O149 74.6(4) . .
O5 Gd45 O149 129.2(3) . .
O105 Gd45 O149 73.2(4) . .
O151 Gd45 O181 72.3(4) . .
O5 Gd45 O181 130.5(4) . .
O105 Gd45 O181 72.8(4) . .
O149 Gd45 O181 79.6(4) . .
O151 Gd45 O69 77.3(4) . .
O5 Gd45 O69 74.2(3) . .
O105 Gd45 O69 133.6(4) . .
O149 Gd45 O69 151.3(3) . .
O181 Gd45 O69 97.3(4) . .
O151 Gd45 O42 78.1(4) . .
O5 Gd45 O42 73.2(3) . .
O105 Gd45 O42 137.0(4) . .
O149 Gd45 O42 100.2(3) . .
O181 Gd45 O42 149.3(4) . .
O69 Gd45 O42 68.1(3) . .
O151 Gd45 O114 119.3(4) . .
O5 Gd45 O114 64.6(3) . .
O105 Gd45 O114 69.3(4) . .
O149 Gd45 O114 135.7(3) . .
O181 Gd45 O114 67.6(4) . .
O69 Gd45 O114 65.2(3) . .
O42 Gd45 O114 123.2(3) . .
O151 Gd45 O73 116.3(4) . .
O5 Gd45 O73 65.7(3) . .
O105 Gd45 O73 77.1(4) . .
O149 Gd45 O73 67.1(3) . .
O181 Gd45 O73 140.2(4) . .
O69 Gd45 O73 122.3(3) . .
O42 Gd45 O73 61.9(3) . .
O114 Gd45 O73 123.9(3) . .
O151 Gd45 Gd37 116.8(3) . .
O5 Gd45 Gd37 39.0(2) . .
O105 Gd45 Gd37 98.7(3) . .
O149 Gd45 Gd37 167.9(3) . .
O181 Gd45 Gd37 107.1(3) . .
O69 Gd45 Gd37 39.6(2) . .
O42 Gd45 Gd37 79.3(2) . .
O114 Gd45 Gd37 44.0(2) . .
O73 Gd45 Gd37 102.6(2) . .
O151 Gd45 Gd36 117.5(3) . .
O5 Gd45 Gd36 37.7(2) . .
O105 Gd45 Gd36 101.2(3) . .
O149 Gd45 Gd36 108.9(3) . .
O181 Gd45 Gd36 168.2(3) . .
O69 Gd45 Gd36 79.3(2) . .
O42 Gd45 Gd36 39.4(2) . .
O114 Gd45 Gd36 100.8(2) . .
O73 Gd45 Gd36 43.8(2) . .
Gd37 Gd45 Gd36 63.182(18) . .
O151 Gd45 Gd8 68.9(3) . .
O5 Gd45 Gd8 76.4(2) . .
O105 Gd45 Gd8 155.1(3) . .
O149 Gd45 Gd8 125.6(3) . .
O181 Gd45 Gd8 123.0(3) . .
O69 Gd45 Gd8 34.7(2) . .
O42 Gd45 Gd8 34.3(2) . .
O114 Gd45 Gd8 97.6(2) . .
O73 Gd45 Gd8 94.7(2) . .
Gd37 Gd45 Gd8 59.727(17) . .
Gd36 Gd45 Gd8 59.333(18) . .
O184 Gd46 O103 146.2(4) . .
O184 Gd46 O144 134.6(4) . .
O103 Gd46 O144 79.1(4) . .
O184 Gd46 O178 72.7(4) . .
O103 Gd46 O178 131.2(4) . .
O144 Gd46 O178 73.0(4) . .
O184 Gd46 O134 72.9(4) . .
O103 Gd46 O134 128.1(4) . .
O144 Gd46 O134 72.7(4) . .
O178 Gd46 O134 80.0(4) . .
O184 Gd46 O34 79.5(4) . .
O103 Gd46 O34 74.5(3) . .
O144 Gd46 O34 133.6(4) . .
O178 Gd46 O34 97.1(4) . .
O134 Gd46 O34 151.8(4) . .
O184 Gd46 O44 77.9(4) . .
O103 Gd46 O44 72.6(3) . .
O144 Gd46 O44 137.2(4) . .
O178 Gd46 O44 149.0(4) . .
O134 Gd46 O44 100.6(4) . .
O34 Gd46 O44 67.7(3) . .
O184 Gd46 O70 122.4(4) . .
O103 Gd46 O70 63.9(3) . .
O144 Gd46 O70 69.4(4) . .
O178 Gd46 O70 69.0(4) . .
O134 Gd46 O70 136.4(4) . .
O34 Gd46 O70 64.9(3) . .
O44 Gd46 O70 121.8(3) . .
O184 Gd46 O116 114.0(4) . .
O103 Gd46 O116 65.3(3) . .
O144 Gd46 O116 77.4(3) . .
O178 Gd46 O116 140.5(3) . .
O134 Gd46 O116 66.5(3) . .
O34 Gd46 O116 122.2(3) . .
O44 Gd46 O116 62.0(3) . .
O70 Gd46 O116 123.0(3) . .
O184 Gd46 Gd35 119.2(3) . .
O103 Gd46 Gd35 39.1(2) . .
O144 Gd46 Gd35 98.8(3) . .
O178 Gd46 Gd35 107.4(3) . .
O134 Gd46 Gd35 167.0(3) . .
O34 Gd46 Gd35 39.7(2) . .
O44 Gd46 Gd35 78.7(2) . .
O70 Gd46 Gd35 43.2(2) . .
O116 Gd46 Gd35 102.4(2) . .
O184 Gd46 Gd21 116.9(3) . .
O103 Gd46 Gd21 37.3(2) . .
O144 Gd46 Gd21 101.5(3) . .
O178 Gd46 Gd21 168.5(3) . .
O134 Gd46 Gd21 108.3(3) . .
O34 Gd46 Gd21 79.3(2) . .
O44 Gd46 Gd21 39.2(2) . .
O70 Gd46 Gd21 99.7(2) . .
O116 Gd46 Gd21 43.7(2) . .
Gd35 Gd46 Gd21 62.941(19) . .
O184 Gd46 Gd13 69.4(3) . .
O103 Gd46 Gd13 76.9(2) . .
O144 Gd46 Gd13 155.9(3) . .
O178 Gd46 Gd13 121.9(3) . .
O134 Gd46 Gd13 125.8(3) . .
O34 Gd46 Gd13 34.3(2) . .
O44 Gd46 Gd13 34.6(2) . .
O70 Gd46 Gd13 97.0(2) . .
O116 Gd46 Gd13 95.3(2) . .
Gd35 Gd46 Gd13 59.864(18) . .
Gd21 Gd46 Gd13 60.075(19) . .
O138 Gd47 O72 146.5(3) . .
O138 Gd47 O15 85.4(3) . .
O72 Gd47 O15 76.6(3) . .
O138 Gd47 O283 119.7(3) . .
O72 Gd47 O283 92.5(3) . .
O15 Gd47 O283 135.5(3) . .
O138 Gd47 O146 92.1(4) . .
O72 Gd47 O146 87.0(4) . .
O15 Gd47 O146 145.0(3) . .
O283 Gd47 O146 75.1(3) . .
O138 Gd47 O164 70.4(4) . .
O72 Gd47 O164 134.8(4) . .
O15 Gd47 O164 86.2(4) . .
O283 Gd47 O164 71.2(3) . .
O146 Gd47 O164 125.8(4) . .
O138 Gd47 O59 77.1(3) . .
O72 Gd47 O59 70.1(3) . .
O15 Gd47 O59 69.0(3) . .
O283 Gd47 O59 147.1(3) . .
O146 Gd47 O59 76.4(3) . .
O164 Gd47 O59 140.5(4) . .
O138 Gd47 O83 131.6(3) . .
O72 Gd47 O83 65.7(3) . .
O15 Gd47 O83 66.6(3) . .
O283 Gd47 O83 69.5(3) . .
O146 Gd47 O83 133.4(4) . .
O164 Gd47 O83 69.1(4) . .
O59 Gd47 O83 122.6(3) . .
O138 Gd47 Gd8 126.7(3) . .
O72 Gd47 Gd8 40.8(2) . .
O15 Gd47 Gd8 41.4(2) . .
O283 Gd47 Gd8 105.5(2) . .
O146 Gd47 Gd8 127.5(3) . .
O164 Gd47 Gd8 102.0(3) . .
O59 Gd47 Gd8 79.8(2) . .
O83 Gd47 Gd8 42.8(2) . .
O138 Gd47 Gd35 113.4(3) . .
O72 Gd47 Gd35 35.1(2) . .
O15 Gd47 Gd35 76.8(2) . .
O283 Gd47 Gd35 117.4(2) . .
O146 Gd47 Gd35 72.2(3) . .
O164 Gd47 Gd35 161.9(3) . .
O59 Gd47 Gd35 36.5(2) . .
O83 Gd47 Gd35 98.2(2) . .
Gd8 Gd47 Gd35 61.090(18) . .
O138 Gd47 Gd10 71.8(3) . .
O72 Gd47 Gd10 77.5(2) . .
O15 Gd47 Gd10 34.6(2) . .
O283 Gd47 Gd10 167.1(2) . .
O146 Gd47 Gd10 112.0(3) . .
O164 Gd47 Gd10 110.1(3) . .
O59 Gd47 Gd10 35.9(2) . .
O83 Gd47 Gd10 98.6(2) . .
Gd8 Gd47 Gd10 61.599(18) . .
Gd35 Gd47 Gd10 57.667(17) . .
O171 Gd48 O199 119.9(5) 2 .
O171 Gd48 O124 90.3(4) 2 .
O199 Gd48 O124 73.3(5) . .
O171 Gd48 O32 145.7(4) 2 .
O199 Gd48 O32 92.2(4) . .
O124 Gd48 O32 87.6(3) . .
O171 Gd48 O117 86.4(4) 2 .
O199 Gd48 O117 137.0(5) . .
O124 Gd48 O117 145.0(4) . .
O32 Gd48 O117 76.2(3) . .
O171 Gd48 O198 72.6(5) 2 .
O199 Gd48 O198 71.3(5) . .
O124 Gd48 O198 124.4(4) . .
O32 Gd48 O198 134.5(4) . .
O117 Gd48 O198 87.6(4) . .
O171 Gd48 O111 77.4(4) 2 2
O199 Gd48 O111 143.8(5) . 2
O124 Gd48 O111 75.2(3) . 2
O32 Gd48 O111 68.9(3) . 2
O117 Gd48 O111 70.1(3) . 2
O198 Gd48 O111 143.6(4) . 2
O171 Gd48 O141 132.9(4) 2 .
O199 Gd48 O141 71.2(5) . .
O124 Gd48 O141 133.9(4) . .
O32 Gd48 O141 65.7(3) . .
O117 Gd48 O141 66.3(3) . .
O198 Gd48 O141 68.9(4) . .
O111 Gd48 O141 122.4(3) 2 .
O171 Gd48 Gd49 126.8(3) 2 .
O199 Gd48 Gd49 106.9(4) . .
O124 Gd48 Gd49 128.2(3) . .
O32 Gd48 Gd49 41.0(2) . .
O117 Gd48 Gd49 40.6(2) . .
O198 Gd48 Gd49 102.5(4) . .
O111 Gd48 Gd49 79.4(2) 2 .
O141 Gd48 Gd49 43.1(2) . .
O171 Gd48 Gd40 71.7(3) 2 2
O199 Gd48 Gd40 168.2(4) . 2
O124 Gd48 Gd40 110.5(3) . 2
O32 Gd48 Gd40 77.1(2) . 2
O117 Gd48 Gd40 36.0(2) . 2
O198 Gd48 Gd40 112.9(4) . 2
O111 Gd48 Gd40 35.9(2) 2 2
O141 Gd48 Gd40 99.6(2) . 2
Gd49 Gd48 Gd40 61.700(19) . 2
O171 Gd48 Gd37 113.2(3) 2 .
O199 Gd48 Gd37 115.5(4) . .
O124 Gd48 Gd37 72.4(3) . .
O32 Gd48 Gd37 34.4(2) . .
O117 Gd48 Gd37 77.0(2) . .
O198 Gd48 Gd37 162.9(4) . .
O111 Gd48 Gd37 35.9(2) 2 .
O141 Gd48 Gd37 97.7(2) . .
Gd49 Gd48 Gd37 60.818(19) . .
Gd40 Gd48 Gd37 57.342(18) 2 .
O109 Gd49 O118 72.4(4) . .
O109 Gd49 O84 136.1(3) . .
O118 Gd49 O84 140.8(3) . .
O109 Gd49 O112 73.1(3) . 2
O118 Gd49 O112 73.1(3) . 2
O84 Gd49 O112 89.1(3) . 2
O109 Gd49 O117 145.1(3) . .
O118 Gd49 O117 98.3(4) . .
O84 Gd49 O117 71.5(3) . .
O112 Gd49 O117 137.7(3) 2 .
O109 Gd49 O32 92.0(3) . .
O118 Gd49 O32 144.4(4) . .
O84 Gd49 O32 71.6(3) . .
O112 Gd49 O32 133.7(3) 2 .
O117 Gd49 O32 76.2(3) . .
O109 Gd49 O141 78.7(3) . .
O118 Gd49 O141 79.9(4) . .
O84 Gd49 O141 125.2(3) . .
O112 Gd49 O141 145.6(3) 2 .
O117 Gd49 O141 66.4(3) . .
O32 Gd49 O141 65.6(3) . .
O109 Gd49 Cl20 130.5(3) . 2
O118 Gd49 Cl20 67.7(3) . 2
O84 Gd49 Cl20 73.3(2) . 2
O112 Gd49 Cl20 68.3(2) 2 2
O117 Gd49 Cl20 70.2(3) . 2
O32 Gd49 Cl20 137.3(3) . 2
O141 Gd49 Cl20 120.1(3) . 2
O109 Gd49 Gd48 112.0(2) . .
O118 Gd49 Gd48 115.4(3) . .
O84 Gd49 Gd48 82.0(2) . .
O112 Gd49 Gd48 170.9(2) 2 .
O117 Gd49 Gd48 40.7(2) . .
O32 Gd49 Gd48 40.8(2) . .
O141 Gd49 Gd48 43.1(2) . .
Cl20 Gd49 Gd48 110.89(7) 2 .
O109 Gd49 Gd13 37.5(2) . .
O118 Gd49 Gd13 79.1(3) . .
O84 Gd49 Gd13 108.3(2) . .
O112 Gd49 Gd13 38.3(2) 2 .
O117 Gd49 Gd13 175.6(2) . .
O32 Gd49 Gd13 108.0(2) . .
O141 Gd49 Gd13 116.2(2) . .
Cl20 Gd49 Gd13 105.49(7) 2 .
Gd48 Gd49 Gd13 143.61(3) . .
O109 Gd49 Gd32 79.2(2) . 2
O118 Gd49 Gd32 37.5(3) . 2
O84 Gd49 Gd32 111.1(2) . 2
O112 Gd49 Gd32 38.3(2) 2 2
O117 Gd49 Gd32 114.3(2) . 2
O32 Gd49 Gd32 169.6(2) . 2
O141 Gd49 Gd32 117.3(2) . 2
Cl20 Gd49 Gd32 51.32(7) 2 2
Gd48 Gd49 Gd32 148.35(3) . 2
Gd13 Gd49 Gd32 61.565(18) . 2
O109 Gd49 Gd37 110.7(3) . .
O118 Gd49 Gd37 176.8(3) . .
O84 Gd49 Gd37 37.4(2) . .
O112 Gd49 Gd37 108.5(2) 2 .
O117 Gd49 Gd37 78.6(2) . .
O32 Gd49 Gd37 36.0(2) . .
O141 Gd49 Gd37 99.6(2) . .
Cl20 Gd49 Gd37 110.11(7) 2 .
Gd48 Gd49 Gd37 62.878(19) . .
Gd13 Gd49 Gd37 103.94(2) . .
Gd32 Gd49 Gd37 143.03(2) 2 .
O148 Gd50 O211 76.0(4) . .
O148 Gd50 O86 146.0(4) . 2
O211 Gd50 O86 129.2(4) . 2
O148 Gd50 O209 72.1(4) . .
O211 Gd50 O209 75.5(4) . .
O86 Gd50 O209 130.8(4) 2 .
O148 Gd50 O210 137.0(4) . .
O211 Gd50 O210 71.3(4) . .
O86 Gd50 O210 76.9(4) 2 .
O209 Gd50 O210 73.4(4) . .
O148 Gd50 O118 78.0(4) . .
O211 Gd50 O118 104.4(4) . .
O86 Gd50 O118 73.8(3) 2 .
O209 Gd50 O118 149.2(4) . .
O210 Gd50 O118 136.6(4) . .
O148 Gd50 O109 77.4(4) . .
O211 Gd50 O109 153.4(4) . .
O86 Gd50 O109 74.8(3) 2 .
O209 Gd50 O109 97.8(4) . .
O210 Gd50 O109 132.2(4) . .
O118 Gd50 O109 68.2(3) . .
O148 Gd50 O168 118.1(4) . .
O211 Gd50 O168 132.4(4) . .
O86 Gd50 O168 65.2(3) 2 .
O209 Gd50 O168 68.1(4) . .
O210 Gd50 O168 69.7(4) . .
O118 Gd50 O168 122.6(4) . .
O109 Gd50 O168 63.7(3) . .
O148 Gd50 O140 115.8(4) . .
O211 Gd50 O140 68.5(4) . .
O86 Gd50 O140 66.3(3) 2 .
O209 Gd50 O140 138.8(4) . .
O210 Gd50 O140 76.7(4) . .
O118 Gd50 O140 62.5(3) . .
O109 Gd50 O140 123.3(3) . .
O168 Gd50 O140 125.5(3) . .
O148 Gd50 Gd13 117.6(3) . .
O211 Gd50 Gd13 166.4(3) . .
O86 Gd50 Gd13 39.0(2) 2 .
O209 Gd50 Gd13 107.5(3) . .
O210 Gd50 Gd13 96.6(3) . .
O118 Gd50 Gd13 80.0(3) . .
O109 Gd50 Gd13 40.2(2) . .
O168 Gd50 Gd13 43.0(2) . .
O140 Gd50 Gd13 103.4(2) . .
O148 Gd50 Gd32 118.0(3) . 2
O211 Gd50 Gd32 111.6(3) . 2
O86 Gd50 Gd32 37.6(2) 2 2
O209 Gd50 Gd32 168.4(3) . 2
O210 Gd50 Gd32 99.7(3) . 2
O118 Gd50 Gd32 40.0(2) . 2
O109 Gd50 Gd32 79.8(2) . 2
O168 Gd50 Gd32 101.0(2) . 2
O140 Gd50 Gd32 44.3(2) . 2
Gd13 Gd50 Gd32 63.42(2) . 2
O148 Gd50 Gd49 69.4(3) . .
O211 Gd50 Gd49 130.2(3) . .
O86 Gd50 Gd49 76.6(2) 2 .
O209 Gd50 Gd49 123.2(3) . .
O210 Gd50 Gd49 153.3(3) . .
O118 Gd50 Gd49 34.8(2) . .
O109 Gd50 Gd49 34.2(2) . .
O168 Gd50 Gd49 95.8(2) . .
O140 Gd50 Gd49 95.7(2) . .
Gd13 Gd50 Gd49 59.772(19) . .
Gd32 Gd50 Gd49 59.956(19) 2 .
Gd25 Cl1 Gd11 145.98(12) . .
Gd25 Cl1 Gd34 73.48(8) . .
Gd11 Cl1 Gd34 138.81(11) . .
Gd27 Cl2 Gd20 147.58(12) . .
Gd27 Cl2 Gd11 74.01(7) . .
Gd20 Cl2 Gd11 73.65(7) . .
Gd21 Cl3 Gd33 146.54(12) . 2
Gd21 Cl3 Gd30 73.27(8) . .
Gd33 Cl3 Gd30 73.65(7) 2 .
O186 Cl4 O187 111.6(9) . .
O186 Cl4 O188 108.5(8) . .
O187 Cl4 O188 107.1(9) . .
O186 Cl4 O142 109.5(7) . .
O187 Cl4 O142 110.5(8) . .
O188 Cl4 O142 109.5(7) . .
Gd16 Cl5 Gd1 143.28(11) . .
Gd16 Cl5 Gd2 72.64(7) . .
Gd1 Cl5 Gd2 144.07(11) . .
Gd16 Cl5 Gd34 144.29(11) . .
Gd1 Cl5 Gd34 72.32(7) . .
Gd2 Cl5 Gd34 71.81(7) . .
Gd36 Cl6 Gd10 145.91(12) . .
Gd36 Cl6 Gd33 73.50(8) . .
Gd10 Cl6 Gd33 140.49(11) . .
Gd40 Cl7 Gd30 145.99(12) . .
Gd40 Cl7 Gd37 74.66(8) . 2
Gd30 Cl7 Gd37 139.33(12) . 2
Gd13 Cl8 Gd8 142.30(13) . .
Gd13 Cl8 Gd37 144.11(12) . .
Gd8 Cl8 Gd37 73.56(7) . .
Gd35 Cl9 Gd15 139.13(11) . .
Gd35 Cl9 Gd10 73.94(7) . .
Gd15 Cl9 Gd10 146.75(12) . .
Gd35 Cl9 Gd39 147.16(11) . .
Gd15 Cl9 Gd39 73.60(7) . .
Gd10 Cl9 Gd39 73.23(7) . .
Gd9 Cl10 Gd24 148.45(11) 2_566 .
Gd9 Cl10 Gd4 74.49(7) 2_566 2_566
Gd24 Cl10 Gd4 73.98(7) . 2_566
Gd9 Cl10 Gd2 137.32(11) 2_566 .
Gd24 Cl10 Gd2 74.20(7) . .
Gd4 Cl10 Gd2 148.18(11) 2_566 .
O197 Cl11 O194 111.2(9) . .
O197 Cl11 O195 110.4(8) . .
O194 Cl11 O195 112.5(8) . .
O197 Cl11 O196 106.1(9) . .
O194 Cl11 O196 108.2(9) . .
O195 Cl11 O196 108.2(8) . .
O272 Cl12 O271 112.4(18) . .
O272 Cl12 O183 113.9(15) . .
O271 Cl12 O183 116.3(13) . .
O272 Cl12 O273 90.6(17) . .
O271 Cl12 O273 112.4(16) . .
O183 Cl12 O273 108.3(12) . .
O192 Cl13 O191 111.7(8) . .
O192 Cl13 O193 109.9(8) . .
O191 Cl13 O193 110.9(8) . .
O192 Cl13 O240 108.1(10) . .
O191 Cl13 O240 108.4(10) . .
O193 Cl13 O240 107.7(10) . .
Gd3 Cl14 Gd22 145.93(11) . .
Gd3 Cl14 Gd14 72.81(7) . .
Gd22 Cl14 Gd14 140.77(11) . .
Gd3 Cl14 Gd9 73.67(7) . .
Gd22 Cl14 Gd9 72.80(7) . .
Gd14 Cl14 Gd9 146.40(11) . .
O223 Cl15 O190 113.5(11) . .
O223 Cl15 O189 113.7(11) . .
O190 Cl15 O189 109.0(9) . .
O223 Cl15 O255 106.2(13) . .
O190 Cl15 O255 104.8(12) . .
O189 Cl15 O255 109.1(12) . .
Gd12 Cl16 Gd1 75.73(8) . .
Gd12 Cl16 Gd20 72.93(7) . .
Gd1 Cl16 Gd20 148.28(11) . .
O214 Cl17 O213 110.4(9) . .
O214 Cl17 O216 109.3(8) . .
O213 Cl17 O216 111.6(8) . .
O214 Cl17 O215 108.4(9) . .
O213 Cl17 O215 108.5(9) . .
O216 Cl17 O215 108.6(9) . .
O182 Cl19 O201 111.7(8) . .
O182 Cl19 O254 108.9(9) . .
O201 Cl19 O254 114.4(9) . .
O182 Cl19 O200 106.8(9) . .
O201 Cl19 O200 108.6(9) . .
O254 Cl19 O200 106.0(10) . .
Gd6 Cl20 Gd32 74.70(9) . .
Gd6 Cl20 Gd39 73.84(9) . .
Gd32 Cl20 Gd39 148.07(14) . .
Gd6 Cl20 Gd49 147.98(14) . 2
Gd32 Cl20 Gd49 73.41(9) . 2
Gd39 Cl20 Gd49 137.42(13) . 2
O203 Cl21 O249 111.6(12) . .
O203 Cl21 O204 110.3(10) . .
O249 Cl21 O204 111.9(11) . .
O203 Cl21 O202 107.3(10) . .
O249 Cl21 O202 106.7(11) . .
O204 Cl21 O202 108.8(9) . .
O261 Cl22 O221 102.0(16) . .
O261 Cl22 O222 111.3(15) . .
O221 Cl22 O222 109.8(11) . .
O261 Cl22 O220 124.2(16) . .
O221 Cl22 O220 103.2(12) . .
O222 Cl22 O220 105.5(10) . .
O227 Cl23 O224 110.7(11) . .
O227 Cl23 O226 116.7(11) . .
O224 Cl23 O226 110.4(9) . .
O227 Cl23 O225 106.9(12) . .
O224 Cl23 O225 105.1(10) . .
O226 Cl23 O225 106.1(10) . .
O231 Cl24 O230 110.5(8) . .
O231 Cl24 O228 108.6(9) . .
O230 Cl24 O228 108.2(10) . .
O231 Cl24 O229 110.5(9) . .
O230 Cl24 O229 111.6(9) . .
O228 Cl24 O229 107.4(9) . .
O259 Cl25 O260 109.6(17) . .
O259 Cl25 O235 114.8(16) . .
O260 Cl25 O235 104.5(13) . .
O259 Cl25 O234 107.2(16) . .
O260 Cl25 O234 111.5(13) . .
O235 Cl25 O234 109.3(12) . .
O236 Cl26 O274 105.7(17) . .
O236 Cl26 O270 110.1(13) . .
O274 Cl26 O270 104.2(19) . .
O236 Cl26 O237 109.9(10) . .
O274 Cl26 O237 113.2(17) . .
O270 Cl26 O237 113.3(14) . .
O241 Cl27 O244 110.6(10) . .
O241 Cl27 O243 111.8(11) . .
O244 Cl27 O243 106.9(10) . .
O241 Cl27 O242 109.8(9) . .
O244 Cl27 O242 108.6(9) . .
O243 Cl27 O242 108.9(10) . .
O264 Cl28 O263 112.0(16) . .
O264 Cl28 O247 110.7(15) . .
O263 Cl28 O247 109.1(11) . .
O264 Cl28 O246 111.6(16) . .
O263 Cl28 O246 102.8(13) . .
O247 Cl28 O246 110.4(11) . .
O269 Cl29 O251 116.3(14) . .
O269 Cl29 O250 112.5(14) . .
O251 Cl29 O250 112.4(12) . .
O269 Cl29 O268 110.6(16) . .
O251 Cl29 O268 102.8(13) . .
O250 Cl29 O268 100.6(13) . .
O253 Cl30 O252 140.0(14) . .
O253 Cl30 O262 99.1(19) . .
O252 Cl30 O262 108.4(19) . .
O258 Cl31 O257 117.4(19) . .
O258 Cl31 O279 116(2) . .
O257 Cl31 O279 124(2) . .
O258 Cl31 O280 96.4(14) . .
O257 Cl31 O280 89.7(14) . .
O279 Cl31 O280 97.5(17) . .
O276 Cl32 O275 108.2(19) . .
O276 Cl32 O277 103(3) . .
O275 Cl32 O277 111(3) . .
O276 Cl32 O278 105.0(19) . .
O275 Cl32 O278 109(2) . .
O277 Cl32 O278 119(3) . .
O267 Cl34 O265 111.4(12) . .
O267 Cl34 O266 110(2) . .
O265 Cl34 O266 117(2) . .
Gd12 O1 Gd19 103.5(3) . .
Gd12 O1 Gd34 110.4(4) . .
Gd19 O1 Gd34 100.5(3) . .
Gd22 O2 Gd9 106.9(4) . .
Gd22 O2 Gd29 109.1(4) . .
Gd9 O2 Gd29 100.2(3) . .
Gd33 O3 Gd23 109.9(4) 2 .
Gd33 O3 Gd30 106.8(4) 2 .
Gd23 O3 Gd30 99.1(3) . .
Gd21 O4 Gd15 108.5(4) . .
Gd21 O4 Gd26 109.9(4) . .
Gd15 O4 Gd26 99.3(3) . .
Gd36 O5 Gd37 111.1(4) . .
Gd36 O5 Gd45 103.5(4) . .
Gd37 O5 Gd45 101.6(4) . .
Gd34 O6 Gd1 104.6(3) . .
Gd34 O6 Gd12 106.9(3) . .
Gd1 O6 Gd12 102.3(3) . .
Gd39 O7 Gd28 109.7(4) . .
Gd39 O7 Gd10 106.7(4) . .
Gd28 O7 Gd10 99.4(3) . .
Gd6 O8 Gd33 110.3(4) . .
Gd6 O8 Gd5 103.3(3) . .
Gd33 O8 Gd5 101.7(3) . .
Gd6 O9 Gd39 102.7(3) . .
Gd6 O9 Gd28 106.6(3) . .
Gd39 O9 Gd28 105.6(3) . .
Gd16 O10 Gd2 102.7(3) . .
Gd16 O10 Gd24 105.4(3) . .
Gd2 O10 Gd24 103.6(3) . .
Gd24 O11 Gd4 102.1(3) 2_566 .
Gd24 O11 Gd20 105.1(3) 2_566 .
Gd4 O11 Gd20 106.5(3) . .
Gd24 O12 Gd20 107.6(4) . 2_566
Gd24 O12 Gd31 109.0(4) . 2_566
Gd20 O12 Gd31 99.9(3) 2_566 2_566
Gd44 O13 Gd11 110.3(4) . .
Gd44 O13 Gd22 98.0(3) . 2_566
Gd11 O13 Gd22 106.2(4) . 2_566
C2 O14 Gd38 139.1(9) . .
C2 O14 Gd24 129.6(9) . .
Gd38 O14 Gd24 91.3(3) . .
Gd10 O15 Gd47 110.1(4) . .
Gd10 O15 Gd8 107.7(4) . .
Gd47 O15 Gd8 98.0(3) . .
C32 O16 Gd38 130.8(10) . .
C32 O16 Gd16 133.3(10) . .
Gd38 O16 Gd16 93.8(3) . .
Gd3 O17 Gd18 108.8(4) . .
Gd3 O17 Gd1 107.1(3) . .
Gd18 O17 Gd1 98.3(3) . .
Gd34 O18 Gd2 106.6(4) . .
Gd34 O18 Gd17 109.8(4) . .
Gd2 O18 Gd17 98.8(3) . .
Gd2 O19 Gd24 107.1(4) . .
Gd2 O19 Gd38 110.5(4) . .
Gd24 O19 Gd38 99.3(3) . .
Gd20 O20 Gd41 111.5(4) . .
Gd20 O20 Gd11 106.5(3) . .
Gd41 O20 Gd11 99.4(3) . .
Gd30 O21 Gd26 111.2(4) . .
Gd30 O21 Gd15 106.8(4) . .
Gd26 O21 Gd15 98.3(4) . .
Gd4 O22 Gd20 111.3(3) . .
Gd4 O22 Gd31 103.5(3) . .
Gd20 O22 Gd31 101.6(3) . .
Gd25 O23 Gd17 107.7(4) . .
Gd25 O23 Gd2 109.7(4) . .
Gd17 O23 Gd2 99.3(3) . .
Gd34 O24 Gd2 105.0(6) . .
Gd34 O24 Gd25 101.0(5) . .
Gd2 O24 Gd25 107.5(6) . .
Gd9 O25 Gd7 110.5(4) . .
Gd9 O25 Gd3 105.7(4) . .
Gd7 O25 Gd3 98.7(3) . .
Gd25 O26 Gd9 111.1(4) . 2_566
Gd25 O26 Gd29 102.7(3) . 2_566
Gd9 O26 Gd29 102.9(4) 2_566 2_566
Gd24 O27 Gd16 110.3(4) . .
Gd24 O27 Gd38 103.5(4) . .
Gd16 O27 Gd38 100.2(3) . .
Gd24 O28 Gd4 104.3(3) . 2_566
Gd24 O28 Gd31 109.4(4) . 2_566
Gd4 O28 Gd31 99.6(3) 2_566 2_566
Gd33 O29 Gd6 106.7(4) . .
Gd33 O29 Gd32 105.2(3) . .
Gd6 O29 Gd32 101.6(3) . .
C18 O30 Gd5 130.3(9) . .
C18 O30 Gd33 134.8(9) . .
Gd5 O30 Gd33 92.4(3) . .
Gd1 O31 Gd12 106.4(4) . .
Gd1 O31 Gd19 109.6(4) . .
Gd12 O31 Gd19 99.3(3) . .
Gd37 O32 Gd48 110.2(4) . .
Gd37 O32 Gd49 106.8(4) . .
Gd48 O32 Gd49 98.3(4) . .
Gd37 O33 Gd8 104.1(3) . .
Gd37 O33 Gd36 106.5(3) . .
Gd8 O33 Gd36 103.1(3) . .
Gd13 O34 Gd35 106.8(4) . .
Gd13 O34 Gd46 109.8(4) . .
Gd35 O34 Gd46 99.2(4) . .
Gd27 O35 Gd22 107.7(4) . 2_566
Gd27 O35 Gd44 109.5(4) . .
Gd22 O35 Gd44 98.9(4) 2_566 .
Gd16 O36 Gd14 102.3(3) . .
Gd16 O36 Gd27 103.6(3) . 2_566
Gd14 O36 Gd27 106.3(4) . 2_566
Gd36 O37 Gd33 104.5(3) . .
Gd36 O37 Gd23 106.8(3) . 2
Gd33 O37 Gd23 105.3(3) . 2
Gd27 O38 Gd11 104.8(4) . .
Gd27 O38 Gd44 105.2(4) . .
Gd11 O38 Gd44 105.3(4) . .
Gd12 O39 Gd11 107.1(3) . .
Gd12 O39 Gd20 102.6(3) . .
Gd11 O39 Gd20 105.5(3) . .
Gd3 O40 Gd4 107.7(3) . .
Gd3 O40 Gd7 98.4(3) . .
Gd4 O40 Gd7 109.0(4) . .
Gd12 O41 Gd11 107.8(4) . .
Gd12 O41 Gd41 109.5(4) . .
Gd11 O41 Gd41 100.3(3) . .
Gd8 O42 Gd36 106.1(4) . .
Gd8 O42 Gd45 109.5(4) . .
Gd36 O42 Gd45 99.5(3) . .
Gd12 O43 Gd20 103.1(3) . .
Gd12 O43 Gd41 106.2(3) . .
Gd20 O43 Gd41 106.1(3) . .
Gd13 O44 Gd21 107.7(4) . .
Gd13 O44 Gd46 109.1(4) . .
Gd21 O44 Gd46 100.1(4) . .
Gd4 O45 Gd9 103.4(3) . .
Gd4 O45 Gd7 106.2(3) . .
Gd9 O45 Gd7 105.0(3) . .
Gd15 O46 Gd39 104.3(4) . .
Gd15 O46 Gd40 103.0(3) . .
Gd39 O46 Gd40 106.1(4) . .
C66 O47 Gd17 130.3(10) . .
C66 O47 Gd2 136.1(10) . .
Gd17 O47 Gd2 93.6(3) . .
Gd2 O48 Gd16 105.7(4) . .
Gd2 O48 Gd38 110.3(4) . .
Gd16 O48 Gd38 98.2(3) . .
C10 O49 Gd31 131.4(8) . .
C10 O49 Gd20 133.7(9) . .
Gd31 O49 Gd20 94.1(3) . .
Gd27 O50 Gd14 110.1(4) 2_566 .
Gd27 O50 Gd42 104.9(4) 2_566 .
Gd14 O50 Gd42 101.8(4) . .
Gd3 O51 Gd14 101.8(3) . .
Gd3 O51 Gd1 107.2(3) . .
Gd14 O51 Gd1 106.0(4) . .
Gd27 O52 Gd22 105.9(4) . 2_566
Gd27 O52 Gd11 102.7(3) . .
Gd22 O52 Gd11 105.7(3) 2_566 .
Gd4 O53 Gd3 107.0(3) . .
Gd4 O53 Gd9 102.4(3) . .
Gd3 O53 Gd9 104.7(3) . .
Gd22 O54 Gd25 103.9(3) 2_566 .
Gd22 O54 Gd29 109.7(4) 2_566 2_566
Gd25 O54 Gd29 99.7(3) . 2_566
C19 O55 Gd5 132.6(9) . .
Gd16 O56 Gd27 107.1(4) . 2_566
Gd16 O56 Gd42 108.2(4) . .
Gd27 O56 Gd42 101.1(3) 2_566 .
C9 O57 Gd34 136.4(9) . .
C9 O57 Gd19 130.4(9) . .
Gd34 O57 Gd19 92.3(3) . .
Gd6 O58 Gd10 107.0(3) . .
Gd6 O58 Gd39 101.5(3) . .
Gd10 O58 Gd39 106.7(3) . .
Gd10 O59 Gd35 103.9(4) . .
Gd10 O59 Gd47 105.7(4) . .
Gd35 O59 Gd47 104.7(4) . .
Gd30 O60 Gd36 108.8(4) . 2
Gd30 O60 Gd23 99.3(3) . .
Gd36 O60 Gd23 108.2(4) 2 .
Gd15 O61 Gd39 106.4(4) . .
Gd15 O61 Gd43 110.5(4) . .
Gd39 O61 Gd43 99.5(3) . .
Gd1 O62 Gd34 107.1(4) . .
Gd1 O62 Gd19 110.4(4) . .
Gd34 O62 Gd19 98.2(3) . .
Gd32 O63 Gd6 104.1(3) . .
Gd32 O63 Gd5 109.7(3) . .
Gd6 O63 Gd5 99.6(3) . .
Gd3 O64 Gd14 103.5(4) . .
Gd3 O64 Gd18 105.7(4) . .
Gd14 O64 Gd18 105.4(4) . .
C58 O65 Gd11 135.7(10) . .
C58 O65 Gd41 130.4(9) . .
Gd11 O65 Gd41 93.6(3) . .
C33 O66 Gd29 131.1(9) . .
C33 O66 Gd9 135.7(9) . .
Gd29 O66 Gd9 92.3(3) . .
C9 O67 Gd17 139.7(9) . .
Gd21 O68 Gd30 104.4(4) . .
Gd21 O68 Gd26 105.4(3) . .
Gd30 O68 Gd26 105.4(3) . .
Gd8 O69 Gd37 106.3(4) . .
Gd8 O69 Gd45 109.2(4) . .
Gd37 O69 Gd45 99.1(4) . .
C11 O70 Gd35 135.9(9) . .
C11 O70 Gd46 130.8(9) . .
Gd35 O70 Gd46 93.2(3) . .
Gd15 O71 Gd21 106.2(4) . .
Gd15 O71 Gd30 105.9(4) . .
Gd21 O71 Gd30 101.7(3) . .
Gd35 O72 Gd47 109.6(4) . .
Gd35 O72 Gd8 106.4(4) . .
Gd47 O72 Gd8 99.3(4) . .
C7 O73 Gd36 129.9(9) . .
C7 O73 Gd45 139.7(9) . .
Gd36 O73 Gd45 90.3(3) . .
C23 O74 Gd4 130.8(9) . .
C23 O74 Gd31 139.0(9) . .
Gd4 O74 Gd31 90.0(3) . .
Gd15 O75 Gd40 106.0(4) . .
Gd15 O75 Gd43 109.7(4) . .
Gd40 O75 Gd43 99.5(4) . .
C35 O76 Gd18 131.8(9) . .
C35 O76 Gd1 134.0(9) . .
Gd18 O76 Gd1 94.0(3) . .
C25 O77 Gd25 129.8(9) . .
C25 O77 Gd29 140.6(9) . 2_566
Gd25 O77 Gd29 89.1(3) . 2_566
C23 O78 Gd7 142.1(9) . .
Gd25 O79 Gd34 103.9(4) . .
Gd25 O79 Gd17 105.4(3) . .
Gd34 O79 Gd17 106.6(4) . .
Gd40 O80 Gd39 110.0(4) . .
Gd40 O80 Gd43 103.2(4) . .
Gd39 O80 Gd43 101.5(4) . .
C50 O81 Gd19 132.8(8) . .
C3 O82 Gd28 131.5(9) . .
C3 O82 Gd10 134.7(9) . .
Gd28 O82 Gd10 93.0(3) . .
C16 O83 Gd8 134.9(10) . .
C16 O83 Gd47 131.5(10) . .
Gd8 O83 Gd47 93.5(3) . .
Gd49 O84 Gd40 106.8(4) . 2
Gd49 O84 Gd37 105.5(4) . .
Gd40 O84 Gd37 101.4(4) 2 .
C21 O85 Gd23 130.2(9) . .
C21 O85 Gd30 135.0(9) . .
Gd23 O85 Gd30 93.0(3) . .
Gd32 O86 Gd13 112.0(4) . 2
Gd32 O86 Gd50 102.9(4) . 2
Gd13 O86 Gd50 101.0(4) 2 2
Gd33 O87 Gd30 105.9(3) . 2
Gd33 O87 Gd36 102.3(3) . .
Gd30 O87 Gd36 106.4(3) 2 .
Gd14 O88 Gd18 109.1(4) . .
Gd14 O88 Gd1 106.3(4) . .
Gd18 O88 Gd1 98.8(3) . .
C18 O89 Gd23 138.7(9) . 2
C42 O90 Gd28 136.3(9) . .
Gd22 O91 Gd25 102.0(3) . 2_566
Gd22 O91 Gd9 104.5(4) . .
Gd25 O91 Gd9 106.1(4) 2_566 .
Gd6 O92 Gd10 108.0(4) . .
Gd6 O92 Gd28 109.1(4) . .
Gd10 O92 Gd28 100.0(3) . .
C28 O93 Gd7 130.7(9) . .
C28 O93 Gd3 136.9(9) . .
Gd7 O93 Gd3 92.4(3) . .
C42 O94 Gd39 137.8(9) . .
C42 O94 Gd43 129.6(9) . .
Gd39 O94 Gd43 91.9(3) . .
C52 O95 Gd29 130.8(9) . .
C61 O96 Gd31 132.3(9) . .
Gd16 O97 Gd14 104.9(4) . .
Gd16 O97 Gd42 109.5(4) . .
Gd14 O97 Gd42 99.3(4) . .
C8 O98 Gd5 130.1(9) . .
C21 O99 Gd26 141.4(9) . .
Gd35 O100 Gd10 102.7(4) . .
Gd35 O100 Gd8 105.5(4) . .
Gd10 O100 Gd8 106.9(4) . .
Gd32 O101 Gd33 108.0(4) . .
Gd32 O101 Gd5 109.3(4) . .
Gd33 O101 Gd5 100.2(4) . .
C10 O102 Gd41 143.3(9) . .
Gd21 O103 Gd35 110.8(4) . .
Gd21 O103 Gd46 104.2(4) . .
Gd35 O103 Gd46 101.4(4) . .
C31 O104 Gd28 128.6(9) . .
C94 O105 Gd45 131.6(9) . .
C17 O106 Gd31 127.3(9) . .
C5 O107 Gd6 131.0(9) . .
C5 O107 Gd5 139.4(9) . .
Gd6 O107 Gd5 89.5(3) . .
Gd13 O108 Gd35 103.5(4) . .
Gd13 O108 Gd21 103.9(4) . .
Gd35 O108 Gd21 104.3(4) . .
Gd49 O109 Gd13 106.4(4) . .
Gd49 O109 Gd50 109.1(4) . .
Gd13 O109 Gd50 98.5(4) . .
C59 O110 Gd19 128.6(10) . .
Gd40 O111 Gd37 103.4(4) . 2
Gd40 O111 Gd48 106.1(4) . 2
Gd37 O111 Gd48 106.7(4) 2 2
Gd49 O112 Gd13 103.8(4) 2 2
Gd49 O112 Gd32 104.0(4) 2 .
Gd13 O112 Gd32 106.7(4) 2 .
C91 O113 Gd43 131.2(10) . .
C14 O114 Gd37 136.2(10) . .
C14 O114 Gd45 131.4(10) . .
Gd37 O114 Gd45 92.0(3) . .
C2 O115 Gd31 144.8(10) . 2_566
C37 O116 Gd21 131.6(10) . .
C37 O116 Gd46 138.8(10) . .
Gd21 O116 Gd46 89.6(3) . .
Gd40 O117 Gd49 107.5(4) 2 .
Gd40 O117 Gd48 107.5(4) 2 .
Gd49 O117 Gd48 98.7(4) . .
Gd49 O118 Gd32 106.1(4) . 2
Gd49 O118 Gd50 108.5(4) . .
Gd32 O118 Gd50 99.0(4) 2 .
C4 O119 Gd14 136.5(9) . .
C4 O119 Gd42 130.3(9) . .
Gd14 O119 Gd42 92.8(3) . .
C33 O120 Gd7 135.6(9) . .
C74 O121 Gd29 141.0(11) . .
C40 O122 Gd38 131.4(9) . .
C65 O123 Gd19 131.7(9) . .
C14 O124 Gd48 137.7(10) . .
C7 O125 Gd23 140.9(10) . 2
C35 O126 Gd19 141.9(10) . .
C48 O127 Gd38 123.0(9) . .
C5 O128 Gd28 141.4(9) . .
C46 O129 Gd31 130.2(9) . .
C38 O130 Gd28 129.5(9) . .
C74 O131 Gd22 135.3(10) . .
C74 O131 Gd44 131.4(10) . 2_566
Gd22 O131 Gd44 93.2(4) . 2_566
C81 O132 Gd23 130.6(9) . .
C55 O133 Gd26 131.0(10) . .
C55 O133 Gd15 134.5(10) . .
Gd26 O133 Gd15 93.1(4) . .
C44 O134 Gd46 126.6(9) . .
C25 O135 Gd17 139.5(10) . .
C57 O136 Gd5 124.9(9) . .
C13 O137 Gd12 129.5(9) . .
C13 O137 Gd19 139.0(9) . .
Gd12 O137 Gd19 91.3(3) . .
C3 O138 Gd47 141.1(10) . .
C89 O139 Gd40 131.2(11) . .
C89 O139 Gd43 139.3(11) . .
Gd40 O139 Gd43 89.5(3) . .
C30 O140 Gd32 129.8(10) . 2
C30 O140 Gd50 139.3(10) . .
Gd32 O140 Gd50 90.9(4) 2 .
C97 O141 Gd49 135.8(10) . .
C97 O141 Gd48 130.4(10) . .
Gd49 O141 Gd48 93.8(4) . .
C32 O143 Gd42 141.5(11) . .
C72 O144 Gd46 131.6(9) . .
C58 O145 Gd44 141.4(10) . .
C11 O146 Gd47 136.5(10) . .
C45 O147 Gd41 132.7(9) . .
C97 O148 Gd50 143.9(12) . .
C20 O149 Gd45 126.6(9) . .
C43 O150 Gd42 139.0(11) . .
C43 O150 Gd27 130.3(11) . 2_566
Gd42 O150 Gd27 90.5(4) . 2_566
C16 O151 Gd45 142.1(10) . .
C51 O152 Gd23 131.5(9) . .
C30 O153 Gd5 144.4(11) . 2
C28 O154 Gd18 138.9(9) . .
C37 O155 Gd26 140.2(10) . .
C105 O156 Gd17 129.3(11) . .
C13 O157 Gd41 145.1(10) . .
C103 O158 Gd43 132.8(10) . .
C110 O159 Gd38 130.2(10) . .
C4 O160 Gd18 138.5(10) . .
C108 O161 Gd7 130.9(10) . .
C129 O163 Gd26 130.2(10) . .
C80 O164 Gd47 132.7(10) . .
C93 O165 Gd42 130.8(10) . .
C66 O166 Gd38 141.0(11) . .
C137 O167 Gd42 122.1(11) . .
C98 O168 Gd13 131.7(11) . .
C98 O168 Gd50 131.8(11) . .
Gd13 O168 Gd50 94.0(4) . .
C79 O169 Gd29 129.8(10) . .
C146 O170 Gd42 131.9(11) . .
C89 O171 Gd48 141.1(12) . 2
C117 O172 Gd17 132.5(11) . .
C55 O173 Gd43 143.3(11) . .
C128 O174 Gd26 129.8(12) . .
C106 O176 Gd41 129.7(10) . .
C112 O178 Gd46 130.4(10) . .
C114 O181 Gd45 128.3(9) . .
C98 O184 Gd46 138.6(12) . .
C39 O185 Gd7 129.4(10) . .
C125 O198 Gd48 129.4(15) . .
C124 O199 Gd48 132.0(14) . .
C136 O207 Gd29 129.5(12) . 2_566
C123 O208 Gd43 124.8(10) . .
C132 O209 Gd50 128.2(11) . .
C111 O210 Gd50 132.9(10) . .
C101 O211 Gd50 124.9(11) . .
C43 O212 Gd44 140.8(12) . 2_566
C109 O218 Gd18 129.2(11) . .
C100 O219 Gd18 131.5(11) . .
C155 O238 Gd44 124.9(15) . 2_566
C141 O239 Gd44 129.2(19) . 2_566
C118 O283 Gd47 131.6(9) . .
O14 C2 O115 121.5(14) . .
O14 C2 C77 122.0(13) . .
O115 C2 C77 116.5(13) . .
O82 C3 O138 122.8(14) . .
O82 C3 C12 117.2(13) . .
O138 C3 C12 119.8(13) . .
O160 C4 O119 122.2(13) . .
O160 C4 C119 120.5(13) . .
O119 C4 C119 117.3(13) . .
O107 C5 O128 123.4(13) . .
O107 C5 C34 120.6(13) . .
O128 C5 C34 116.1(12) . .
C61 C6 C46 112.2(13) . .
C61 C6 C10 109.5(12) . .
C46 C6 C10 111.1(12) . .
C61 C6 C99 106.2(13) . .
C46 C6 C99 107.2(13) . .
C10 C6 C99 110.4(12) . .
O125 C7 O73 124.6(13) . .
O125 C7 C26 117.0(13) . .
O73 C7 C26 118.4(13) . .
O98 C8 C41 114.2(12) . .
O67 C9 O57 122.4(13) . .
O67 C9 C15 120.3(13) . .
O57 C9 C15 117.3(12) . .
O102 C10 O49 122.9(12) . .
O102 C10 C6 120.4(12) . .
O49 C10 C6 116.7(12) . .
O70 C11 O146 124.3(14) . .
O70 C11 C73 116.7(13) . .
O146 C11 C73 119.0(14) . .
C38 C12 C3 107.1(12) . .
C38 C12 C31 112.3(13) . .
C3 C12 C31 112.2(13) . .
C38 C12 C54 107.7(12) . .
C3 C12 C54 110.4(13) . .
C31 C12 C54 107.1(13) . .
O157 C13 O137 122.9(13) . .
O157 C13 C27 117.7(12) . .
O137 C13 C27 119.4(13) . .
O124 C14 O114 123.9(14) . .
O124 C14 C102 120.3(13) . .
O114 C14 C102 115.7(13) . .
C9 C15 C60 110.7(12) . .
C9 C15 C65 110.8(12) . .
C60 C15 C65 107.4(13) . .
C9 C15 C50 107.3(12) . .
C60 C15 C50 106.6(12) . .
C65 C15 C50 114.0(12) . .
O151 C16 O83 123.8(14) . .
O151 C16 C75 119.0(13) . .
O83 C16 C75 117.2(13) . .
O106 C17 C24 112.4(12) . .
O89 C18 O30 123.1(13) . .
O89 C18 C41 119.0(12) . .
O30 C18 C41 117.9(12) . .
O55 C19 C41 112.0(12) . .
O149 C20 C26 112.5(12) . .
O99 C21 O85 122.8(13) . .
O99 C21 C29 120.1(13) . .
O85 C21 C29 117.0(12) . .
O162 C22 C24 112.3(12) . .
O74 C23 O78 123.3(13) . .
O74 C23 C24 121.9(13) . .
O78 C23 C24 114.8(12) . .
C63 C24 C23 111.3(12) . .
C63 C24 C22 108.9(13) . .
C23 C24 C22 105.8(12) . .
C63 C24 C17 108.0(13) . .
C23 C24 C17 111.4(12) . .
C22 C24 C17 111.5(12) . .
O77 C25 O135 122.9(14) . .
O77 C25 C47 119.8(13) . .
O135 C25 C47 117.3(13) . .
C7 C26 C62 109.1(13) . .
C7 C26 C84 109.5(13) . .
C62 C26 C84 108.5(13) . .
C7 C26 C20 112.1(12) . .
C62 C26 C20 105.9(13) . .
C84 C26 C20 111.7(13) . .
C13 C27 C85 106.6(13) . .
C13 C27 C59 113.4(12) . .
C85 C27 C59 109.8(13) . .
C13 C27 C56 109.8(12) . .
C85 C27 C56 108.8(13) . .
C59 C27 C56 108.3(13) . .
O93 C28 O154 122.5(13) . .
O93 C28 C69 118.2(13) . .
O154 C28 C69 119.2(13) . .
C71 C29 C81 105.8(12) . .
C71 C29 C21 109.8(12) . .
C81 C29 C21 112.9(12) . .
C71 C29 C51 106.0(12) . .
C81 C29 C51 112.1(12) . .
C21 C29 C51 110.0(12) . .
O153 C30 O140 122.6(15) . .
O153 C30 C104 117.4(14) . .
O140 C30 C104 119.9(14) . .
O104 C31 C12 114.6(13) . .
O143 C32 O16 122.5(15) . .
O143 C32 C53 119.9(15) . .
O16 C32 C53 117.6(14) . .
O120 C33 O66 123.5(14) . .
O120 C33 C68 119.7(13) . .
O66 C33 C68 116.8(13) . .
C5 C34 C57 112.0(13) . .
C5 C34 C90 111.3(13) . .
C57 C34 C90 106.1(13) . .
C5 C34 C70 106.8(13) . .
C57 C34 C70 111.9(13) . .
C90 C34 C70 108.7(13) . .
O126 C35 O76 124.5(14) . .
O126 C35 C96 118.2(13) . .
O76 C35 C96 117.3(13) . .
O116 C37 O155 124.1(15) . .
O116 C37 C82 120.0(13) . .
O155 C37 C82 115.8(13) . .
O130 C38 C12 111.5(12) . .
O185 C39 C69 113.2(14) . .
O122 C40 C53 113.4(13) . .
C8 C41 C19 112.8(12) . .
C8 C41 C36 106.7(12) . .
C19 C41 C36 107.7(12) . .
C8 C41 C18 111.4(12) . .
C19 C41 C18 108.4(12) . .
C36 C41 C18 109.7(12) . .
O90 C42 O94 122.2(13) . .
O90 C42 C49 119.9(13) . .
O94 C42 C49 117.8(13) . .
O150 C43 O212 123.5(16) . .
O150 C43 C138 120.2(15) . .
O212 C43 C138 116.3(15) . .
O134 C44 C82 114.1(13) . .
O147 C45 C67 112.4(13) . .
O129 C46 C6 114.8(13) . .
C25 C47 C136 111.4(14) . .
C25 C47 C142 109.7(15) . .
C136 C47 C142 106.2(16) . .
C25 C47 C143 108.1(12) . .
C136 C47 C143 115.1(14) . .
C142 C47 C143 106.1(14) . .
O127 C48 C77 112.3(13) . .
C42 C49 C91 110.1(12) . .
C42 C49 C103 110.6(12) . .
C91 C49 C103 111.6(13) . .
C42 C49 C1 111.0(15) . .
C91 C49 C1 106.5(16) . .
C103 C49 C1 107.1(16) . .
O81 C50 C15 112.6(12) . .
O152 C51 C29 111.3(12) . .
O95 C52 C68 113.2(13) . .
C110 C53 C32 110.6(14) . .
C110 C53 C88 107.9(14) . .
C32 C53 C88 109.8(14) . .
C110 C53 C40 113.5(14) . .
C32 C53 C40 108.5(13) . .
C88 C53 C40 106.5(13) . .
O173 C55 O133 122.7(14) . .
O173 C55 C92 121.0(14) . .
O133 C55 C92 116.3(14) . .
O136 C57 C34 113.2(13) . .
O145 C58 O65 123.7(15) . .
O145 C58 C67 119.3(14) . .
O65 C58 C67 116.9(14) . .
O110 C59 C27 114.5(14) . .
O96 C61 C6 111.5(13) . .
O123 C65 C15 114.7(13) . .
O47 C66 O166 123.5(15) . .
O47 C66 C87 118.7(14) . .
O166 C66 C87 117.8(14) . .
C45 C67 C106 114.6(14) . .
C45 C67 C58 108.8(13) . .
C106 C67 C58 110.7(14) . .
C45 C67 C78 107.0(13) . .
C106 C67 C78 105.6(13) . .
C58 C67 C78 110.0(13) . .
C79 C68 C52 111.2(13) . .
C79 C68 C76 108.7(14) . .
C52 C68 C76 106.8(13) . .
C79 C68 C33 110.6(13) . .
C52 C68 C33 110.1(13) . .
C76 C68 C33 109.4(13) . .
C28 C69 C39 111.2(14) . .
C28 C69 C83 112.0(13) . .
C39 C69 C83 106.0(13) . .
C28 C69 C108 109.1(13) . .
C39 C69 C108 111.1(14) . .
C83 C69 C108 107.4(14) . .
O175 C70 C34 113.0(14) . .
O144 C72 C73 112.7(13) . .
C116 C73 C112 108.4(15) . .
C116 C73 C11 110.3(14) . .
C112 C73 C11 108.6(14) . .
C116 C73 C72 105.3(14) . .
C112 C73 C72 112.2(15) . .
C11 C73 C72 112.0(14) . .
O121 C74 O131 123.8(16) . .
O121 C74 C134 118.3(15) . .
O131 C74 C134 117.8(15) . .
C118 C75 C16 109.8(14) . .
C118 C75 C115 106.9(15) . .
C16 C75 C115 112.5(14) . .
C118 C75 C80 112.8(14) . .
C16 C75 C80 109.8(13) . .
C115 C75 C80 105.0(14) . .
C2 C77 C107 107.0(14) . .
C2 C77 C48 112.2(13) . .
C107 C77 C48 112.9(14) . .
C2 C77 C95 111.5(14) . .
C107 C77 C95 107.9(14) . .
C48 C77 C95 105.3(13) . .
O169 C79 C68 114.3(13) . .
O164 C80 C75 112.8(14) . .
O132 C81 C29 114.3(12) . .
C64 C82 C44 107.3(13) . .
C64 C82 C86 108.4(12) . .
C44 C82 C86 111.0(13) . .
C64 C82 C37 110.2(13) . .
C44 C82 C37 111.2(12) . .
C86 C82 C37 108.7(13) . .
O180 C84 C26 113.6(14) . .
O177 C85 C27 114.3(14) . .
O179 C86 C82 112.6(12) . .
C105 C87 C113 108.0(15) . .
C105 C87 C66 109.1(15) . .
C113 C87 C66 109.6(14) . .
C105 C87 C117 113.5(15) . .
C113 C87 C117 106.1(15) . .
C66 C87 C117 110.6(14) . .
O139 C89 O171 123.3(16) . .
O139 C89 C121 119.2(15) . .
O171 C89 C121 117.4(15) . .
O113 C91 C49 113.6(13) . .
C128 C92 C129 114.7(16) . .
C128 C92 C55 109.5(15) . .
C129 C92 C55 109.5(15) . .
C128 C92 C130 108.2(16) . .
C129 C92 C130 106.1(15) . .
C55 C92 C130 108.6(15) . .
O165 C93 C119 114.3(14) . .
O105 C94 C102 113.0(12) . .
C147 C96 C109 108.6(15) . .
C147 C96 C35 110.7(15) . .
C109 C96 C35 110.2(15) . .
C147 C96 C100 105.7(15) . .
C109 C96 C100 112.2(15) . .
C35 C96 C100 109.5(14) . .
O148 C97 O141 120.4(16) . .
O148 C97 C126 122.7(18) . .
O141 C97 C126 117.0(17) . .
O168 C98 O184 124.9(17) . .
O168 C98 C133 117.6(15) . .
O184 C98 C133 117.5(16) . .
O219 C100 C96 113.5(15) . .
O211 C101 C104 110.8(14) . .
C94 C102 C14 111.7(12) . .
C94 C102 C114 111.5(13) . .
C14 C102 C114 110.4(12) . .
C94 C102 C131 106.5(12) . .
C14 C102 C131 110.2(12) . .
C114 C102 C131 106.3(12) . .
O158 C103 C49 113.2(13) . .
C30 C104 C120 109.9(13) . .
C30 C104 C101 113.4(14) . .
C120 C104 C101 106.1(13) . .
C30 C104 C150 103.9(12) . .
C120 C104 C150 108.9(13) . .
C101 C104 C150 114.6(14) . .
O156 C105 C87 114.0(15) . .
O176 C106 C67 113.5(14) . .
O217 C107 C77 113.8(14) . .
O161 C108 C69 113.0(14) . .
O218 C109 C96 115.3(15) . .
O159 C110 C53 114.7(15) . .
O210 C111 C133 112.6(14) . .
O178 C112 C73 113.6(14) . .
O181 C114 C102 114.1(12) . .
O172 C117 C87 111.4(15) . .
O283 C118 C75 114.2(15) . .
C146 C119 C4 111.5(15) . .
C146 C119 C93 111.7(15) . .
C4 C119 C93 108.6(14) . .
C146 C119 C145 107.9(16) . .
C4 C119 C145 111.0(15) . .
C93 C119 C145 106.1(16) . .
C122 C121 C89 110.7(14) . .
C122 C121 C149 110.4(14) . .
C89 C121 C149 107.1(14) . .
C122 C121 C123 104.0(14) . .
C89 C121 C123 112.4(14) . .
C149 C121 C123 112.3(14) . .
O208 C123 C121 111.1(14) . .
O199 C124 C126 114(2) . .
O198 C125 C126 115(2) . .
C97 C126 C127 109.8(19) . .
C97 C126 C125 108(2) . .
C127 C126 C125 105(2) . .
C97 C126 C124 111.5(19) . .
C127 C126 C124 108(2) . .
C125 C126 C124 114(2) . .
O174 C128 C92 114.8(16) . .
O163 C129 C92 113.2(15) . .
O209 C132 C133 117.9(15) . .
C132 C133 C144 110.6(15) . .
C132 C133 C98 109.9(14) . .
C144 C133 C98 111.1(14) . .
C132 C133 C111 112.5(15) . .
C144 C133 C111 106.4(14) . .
C98 C133 C111 106.3(14) . .
C155 C134 C141 108(2) . .
C155 C134 C135 109.9(16) . .
C141 C134 C135 109(2) . .
C155 C134 C74 112.7(16) . .
C141 C134 C74 108(2) . .
C135 C134 C74 108.8(14) . .
O207 C136 C47 114.4(16) . .
O167 C137 C138 112.7(17) . .
C137 C138 C139 114.5(19) . .
C137 C138 C43 112.5(17) . .
C139 C138 C43 106.7(17) . .
C137 C138 C140 107.1(17) . .
C139 C138 C140 108.4(18) . .
C43 C138 C140 107.4(16) . .
O245 C139 C138 110(2) . .
O239 C141 C134 117(3) . .
O281 C143 C47 111.6(12) . .
O170 C146 C119 114.6(16) . .
O282 C148 C156 109(2) . .
O232 C149 C121 114.0(15) . .
O206 C150 C104 115.9(13) . .
C152 C151 O256 111(3) . .
O233 C154 C153 113(3) . .
C134 C155 O238 120.6(19) . .

loop_
_geom_bond_atom_site_label_1
_geom_bond_atom_site_label_2
_geom_bond_distance
_geom_bond_site_symmetry_2
Gd1 O31 2.332(9) .
Gd1 O62 2.339(9) .
Gd1 O51 2.390(9) .
Gd1 O6 2.410(9) .
Gd1 O88 2.422(10) .
Gd1 O17 2.426(9) .
Gd1 O76 2.521(10) .
Gd1 Cl16 3.093(3) .
Gd1 Cl5 3.183(3) .
Gd1 Gd18 3.6391(10) .
Gd1 Gd12 3.7636(10) .
Gd1 Gd34 3.7896(9) .
Gd2 O19 2.318(9) .
Gd2 O48 2.333(9) .
Gd2 O18 2.385(9) .
Gd2 O24 2.389(14) .
Gd2 O23 2.389(9) .
Gd2 O10 2.396(9) .
Gd2 O47 2.511(10) .
Gd2 Cl10 3.178(3) .
Gd2 Cl5 3.222(3) .
Gd2 Gd17 3.6235(9) .
Gd2 Gd16 3.7367(9) .
Gd2 Gd24 3.7741(9) .
Gd3 O17 2.334(9) .
Gd3 O64 2.340(10) .
Gd3 O40 2.355(9) .
Gd3 O51 2.369(9) .
Gd3 O53 2.373(9) .
Gd3 O25 2.401(9) .
Gd3 O93 2.521(10) .
Gd3 Cl14 3.071(3) .
Gd3 Gd7 3.6056(9) .
Gd3 Gd14 3.6916(9) .
Gd3 Gd9 3.7818(9) .
Gd3 Gd4 3.8101(10) .
Gd4 O22 2.317(9) .
Gd4 O40 2.365(9) .
Gd4 O53 2.368(9) .
Gd4 O45 2.370(9) .
Gd4 O28 2.397(9) 2_566
Gd4 O11 2.411(9) .
Gd4 O74 2.532(10) .
Gd4 Cl10 3.118(3) 2_566
Gd4 Gd31 3.6878(9) .
Gd4 Gd9 3.7199(9) .
Gd4 Gd24 3.7275(10) 2_566
Gd5 O153 2.348(11) 2
Gd5 O8 2.378(9) .
Gd5 O98 2.384(10) .
Gd5 O136 2.400(11) .
Gd5 O55 2.401(10) .
Gd5 O63 2.432(9) .
Gd5 O101 2.437(10) .
Gd5 O30 2.511(9) .
Gd5 O107 2.669(10) .
Gd5 Gd33 3.6726(9) .
Gd5 Gd6 3.6744(9) .
Gd5 Gd32 3.9011(9) .
Gd6 O8 2.308(9) .
Gd6 O9 2.354(9) .
Gd6 O92 2.359(10) .
Gd6 O58 2.377(9) .
Gd6 O63 2.380(9) .
Gd6 O29 2.395(9) .
Gd6 O107 2.549(10) .
Gd6 Cl20 3.055(4) .
Gd6 Gd39 3.6849(9) .
Gd6 Gd32 3.7204(10) .
Gd6 Gd10 3.8252(10) .
Gd7 O78 2.285(10) .
Gd7 O120 2.347(10) .
Gd7 O25 2.350(9) .
Gd7 O161 2.367(12) .
Gd7 O185 2.402(11) .
Gd7 O40 2.409(9) .
Gd7 O93 2.475(10) .
Gd7 O45 2.490(9) .
Gd7 Gd9 3.8557(9) .
Gd8 O42 2.341(9) .
Gd8 O69 2.359(10) .
Gd8 O100 2.398(9) .
Gd8 O72 2.400(10) .
Gd8 O33 2.399(9) .
Gd8 O15 2.421(9) .
Gd8 O83 2.468(11) .
Gd8 Cl8 3.046(3) .
Gd8 Gd47 3.6253(10) .
Gd8 Gd36 3.7639(10) .
Gd8 Gd37 3.7767(10) .
Gd8 Gd35 3.8010(9) .
Gd9 O26 2.338(9) 2_566
Gd9 O25 2.343(9) .
Gd9 O2 2.360(9) .
Gd9 O45 2.369(9) .
Gd9 O53 2.405(9) .
Gd9 O91 2.405(9) .
Gd9 O66 2.600(10) .
Gd9 Cl10 3.027(3) 2_566
Gd9 Cl14 3.233(3) .
Gd9 Gd29 3.6859(9) .
Gd9 Gd22 3.7802(9) .
Gd10 O15 2.338(9) .
Gd10 O59 2.360(10) .
Gd10 O92 2.370(9) .
Gd10 O58 2.380(9) .
Gd10 O100 2.386(9) .
Gd10 O7 2.414(9) .
Gd10 O82 2.549(10) .
Gd10 Cl9 3.163(3) .
Gd10 Cl6 3.190(3) .
Gd10 Gd28 3.6321(9) .
Gd10 Gd35 3.7200(10) .
Gd10 Gd39 3.8182(9) .
Gd11 O13 2.370(9) .
Gd11 O38 2.380(10) .
Gd11 O41 2.385(9) .
Gd11 O39 2.396(9) .
Gd11 O52 2.406(9) .
Gd11 O20 2.414(9) .
Gd11 O65 2.465(10) .
Gd11 Cl1 3.162(3) .
Gd11 Cl2 3.257(3) .
Gd11 Gd41 3.6762(10) .
Gd11 Gd27 3.7432(10) .
Gd11 Gd20 3.8162(9) .
Gd12 O1 2.332(9) .
Gd12 O43 2.357(9) .
Gd12 O41 2.366(9) .
Gd12 O31 2.367(10) .
Gd12 O39 2.376(9) .
Gd12 O6 2.422(9) .
Gd12 O137 2.519(10) .
Gd12 Cl16 3.038(3) .
Gd12 Gd19 3.6843(9) .
Gd12 Gd20 3.7266(9) .
Gd13 O34 2.334(10) .
Gd13 O44 2.339(9) .
Gd13 O86 2.350(10) 2
Gd13 O108 2.388(10) .
Gd13 O109 2.389(10) .
Gd13 O112 2.398(10) 2
Gd13 O168 2.504(11) .
Gd13 Cl8 3.002(3) .
Gd13 Gd50 3.6636(10) .
Gd13 Gd49 3.7616(10) .
Gd13 Gd35 3.7679(10) .
Gd13 Gd21 3.7984(10) .
Gd14 O88 2.346(9) .
Gd14 O50 2.350(9) .
Gd14 O64 2.360(10) .
Gd14 O97 2.363(10) .
Gd14 O51 2.387(9) .
Gd14 O36 2.390(9) .
Gd14 O119 2.511(11) .
Gd14 Cl14 3.148(3) .
Gd14 Gd42 3.6498(10) .
Gd14 Gd16 3.7193(9) .
Gd15 O75 2.330(10) .
Gd15 O61 2.347(9) .
Gd15 O4 2.367(9) .
Gd15 O46 2.388(9) .
Gd15 O71 2.390(9) .
Gd15 O21 2.414(10) .
Gd15 O133 2.520(11) .
Gd15 Cl9 3.053(3) .
Gd15 Gd26 3.6125(10) .
Gd15 Gd40 3.7425(10) .
Gd15 Gd39 3.7713(9) .
Gd15 Gd30 3.8177(9) .
Gd16 O97 2.327(10) .
Gd16 O56 2.332(9) .
Gd16 O27 2.347(9) .
Gd16 O48 2.355(9) .
Gd16 O36 2.385(9) .
Gd16 O10 2.389(9) .
Gd16 O16 2.494(10) .
Gd16 Cl5 3.084(3) .
Gd16 Gd38 3.6357(9) .
Gd16 Gd27 3.7709(10) 2_566
Gd17 O135 2.332(11) .
Gd17 O67 2.337(10) .
Gd17 O23 2.367(9) .
Gd17 O172 2.374(12) .
Gd17 O18 2.388(9) .
Gd17 O156 2.407(12) .
Gd17 O79 2.452(9) .
Gd17 O47 2.459(9) .
Gd17 Gd25 3.7989(10) .
Gd17 Gd34 3.8666(9) .
Gd18 O154 2.326(11) .
Gd18 O160 2.348(11) .
Gd18 O88 2.373(10) .
Gd18 O17 2.384(9) .
Gd18 O219 2.387(13) .
Gd18 O218 2.428(12) .
Gd18 O76 2.455(10) .
Gd18 O64 2.472(10) .
Gd19 O126 2.334(10) .
Gd19 O1 2.359(9) .
Gd19 O123 2.387(10) .
Gd19 O110 2.404(11) .
Gd19 O81 2.405(10) .
Gd19 O62 2.435(9) .
Gd19 O31 2.468(10) .
Gd19 O57 2.562(9) .
Gd19 O137 2.633(10) .
Gd19 Gd34 3.6323(9) .
Gd20 O20 2.347(9) .
Gd20 O22 2.364(9) .
Gd20 O12 2.376(9) 2_566
Gd20 O39 2.400(9) .
Gd20 O43 2.402(9) .
Gd20 O11 2.413(9) .
Gd20 O49 2.534(9) .
Gd20 Cl2 3.107(3) .
Gd20 Cl16 3.227(3) .
Gd20 Gd31 3.6753(9) .
Gd20 Gd24 3.8077(9) 2_566
Gd21 O103 2.305(10) .
Gd21 O68 2.340(9) .
Gd21 O4 2.348(9) .
Gd21 O44 2.364(10) .
Gd21 O71 2.395(9) .
Gd21 O108 2.434(10) .
Gd21 O116 2.547(10) .
Gd21 Cl3 2.930(3) .
Gd21 Gd46 3.6850(10) .
Gd21 Gd30 3.7122(9) .
Gd21 Gd35 3.8265(9) .
Gd22 O2 2.347(9) .
Gd22 O54 2.347(9) 2_566
Gd22 O35 2.367(10) 2_566
Gd22 O91 2.375(9) .
Gd22 O52 2.387(9) 2_566
Gd22 O13 2.406(9) 2_566
Gd22 O131 2.466(11) .
Gd22 Cl14 3.136(3) .
Gd22 Gd44 3.6061(10) 2_566
Gd22 Gd25 3.7123(10) 2_566
Gd22 Gd27 3.8113(10) 2_566
Gd23 O125 2.318(11) 2
Gd23 O89 2.337(10) 2
Gd23 O3 2.359(9) .
Gd23 O132 2.367(11) .
Gd23 O60 2.400(9) .
Gd23 O152 2.422(11) .
Gd23 O37 2.468(9) 2
Gd23 O85 2.473(10) .
Gd23 Gd30 3.6268(9) .
Gd23 Gd33 3.8493(9) 2
Gd23 Gd36 3.8580(10) 2
Gd24 O27 2.302(9) .
Gd24 O28 2.324(9) .
Gd24 O12 2.343(9) .
Gd24 O19 2.373(9) .
Gd24 O11 2.381(9) 2_566
Gd24 O10 2.408(9) .
Gd24 O14 2.627(10) .
Gd24 Cl10 3.077(3) .
Gd24 Gd38 3.6885(9) .
Gd24 Gd4 3.7276(10) 2_566
Gd24 Gd20 3.8077(9) 2_566
Gd25 O26 2.318(9) .
Gd25 O79 2.323(9) .
Gd25 O23 2.337(9) .
Gd25 O54 2.367(9) .
Gd25 O91 2.401(9) 2_566
Gd25 O24 2.404(15) .
Gd25 O77 2.577(10) .
Gd25 Cl1 2.916(3) .
Gd25 Gd29 3.6640(10) 2_566
Gd25 Gd34 3.6969(10) .
Gd25 Gd22 3.7122(10) 2_566
Gd26 O155 2.295(11) .
Gd26 O99 2.319(10) .
Gd26 O21 2.361(10) .
Gd26 O4 2.375(9) .
Gd26 O174 2.405(13) .
Gd26 O163 2.417(12) .
Gd26 O133 2.455(11) .
Gd26 O68 2.520(9) .
Gd26 Gd30 3.8796(9) .
Gd27 O50 2.340(9) 2_566
Gd27 O38 2.345(10) .
Gd27 O56 2.356(9) 2_566
Gd27 O35 2.352(10) .
Gd27 O52 2.388(9) .
Gd27 O36 2.412(9) 2_566
Gd27 O150 2.652(12) 2_566
Gd27 Cl2 2.948(3) .
Gd27 Gd42 3.7184(10) 2_566
Gd27 Gd16 3.7708(10) 2_566
Gd27 Gd22 3.8114(10) 2_566
Gd28 O128 2.311(10) .
Gd28 O90 2.342(10) .
Gd28 O7 2.347(9) .
Gd28 O92 2.372(9) .
Gd28 O104 2.391(11) .
Gd28 O130 2.416(10) .
Gd28 O9 2.451(9) .
Gd28 O82 2.459(10) .
Gd28 Gd39 3.8346(9) .
Gd29 O121 2.366(12) .
Gd29 O26 2.374(9) 2_566
Gd29 O207 2.400(12) 2_566
Gd29 O169 2.406(12) .
Gd29 O95 2.411(10) .
Gd29 O54 2.427(9) 2_566
Gd29 O2 2.444(9) .
Gd29 O66 2.512(9) .
Gd29 O77 2.643(10) 2_566
Gd29 Gd25 3.6641(10) 2_566
Gd30 O21 2.340(10) .
Gd30 O68 2.356(9) .
Gd30 O60 2.359(9) .
Gd30 O87 2.392(9) 2
Gd30 O71 2.394(9) .
Gd30 O3 2.406(9) .
Gd30 O85 2.526(10) .
Gd30 Cl7 3.097(4) .
Gd30 Cl3 3.273(3) .
Gd30 Gd33 3.8133(9) 2
Gd31 O115 2.345(10) 2_566
Gd31 O22 2.378(9) .
Gd31 O96 2.388(10) .
Gd31 O129 2.401(11) .
Gd31 O106 2.415(10) .
Gd31 O12 2.424(9) 2_566
Gd31 O28 2.431(9) 2_566
Gd31 O49 2.486(10) .
Gd31 O74 2.683(10) .
Gd31 Gd24 3.8820(9) 2_566
Gd32 O86 2.304(10) .
Gd32 O63 2.338(9) .
Gd32 O101 2.345(10) .
Gd32 O118 2.396(10) 2
Gd32 O29 2.406(9) .
Gd32 O112 2.413(10) .
Gd32 O140 2.570(11) 2
Gd32 Cl20 3.078(4) .
Gd32 Gd50 3.6780(10) 2
Gd32 Gd49 3.7785(9) 2
Gd32 Gd33 3.7993(9) .
Gd33 O3 2.343(9) 2
Gd33 O101 2.351(10) .
Gd33 O8 2.357(9) .
Gd33 O37 2.375(9) .
Gd33 O29 2.376(9) .
Gd33 O87 2.387(9) .
Gd33 O30 2.577(9) .
Gd33 Cl3 3.084(3) 2
Gd33 Cl6 3.264(4) .
Gd33 Gd36 3.7275(10) .
Gd34 O18 2.339(9) .
Gd34 O1 2.364(9) .
Gd34 O62 2.371(9) .
Gd34 O79 2.370(9) .
Gd34 O6 2.378(9) .
Gd34 O24 2.386(14) .
Gd34 O57 2.473(9) .
Gd34 Cl5 3.239(3) .
Gd34 Cl1 3.248(4) .
Gd35 O103 2.343(10) .
Gd35 O72 2.346(9) .
Gd35 O34 2.360(10) .
Gd35 O59 2.364(10) .
Gd35 O100 2.377(9) .
Gd35 O108 2.412(10) .
Gd35 O70 2.497(10) .
Gd35 Cl9 3.020(3) .
Gd35 Gd46 3.6443(10) .
Gd36 O5 2.313(9) .
Gd36 O37 2.338(9) .
Gd36 O60 2.363(9) 2
Gd36 O42 2.368(9) .
Gd36 O87 2.401(9) .
Gd36 O33 2.407(9) .
Gd36 O73 2.547(10) .
Gd36 Cl6 2.952(3) .
Gd36 Gd45 3.6796(10) .
Gd36 Gd30 3.8386(10) 2
Gd37 O32 2.331(10) .
Gd37 O5 2.348(9) .
Gd37 O69 2.361(10) .
Gd37 O111 2.372(10) 2
Gd37 O33 2.390(9) .
Gd37 O84 2.392(10) .
Gd37 O114 2.542(10) .
Gd37 Cl7 3.114(4) 2
Gd37 Cl8 3.256(3) .
Gd37 Gd45 3.6577(10) .
Gd37 Gd40 3.6932(10) 2
Gd38 O166 2.330(11) .
Gd38 O27 2.393(9) .
Gd38 O122 2.396(11) .
Gd38 O127 2.414(11) .
Gd38 O159 2.428(11) .
Gd38 O48 2.453(9) .
Gd38 O19 2.465(9) .
Gd38 O16 2.484(10) .
Gd38 O14 2.529(10) .
Gd39 O7 2.344(9) .
Gd39 O80 2.347(9) .
Gd39 O61 2.363(9) .
Gd39 O9 2.363(9) .
Gd39 O58 2.380(9) .
Gd39 O46 2.389(9) .
Gd39 O94 2.529(10) .
Gd39 Cl20 3.080(4) .
Gd39 Cl9 3.238(3) .
Gd39 Gd43 3.6477(9) .
Gd40 O80 2.319(10) .
Gd40 O111 2.334(10) .
Gd40 O117 2.357(10) 2
Gd40 O75 2.356(10) .
Gd40 O84 2.382(10) 2
Gd40 O46 2.394(9) .
Gd40 O139 2.568(11) .
Gd40 Cl7 2.973(4) .
Gd40 Gd43 3.6717(10) .
Gd40 Gd37 3.6933(10) 2
Gd40 Gd49 3.8220(11) 2
Gd41 O102 2.344(10) .
Gd41 O157 2.352(11) .
Gd41 O176 2.403(12) .
Gd41 O41 2.404(9) .
Gd41 O20 2.405(9) .
Gd41 O147 2.448(11) .
Gd41 O43 2.511(9) .
Gd41 O65 2.577(10) .
Gd41 O248 2.589(17) .
Gd42 O50 2.352(10) .
Gd42 O143 2.357(11) .
Gd42 O165 2.385(12) .
Gd42 O170 2.399(13) .
Gd42 O167 2.419(12) .
Gd42 O97 2.427(10) .
Gd42 O56 2.459(9) .
Gd42 O119 2.529(10) .
Gd42 O150 2.582(11) .
Gd42 Gd27 3.7184(10) 2_566
Gd43 O173 2.327(11) .
Gd43 O80 2.364(9) .
Gd43 O158 2.366(12) .
Gd43 O113 2.392(11) .
Gd43 O61 2.414(9) .
Gd43 O208 2.426(12) .
Gd43 O75 2.455(10) .
Gd43 O94 2.546(10) .
Gd43 O139 2.646(11) .
Gd44 O212 2.300(13) 2_566
Gd44 O145 2.317(10) .
Gd44 O13 2.371(10) .
Gd44 O35 2.379(9) .
Gd44 O238 2.39(2) 2_566
Gd44 O239 2.409(17) 2_566
Gd44 O131 2.495(10) 2_566
Gd44 O38 2.517(10) .
Gd44 Gd22 3.6062(10) 2_566
Gd45 O151 2.354(11) .
Gd45 O5 2.372(9) .
Gd45 O105 2.391(11) .
Gd45 O149 2.392(11) .
Gd45 O181 2.409(12) .
Gd45 O69 2.443(10) .
Gd45 O42 2.451(9) .
Gd45 O114 2.545(10) .
Gd45 O73 2.640(10) .
Gd46 O184 2.345(13) .
Gd46 O103 2.367(10) .
Gd46 O144 2.384(11) .
Gd46 O178 2.401(11) .
Gd46 O134 2.420(11) .
Gd46 O34 2.425(10) .
Gd46 O44 2.442(10) .
Gd46 O70 2.517(10) .
Gd46 O116 2.681(10) .
Gd47 O138 2.312(10) .
Gd47 O72 2.358(10) .
Gd47 O15 2.381(10) .
Gd47 O283 2.384(8) .
Gd47 O146 2.385(11) .
Gd47 O164 2.422(11) .
Gd47 O59 2.493(10) .
Gd47 O83 2.510(10) .
Gd48 O171 2.311(13) 2
Gd48 O199 2.357(16) .
Gd48 O124 2.367(11) .
Gd48 O32 2.388(10) .
Gd48 O117 2.389(10) .
Gd48 O198 2.429(15) .
Gd48 O111 2.451(10) 2
Gd48 O141 2.480(10) .
Gd48 Gd49 3.6188(10) .
Gd48 Gd40 3.8261(10) 2
Gd49 O109 2.309(10) .
Gd49 O118 2.334(10) .
Gd49 O84 2.379(10) .
Gd49 O112 2.382(10) 2
Gd49 O117 2.382(10) .
Gd49 O32 2.398(10) .
Gd49 O141 2.477(11) .
Gd49 Cl20 3.241(4) 2
Gd49 Gd32 3.7786(9) 2
Gd50 O148 2.383(12) .
Gd50 O211 2.390(12) .
Gd50 O86 2.398(10) 2
Gd50 O209 2.404(14) .
Gd50 O210 2.404(12) .
Gd50 O118 2.441(11) .
Gd50 O109 2.447(10) .
Gd50 O168 2.505(11) .
Gd50 O140 2.593(11) .
Gd50 Gd32 3.6779(10) 2
Cl3 Gd33 3.084(3) 2
Cl4 O186 1.425(14) .
Cl4 O187 1.435(16) .
Cl4 O188 1.440(14) .
Cl4 O142 1.454(12) .
Cl7 Gd37 3.114(4) 2
Cl10 Gd9 3.027(3) 2_566
Cl10 Gd4 3.118(3) 2_566
Cl11 O197 1.414(15) .
Cl11 O194 1.433(15) .
Cl11 O195 1.444(13) .
Cl11 O196 1.452(15) .
Cl12 O272 1.35(3) .
Cl12 O271 1.36(3) .
Cl12 O183 1.420(13) .
Cl12 O273 1.46(3) .
Cl13 O192 1.406(13) .
Cl13 O191 1.413(15) .
Cl13 O193 1.440(13) .
Cl13 O240 1.46(2) .
Cl15 O223 1.40(2) .
Cl15 O190 1.422(16) .
Cl15 O189 1.429(17) .
Cl15 O255 1.46(2) .
Cl17 O214 1.410(15) .
Cl17 O213 1.438(14) .
Cl17 O216 1.440(13) .
Cl17 O215 1.466(16) .
Cl19 O182 1.421(13) .
Cl19 O201 1.428(14) .
Cl19 O254 1.433(18) .
Cl19 O200 1.447(17) .
Cl20 Gd49 3.240(4) 2
Cl21 O203 1.413(18) .
Cl21 O249 1.42(2) .
Cl21 O204 1.453(14) .
Cl21 O202 1.463(16) .
Cl22 O261 1.37(3) .
Cl22 O221 1.45(2) .
Cl22 O222 1.472(16) .
Cl22 O220 1.49(2) .
Cl23 O227 1.38(2) .
Cl23 O224 1.405(16) .
Cl23 O226 1.444(15) .
Cl23 O225 1.50(2) .
Cl24 O231 1.409(14) .
Cl24 O230 1.424(15) .
Cl24 O228 1.442(17) .
Cl24 O229 1.455(16) .
Cl25 O259 1.39(3) .
Cl25 O260 1.45(2) .
Cl25 O235 1.45(2) .
Cl25 O234 1.45(2) .
Cl26 O236 1.413(16) .
Cl26 O274 1.43(4) .
Cl26 O270 1.44(3) .
Cl26 O237 1.454(19) .
Cl27 O241 1.418(18) .
Cl27 O244 1.438(15) .
Cl27 O243 1.45(2) .
Cl27 O242 1.459(14) .
Cl28 O264 1.40(3) .
Cl28 O263 1.42(2) .
Cl28 O247 1.447(16) .
Cl28 O246 1.45(2) .
Cl29 O269 1.36(3) .
Cl29 O251 1.403(19) .
Cl29 O250 1.425(19) .
Cl29 O268 1.47(3) .
Cl30 O253 1.48(2) .
Cl30 O252 1.63(2) .
Cl30 O262 1.66(4) .
Cl31 O258 1.42(3) .
Cl31 O257 1.43(3) .
Cl31 O279 1.60(4) .
Cl31 O280 1.722(17) .
Cl32 O276 1.45(3) .
Cl32 O275 1.51(4) .
Cl32 O277 1.49(6) .
Cl32 O278 1.52(4) .
Cl34 O267 1.414(19) .
Cl34 O265 1.41(2) .
Cl34 O266 1.41(4) .
O3 Gd33 2.343(9) 2
O11 Gd24 2.381(9) 2_566
O12 Gd20 2.376(9) 2_566
O12 Gd31 2.424(9) 2_566
O13 Gd22 2.406(9) 2_566
O14 C2 1.271(17) .
O16 C32 1.279(19) .
O26 Gd9 2.338(9) 2_566
O26 Gd29 2.374(9) 2_566
O28 Gd4 2.397(9) 2_566
O28 Gd31 2.431(9) 2_566
O30 C18 1.267(16) .
O35 Gd22 2.367(10) 2_566
O36 Gd27 2.412(9) 2_566
O37 Gd23 2.468(9) 2
O47 C66 1.261(19) .
O49 C10 1.273(16) .
O50 Gd27 2.340(9) 2_566
O52 Gd22 2.387(9) 2_566
O54 Gd22 2.347(9) 2_566
O54 Gd29 2.427(9) 2_566
O55 C19 1.437(17) .
O56 Gd27 2.356(9) 2_566
O57 C9 1.272(17) .
O60 Gd36 2.363(9) 2
O65 C58 1.266(19) .
O66 C33 1.262(17) .
O67 C9 1.271(17) .
O70 C11 1.263(18) .
O73 C7 1.271(17) .
O74 C23 1.252(17) .
O76 C35 1.276(18) .
O77 C25 1.261(17) .
O77 Gd29 2.643(10) 2_566
O78 C23 1.264(17) .
O81 C50 1.435(18) .
O82 C3 1.271(18) .
O83 C16 1.271(18) .
O84 Gd40 2.382(10) 2
O85 C21 1.303(17) .
O86 Gd13 2.350(10) 2
O86 Gd50 2.398(10) 2
O87 Gd30 2.392(9) 2
O89 C18 1.258(17) .
O89 Gd23 2.337(10) 2
O90 C42 1.259(17) .
O91 Gd25 2.401(9) 2_566
O93 C28 1.258(17) .
O94 C42 1.270(17) .
O95 C52 1.441(18) .
O96 C61 1.449(19) .
O98 C8 1.447(17) .
O99 C21 1.239(17) .
O102 C10 1.241(16) .
O104 C31 1.43(2) .
O105 C94 1.443(18) .
O106 C17 1.424(18) .
O107 C5 1.252(17) .
O110 C59 1.42(2) .
O111 Gd37 2.372(10) 2
O111 Gd48 2.451(10) 2
O112 Gd49 2.382(10) 2
O112 Gd13 2.398(10) 2
O113 C91 1.42(2) .
O114 C14 1.254(18) .
O115 C2 1.280(18) .
O115 Gd31 2.346(10) 2_566
O116 C37 1.249(18) .
O117 Gd40 2.357(10) 2
O118 Gd32 2.396(10) 2
O119 C4 1.276(17) .
O120 C33 1.263(17) .
O121 C74 1.24(2) .
O122 C40 1.431(19) .
O123 C65 1.419(18) .
O124 C14 1.246(19) .
O125 C7 1.255(18) .
O125 Gd23 2.318(11) 2
O126 C35 1.244(18) .
O127 C48 1.421(19) .
O128 C5 1.281(17) .
O129 C46 1.399(19) .
O130 C38 1.432(19) .
O131 C74 1.27(2) .
O131 Gd44 2.495(10) 2_566
O132 C81 1.444(18) .
O133 C55 1.294(19) .
O134 C44 1.437(18) .
O135 C25 1.261(18) .
O136 C57 1.418(18) .
O137 C13 1.294(17) .
O138 C3 1.268(18) .
O139 C89 1.26(2) .
O140 C30 1.282(19) .
O140 Gd32 2.570(11) 2
O141 C97 1.31(2) .
O143 C32 1.253(19) .
O144 C72 1.46(2) .
O145 C58 1.255(19) .
O146 C11 1.260(18) .
O147 C45 1.411(19) .
O148 C97 1.25(2) .
O149 C20 1.438(18) .
O150 C43 1.25(2) .
O150 Gd27 2.652(12) 2_566
O151 C16 1.246(18) .
O152 C51 1.449(18) .
O153 C30 1.256(19) .
O153 Gd5 2.348(11) 2
O154 C28 1.275(17) .
O155 C37 1.267(18) .
O156 C105 1.46(2) .
O157 C13 1.239(18) .
O158 C103 1.43(2) .
O159 C110 1.41(2) .
O160 C4 1.271(17) .
O161 C108 1.43(2) .
O162 C22 1.416(19) .
O163 C129 1.44(2) .
O164 C80 1.41(2) .
O165 C93 1.44(2) .
O166 C66 1.269(19) .
O167 C137 1.43(2) .
O168 C98 1.25(2) .
O169 C79 1.435(19) .
O170 C146 1.41(2) .
O171 C89 1.26(2) .
O171 Gd48 2.311(13) 2
O172 C117 1.45(2) .
O173 C55 1.231(19) .
O174 C128 1.42(2) .
O175 C70 1.44(2) .
O176 C106 1.45(2) .
O177 C85 1.44(2) .
O178 C112 1.45(2) .
O179 C86 1.456(19) .
O180 C84 1.44(2) .
O181 C114 1.449(18) .
O184 C98 1.25(2) .
O185 C39 1.46(2) .
O198 C125 1.42(3) .
O199 C124 1.43(3) .
O206 C150 1.420(19) .
O207 C136 1.40(2) .
O207 Gd29 2.400(12) 2_566
O208 C123 1.43(2) .
O209 C132 1.42(2) .
O210 C111 1.42(2) .
O211 C101 1.47(2) .
O212 C43 1.26(2) .
O212 Gd44 2.300(13) 2_566
O217 C107 1.45(2) .
O218 C109 1.43(2) .
O219 C100 1.42(2) .
O232 C149 1.43(2) .
O233 C154 1.43(4) .
O238 C155 1.50(3) .
O238 Gd44 2.39(2) 2_566
O239 C141 1.44(4) .
O239 Gd44 2.409(17) 2_566
O245 C139 1.49(3) .
O256 C151 1.53(4) .
O281 C143 1.453(19) .
O282 C148 1.49(3) .
O283 C118 1.44(2) .
C1 C49 1.53(3) .
C2 C77 1.50(2) .
C3 C12 1.52(2) .
C4 C119 1.52(2) .
C5 C34 1.51(2) .
C6 C61 1.52(2) .
C6 C46 1.54(2) .
C6 C10 1.528(18) .
C6 C99 1.55(2) .
C7 C26 1.52(2) .
C8 C41 1.53(2) .
C9 C15 1.522(19) .
C11 C73 1.54(2) .
C12 C38 1.52(2) .
C12 C31 1.54(2) .
C12 C54 1.54(2) .
C13 C27 1.511(19) .
C14 C102 1.53(2) .
C15 C60 1.53(2) .
C15 C65 1.53(2) .
C15 C50 1.54(2) .
C16 C75 1.53(2) .
C17 C24 1.56(2) .
C18 C41 1.55(2) .
C19 C41 1.54(2) .
C20 C26 1.55(2) .
C21 C29 1.520(19) .
C22 C24 1.56(2) .
C23 C24 1.52(2) .
C24 C63 1.51(2) .
C25 C47 1.52(2) .
C26 C62 1.53(2) .
C26 C84 1.54(2) .
C27 C85 1.53(2) .
C27 C59 1.52(2) .
C27 C56 1.54(2) .
C28 C69 1.52(2) .
C29 C71 1.52(2) .
C29 C81 1.51(2) .
C29 C51 1.53(2) .
C30 C104 1.52(2) .
C32 C53 1.52(2) .
C33 C68 1.55(2) .
C34 C57 1.54(2) .
C34 C90 1.54(2) .
C34 C70 1.55(2) .
C35 C96 1.54(2) .
C36 C41 1.55(2) .
C37 C82 1.55(2) .
C39 C69 1.53(2) .
C40 C53 1.54(2) .
C42 C49 1.51(2) .
C43 C138 1.54(3) .
C44 C82 1.53(2) .
C45 C67 1.54(2) .
C47 C136 1.53(3) .
C47 C142 1.56(3) .
C47 C143 1.58(2) .
C48 C77 1.55(2) .
C49 C91 1.53(2) .
C49 C103 1.52(2) .
C52 C68 1.53(2) .
C53 C110 1.51(2) .
C53 C88 1.54(2) .
C55 C92 1.54(2) .
C58 C67 1.53(2) .
C64 C82 1.52(2) .
C66 C87 1.54(2) .
C67 C106 1.53(2) .
C67 C78 1.56(2) .
C68 C79 1.52(2) .
C68 C76 1.55(2) .
C69 C83 1.54(2) .
C69 C108 1.54(2) .
C72 C73 1.54(2) .
C73 C116 1.53(2) .
C73 C112 1.53(2) .
C74 C134 1.55(2) .
C75 C118 1.52(2) .
C75 C115 1.54(2) .
C75 C80 1.55(2) .
C77 C107 1.51(2) .
C77 C95 1.57(2) .
C82 C86 1.53(2) .
C87 C105 1.49(3) .
C87 C113 1.53(2) .
C87 C117 1.55(3) .
C89 C121 1.53(2) .
C92 C128 1.50(3) .
C92 C129 1.52(3) .
C92 C130 1.56(3) .
C93 C119 1.54(2) .
C94 C102 1.49(2) .
C96 C147 1.50(3) .
C96 C109 1.49(3) .
C96 C100 1.56(2) .
C97 C126 1.48(3) .
C98 C133 1.56(2) .
C101 C104 1.52(2) .
C102 C114 1.53(2) .
C102 C131 1.56(2) .
C104 C120 1.52(2) .
C104 C150 1.54(2) .
C111 C133 1.56(2) .
C119 C146 1.51(3) .
C119 C145 1.55(3) .
C121 C122 1.51(2) .
C121 C149 1.57(2) .
C121 C123 1.54(2) .
C124 C126 1.52(3) .
C125 C126 1.50(3) .
C126 C127 1.52(3) .
C132 C133 1.51(2) .
C133 C144 1.53(2) .
C134 C155 1.38(3) .
C134 C141 1.51(4) .
C134 C135 1.53(2) .
C137 C138 1.51(3) .
C138 C139 1.54(3) .
C138 C140 1.56(3) .
C148 C156 1.50(3) .
C151 C152 1.44(5) .
C153 C154 1.47(5) .

loop_
_platon_squeeze_void_nr
_platon_squeeze_void_average_x
_platon_squeeze_void_average_y
_platon_squeeze_void_average_z
_platon_squeeze_void_volume
_platon_squeeze_void_count_electrons
_platon_squeeze_void_content
1 0.500 0.046 0.473 5001 1453 ' '
2 0.345 0.885 0.772 41 17 ' '
3 0.655 0.115 0.228 41 16 ' '
